data_7712204
loop_
_publ_author_name
'Resendiz-Lara, Diego A'
'Rosas-S&#xe1;nchez, Alfredo'
'Hashizume, Daisuke'
'Barquera-Lozada, Jos&#xe9; E'
'Toscano, R. Alfredo'
'L&#xf3;pez-Cort&#xe9;s, Jos&#xe9; G'
'Ortega-Alfaro, M Carmen'

_publ_section_title
;
 Synthesis of
 (&#x3bc;<sup>2</sup>,&#x3b7;<sup>3</sup>-allyl-&#x3b7;<sup>5</sup>-oxapentadienyl)diiron
 pentacarbonyl complexes, an unusual reaction product from
 &#x3b7;<sup>4</sup>-(vinylketene)Fe(CO)<sub>3</sub> complexes: structure
 and electron density distribution analysis.
;
_journal_issue 9
_journal_name_full 'Dalton transactions (Cambridge, England : 2003)'
_journal_page_first 2722
_journal_page_last 2734
_journal_paper_doi 10.1039/d2dt03700a
_journal_volume 52
_journal_year 2023
_chemical_absolute_configuration ad
_chemical_formula_moiety 'C44 H30 F2 Fe4 O6, 1.5(C6 H6)'
_chemical_formula_sum 'C53 H39 F2 Fe4 O6'
_chemical_formula_weight 1033.24
_space_group_crystal_system monoclinic
_space_group_IT_number 9
_space_group_name_Hall 'C -2yc'
_space_group_name_H-M_alt 'C 1 c 1'
_atom_sites_solution_hydrogens mixed
_atom_sites_solution_primary direct
_atom_sites_solution_secondary difmap
_audit_conform_dict_location ftp://ftp.iucr.org/pub/cif_core.dic
_audit_conform_dict_name cif_core.dic
_audit_conform_dict_version 2.3
_audit_creation_date '26-Feb-21 T09:13:34-00:00'
_audit_creation_method 'XD routine XDCIF'
_audit_update_record
;
2023-01-24 deposited with the CCDC.	2023-01-26 downloaded from the CCDC.
;
_cell_angle_alpha 90
_cell_angle_beta 106.4467(7)
_cell_angle_gamma 90
_cell_formula_units_Z 4
_cell_length_a 18.2892(3)
_cell_length_b 24.9311(5)
_cell_length_c 10.3706(2)
_cell_measurement_reflns_used 299306
_cell_measurement_temperature 90
_cell_measurement_theta_max 49.132
_cell_measurement_theta_min 1.634
_cell_volume 4535.20(15)
_computing_cell_refinement 'HKL2000 (Otwinowski & Minor, 1997)'
_computing_data_collection 'CrystalClear (Rigaku Inc., 2008)'
_computing_data_reduction 'HKL2000 (Otwinowski & Minor, 1997)'
_computing_molecular_graphics 'XD2016 (Volkov et al., 2016)'
_computing_publication_material 'XD2016 (Volkov et al., 2016)'
_computing_structure_refinement 'XD2016 (Volkov et al., 2016)'
_computing_structure_solution 'SHELXL-2018/1 (Sheldrick, 2018)'
_diffrn_ambient_temperature 90
_diffrn_detector 'CCD plate'
_diffrn_measured_fraction_theta_full 0.999
_diffrn_measured_fraction_theta_max 0.994
_diffrn_measurement_device_type 'Rigaku AFC-8 with Saturn70 CCD'
_diffrn_measurement_method \w-scan
_diffrn_radiation_monochromator Confocal
_diffrn_radiation_type MoK\a
_diffrn_radiation_wavelength 0.71073
_diffrn_reflns_av_R_equivalents 0.0511
_diffrn_reflns_av_unetI/netI 0.0378
_diffrn_reflns_Laue_measured_fraction_full 0.999
_diffrn_reflns_Laue_measured_fraction_max 0.994
_diffrn_reflns_limit_h_max 38
_diffrn_reflns_limit_h_min -38
_diffrn_reflns_limit_k_max 52
_diffrn_reflns_limit_k_min -52
_diffrn_reflns_limit_l_max 22
_diffrn_reflns_limit_l_min -22
_diffrn_reflns_number 296863
_diffrn_reflns_point_group_measured_fraction_full 0.999
_diffrn_reflns_point_group_measured_fraction_max 0.994
_diffrn_reflns_theta_full 25.242
_diffrn_reflns_theta_max 49.132
_diffrn_reflns_theta_min 1.634
_diffrn_source 'Fine-focus Rotating Anode'
_exptl_absorpt_coefficient_mu 1.313
_exptl_absorpt_correction_T_max 0.96636
_exptl_absorpt_correction_T_min 0.90680
_exptl_absorpt_correction_type analytical
_exptl_absorpt_process_details
;
 N.W. Alcock (1970). Cryst. Computing, p271.
;
_exptl_crystal_colour 'Dark Red'
_exptl_crystal_density_diffrn 1.513
_exptl_crystal_density_method 'not measured'
_exptl_crystal_description Plate
_exptl_crystal_F_000 2108
_exptl_crystal_size_max 0.109
_exptl_crystal_size_mid 0.068
_exptl_crystal_size_min 0.026
_refine_diff_density_max 0.475
_refine_diff_density_min -0.366
_refine_diff_density_rms 0.076
_refine_ls_abs_structure_details
;
 Refined as an inversion twin.
;
_refine_ls_abs_structure_Flack 0.003(6)
_refine_ls_extinction_method none
_refine_ls_goodness_of_fit_ref 1.6353
_refine_ls_hydrogen_treatment constr
_refine_ls_matrix_type full
_refine_ls_number_parameters 1651
_refine_ls_number_reflns 19702
_refine_ls_number_restraints 0
_refine_ls_R_factor_all 0.0397
_refine_ls_R_factor_gt 0.0278
_refine_ls_shift/su_max 0.0000
_refine_ls_structure_factor_coef Fsqd
_refine_ls_weighting_details
;    calc w2 = q/[s^2^(Fo^2^) + (0.01 P)^2^ + 0.10 P + 0.00 + 0.00 sin(th)]
     where P = (0.3333 Fo^2^ + 0.6667 Fc^2^)
           q = 1.0
;
_refine_ls_weighting_scheme calc
_refine_ls_wR_factor_ref 0.0491
_reflns_number_gt 19702
_reflns_number_total 36962
_reflns_threshold_expression 'I > 1.5\s(I)'
_cod_data_source_file d2dt03700a2.cif
_cod_data_source_block Fe-dimer-EDD
_cod_depositor_comments
;
The following automatic conversions were performed:

data item '_exptl_absorpt_correction_type' value 'Analytical' was
changed to 'analytical' in accordance with the
/home/data/users/saulius/crontab/automatic-downloads/rss-feeds/RSC/lib/dictionaries/cif_core.dic
dictionary named 'cif_core.dic' version 2.4.2 last updated on
2011-04-26.

Automatic conversion script
Id: cif_fix_values 7556 2019-12-06 15:28:31Z antanas 

 Adding full bibliography for 7712202--7712205.cif.
;
_cod_original_sg_symbol_H-M 'C c'
_cod_database_code 7712204
_xd_mas_file
;
!!!!!!!!!!!!!!!!!!!!!!!!!!!!!!!!!!!!!!!!!!!!!!!!!!!!!!!!!!!!!!!!!!!!!!!!!!!!!!!
! <<< X D MASTER FILE >>> $Revision: 2016.01 (Jul 08 2016)$          18-Feb-21!
!!!!!!!!!!!!!!!!!!!!!!!!!!!!!!!!!!!!!!!!!!!!!!!!!!!!!!!!!!!!!!!!!!!!!!!!!!!!!!!
TITLE FEDIMER 
CELL     18.2892   24.9311   10.3706   90.0000  106.4467   90.0000
CELLSD    0.0003    0.0005    0.0002    0.0000    0.0007    0.0000
WAVE     0.71073
LATT  A C
SYMM     +X,-Y,1/2+Z
BANK SCM
!!!!!!!!!!!!!!!!!!!!!!!!!!!!!!!!!!!!!!!!!!!!!!!!!!!!!!!!!!!!!!!!!!!!!!!!!!!!!!!
    MODULE *XDLSM
SELECT  model 4 2 1 0 based_on F^2 test verbose 1
SELECT  cycle 50 dampk 1. cmin 0.6 cmax 1. eigcut 1.d-09 convcrit 0.0
SAVE  *deriv *lsqmat *cormat
SOLVE  *inv diag *cond
!------------------------------------------------------------------------------
SCAT CORE SPHV DEFV   1S  2S  3S  4S  2P  3P  4P  3D  4D  4F  5S  5P  6S  6P  5D  7S  6D  5F  DELF'   DELF''  NSCTL
Fe   CHFW CHFW CSZD    2   2   2   2   6   6   0  -6   0   0   0   0   0   0   0   0   0   0  0.3460  0.8440  0.954
F    CHFW CHFW CSZD    2  -2   0   0  -5   0   0   0   0   0   0   0   0   0   0   0   0   0  0.0170  0.0100  0.565
O    CHFW CHFW CSZD    2  -2   0   0  -4   0   0   0   0   0   0   0   0   0   0   0   0   0  0.0110  0.0060  0.580
C    CHFW CHFW CSZD    2  -2   0   0  -2   0   0   0   0   0   0   0   0   0   0   0   0   0  0.0030  0.0020  0.665
Cv   CHFW CHFW CSZD    2  -1   0   0  -3   0   0   0   0   0   0   0   0   0   0   0   0   0  0.0030  0.0020  0.665
H    CHFW CHFW CSZD   -1   0   0   0   0   0   0   0   0   0   0   0   0   0   0   0   0   0  0.0000  0.0000 -0.374
END SCAT
!------------------------------------------------------------------------------
ATOM     ATOM0    AX1 ATOM1    ATOM2   AX2 R/L TP TBL KAP LMX SITESYM  CHEMCON
Fe(1)    Fe(2)     Z  Fe(1)    C(1)     X   R   2  1   1   4  NO   
Fe(2)    Fe(1)     Z  Fe(2)    C(40)    X   R   2  1   2   4  NO   
Fe(3)    DUM3      Z  Fe(3)    DUM4     X   R   2  1   3   4  NO   
Fe(4)    DUM1      Z  Fe(4)    DUM2     X   R   2  1   3   4  NO   
F(1)     C(11)     Z  F(1)     C(12)    Y   R   2  2   4   4  NO   
F(2)     C(17)     Z  F(2)     C(18)    Y   R   2  2   4   4  NO   
O(1)     Fe(2)     Z  O(1)     C(4)     Y   R   2  3   5   4  NO   
O(2)     C(40)     Z  O(2)     Fe(1)    Y   R   2  3   6   4  NO   
O(3)     C(41)     Z  O(3)     Fe(1)    Y   R   2  3   6   4  NO   
O(4)     C(44)     Z  O(4)     Fe(2)    Y   R   2  3   6   4  NO   
O(5)     C(42)     Z  O(5)     Fe(2)    Y   R   2  3   6   4  NO   
O(6)     C(43)     Z  O(6)     C(2)     Y   R   2  3   6   4  NO   
C(1)     Fe(1)     Z  C(1)     C(2)     Y   R   2  5   7   4  NO   
C(2)     Fe(1)     Z  C(2)     C(3)     Y   R   2  5   7   4  NO   
C(3)     Fe(1)     Z  C(3)     C(4)     Y   R   2  5   7   4  NO   
C(4)     Fe(2)     Z  C(4)     O(1)     Y   R   2  5   7   4  NO   
C(5)     Fe(2)     Z  C(5)     C(4)     Y   R   2  5   7   4  NO   
C(6)     Fe(2)     Z  C(6)     C(5)     Y   R   2  5   7   4  NO   
C(7)     Fe(2)     Z  C(7)     C(6)     Y   R   2  5   7   4  NO   
C(8)     C(7)      Z  C(8)     C(9)     Y   R   2  4   8   4  NO   
C(9)     C(8)      Z  C(9)     C(10)    Y   R   2  4   8   4  NO   
C(10)    C(9)      Z  C(10)    C(11)    Y   R   2  4   8   4  NO   
C(11)    C(10)     Z  C(11)    C(12)    Y   R   2  4   8   4  NO   
C(12)    C(11)     Z  C(12)    C(13)    Y   R   2  4   8   4  NO   
C(13)    C(12)     Z  C(13)    C(8)     Y   R   2  4   8   4  NO   
C(14)    C(1)      Z  C(14)    C(15)    Y   R   2  4   8   4  NO   
C(15)    C(14)     Z  C(15)    C(16)    Y   R   2  4   8   4  NO   
C(16)    C(15)     Z  C(16)    C(17)    Y   R   2  4   8   4  NO   
C(17)    C(16)     Z  C(17)    C(18)    Y   R   2  4   8   4  NO   
C(18)    C(17)     Z  C(18)    C(19)    Y   R   2  4   8   4  NO   
C(19)    C(18)     Z  C(19)    C(14)    Y   R   2  4   8   4  NO   
C(20)    Fe(4)     Z  C(20)    C(21)    Y   R   2  5   9   4  NO   
C(21)    Fe(4)     Z  C(21)    C(22)    Y   R   2  5   9   4  NO   
C(22)    Fe(4)     Z  C(22)    C(23)    Y   R   2  5   9   4  NO   
C(23)    Fe(4)     Z  C(23)    C(24)    Y   R   2  5   9   4  NO   
C(24)    Fe(4)     Z  C(24)    C(20)    Y   R   2  5   9   4  NO   
C(25)    Fe(4)     Z  C(25)    C(26)    Y   R   2  5   9   4  NO   
C(26)    Fe(4)     Z  C(26)    C(27)    Y   R   2  5   9   4  NO   
C(27)    Fe(4)     Z  C(27)    C(28)    Y   R   2  5   9   4  NO   
C(28)    Fe(4)     Z  C(28)    C(29)    Y   R   2  5   9   4  NO   
C(29)    Fe(4)     Z  C(29)    C(25)    Y   R   2  5   9   4  NO   
C(30)    Fe(3)     Z  C(30)    C(31)    Y   R   2  5   9   4  NO   
C(31)    Fe(3)     Z  C(31)    C(32)    Y   R   2  5   9   4  NO   
C(32)    Fe(3)     Z  C(32)    C(33)    Y   R   2  5   9   4  NO   
C(33)    Fe(3)     Z  C(33)    C(34)    Y   R   2  5   9   4  NO   
C(34)    Fe(3)     Z  C(34)    C(30)    Y   R   2  5   9   4  NO   
C(35)    Fe(3)     Z  C(35)    C(36)    Y   R   2  5   9   4  NO   
C(36)    Fe(3)     Z  C(36)    C(37)    Y   R   2  5   9   4  NO   
C(37)    Fe(3)     Z  C(37)    C(38)    Y   R   2  5   9   4  NO   
C(38)    Fe(3)     Z  C(38)    C(39)    Y   R   2  5   9   4  NO   
C(39)    Fe(3)     Z  C(39)    C(35)    Y   R   2  5   9   4  NO   
C(40)    Fe(2)     Z  C(40)    O(2)     Y   R   2  4  10   4  NO   
C(41)    Fe(2)     Z  C(41)    O(3)     Y   R   2  4  10   4  NO   
C(42)    Fe(1)     Z  C(42)    O(5)     Y   R   2  4  10   4  NO   
C(43)    Fe(1)     Z  C(43)    O(6)     Y   R   2  4  10   4  NO   
C(44)    Fe(1)     Z  C(44)    O(4)     Y   R   2  4  10   4  NO   
C(45)    C(46)     Z  C(45)    C(50)    Y   R   2  4   8   4  NO   
C(46)    C(47)     Z  C(46)    C(45)    Y   R   2  4   8   4  NO   
C(47)    C(48)     Z  C(47)    C(46)    Y   R   2  4   8   4  NO   
C(48)    C(49)     Z  C(48)    C(47)    Y   R   2  4   8   4  NO   
C(49)    C(50)     Z  C(49)    C(48)    Y   R   2  4   8   4  NO   
C(50)    C(45)     Z  C(50)    C(49)    Y   R   2  4   8   4  NO   
C(51)    C(52)     Z  C(51)    C(56)    Y   R   2  4   8   4  NO   
C(52)    C(53)     Z  C(52)    C(51)    Y   R   2  4   8   4  NO   C(51)
C(53)    C(54)     Z  C(53)    C(52)    Y   R   2  4   8   4  NO   C(51)
C(54)    C(55)     Z  C(54)    C(53)    Y   R   2  4   8   4  NO   C(51)
C(55)    C(56)     Z  C(55)    C(54)    Y   R   2  4   8   4  NO   C(51)
C(56)    C(51)     Z  C(56)    C(55)    Y   R   2  4   8   4  NO   C(51)
C(57)    C(58)     Z  C(57)    C(62)    Y   R   2  4   8   4  NO   
C(58)    C(59)     Z  C(58)    C(57)    Y   R   2  4   8   4  NO   C(57)
C(59)    C(60)     Z  C(59)    C(58)    Y   R   2  4   8   4  NO   C(57)
C(60)    C(61)     Z  C(60)    C(59)    Y   R   2  4   8   4  NO   C(57)
C(61)    C(62)     Z  C(61)    C(60)    Y   R   2  4   8   4  NO   C(57)
C(62)    C(57)     Z  C(62)    C(61)    Y   R   2  4   8   4  NO   C(57)
H(1)     C(1)      Z  H(1)     Fe(1)    Y   R   1  6  11   2  NO   
H(2)     C(2)      Z  H(2)     Fe(1)    Y   R   1  6  11   2  NO   
H(6)     C(6)      Z  H(6)     Fe(2)    Y   R   1  6  11   2  NO   
H(7)     C(7)      Z  H(7)     Fe(2)    Y   R   1  6  11   2  NO   
H(9)     C(9)      Z  H(9)     C(10)    Y   R   1  6  11   2  NO   
H(10)    C(10)     Z  H(10)    C(9)     Y   R   1  6  11   2  NO   
H(12)    C(12)     Z  H(12)    C(13)    Y   R   1  6  11   2  NO   H(10)
H(13)    C(13)     Z  H(13)    C(12)    Y   R   1  6  11   2  NO   H(9)
H(15)    C(15)     Z  H(15)    C(16)    Y   R   1  6  11   2  NO   
H(16)    C(16)     Z  H(16)    C(15)    Y   R   1  6  11   2  NO   
H(18)    C(18)     Z  H(18)    C(19)    Y   R   1  6  11   2  NO   H(16)
H(19)    C(19)     Z  H(19)    C(18)    Y   R   1  6  11   2  NO   H(15)
H(21)    C(21)     Z  H(21)    Fe(4)    Y   R   1  6  11   2  NO   
H(22)    C(22)     Z  H(22)    Fe(4)    Y   R   1  6  11   2  NO   
H(23)    C(23)     Z  H(23)    Fe(4)    Y   R   1  6  11   2  NO   H(22)
H(24)    C(24)     Z  H(24)    Fe(4)    Y   R   1  6  11   2  NO   H(21)
H(25)    C(25)     Z  H(25)    Fe(4)    Y   R   1  6  11   2  NO   
H(26)    C(26)     Z  H(26)    Fe(4)    Y   R   1  6  11   2  NO   H(25)
H(27)    C(27)     Z  H(27)    Fe(4)    Y   R   1  6  11   2  NO   H(25)
H(28)    C(28)     Z  H(28)    Fe(4)    Y   R   1  6  11   2  NO   H(25)
H(29)    C(29)     Z  H(29)    Fe(4)    Y   R   1  6  11   2  NO   H(25)
H(31)    C(31)     Z  H(31)    Fe(3)    Y   R   1  6  11   2  NO   
H(32)    C(32)     Z  H(32)    Fe(3)    Y   R   1  6  11   2  NO   
H(33)    C(33)     Z  H(33)    Fe(3)    Y   R   1  6  11   2  NO   H(32)
H(34)    C(34)     Z  H(34)    Fe(3)    Y   R   1  6  11   2  NO   H(31)
H(35)    C(35)     Z  H(35)    Fe(3)    Y   R   1  6  11   2  NO   
H(36)    C(36)     Z  H(36)    Fe(3)    Y   R   1  6  11   2  NO   H(35)
H(37)    C(37)     Z  H(37)    Fe(3)    Y   R   1  6  11   2  NO   H(35)
H(38)    C(38)     Z  H(38)    Fe(3)    Y   R   1  6  11   2  NO   H(35)
H(39)    C(39)     Z  H(39)    Fe(3)    Y   R   1  6  11   2  NO   H(35)
H(45)    C(45)     Z  H(45)    C(46)    Y   R   1  6  11   2  NO   
H(46)    C(46)     Z  H(46)    C(47)    Y   R   1  6  11   2  NO   H(45)
H(47)    C(47)     Z  H(47)    C(48)    Y   R   1  6  11   2  NO   H(45)
H(48)    C(48)     Z  H(48)    C(49)    Y   R   1  6  11   2  NO   H(45)
H(49)    C(49)     Z  H(49)    C(50)    Y   R   1  6  11   2  NO   H(45)
H(50)    C(50)     Z  H(50)    C(45)    Y   R   1  6  11   2  NO   H(45)
H(51)    C(51)     Z  H(51)    C(52)    Y   R   1  6  11   2  NO   
H(52)    C(52)     Z  H(52)    C(53)    Y   R   1  6  11   2  NO   H(51)
H(53)    C(53)     Z  H(53)    C(54)    Y   R   1  6  11   2  NO   H(51)
H(54)    C(54)     Z  H(54)    C(55)    Y   R   1  6  11   2  NO   H(51)
H(55)    C(55)     Z  H(55)    C(56)    Y   R   1  6  11   2  NO   H(51)
H(56)    C(56)     Z  H(56)    C(51)    Y   R   1  6  11   2  NO   H(51)
H(57)    C(57)     Z  H(57)    C(58)    Y   R   1  6  11   2  NO   
H(58)    C(58)     Z  H(58)    C(59)    Y   R   1  6  11   2  NO   H(57)
H(59)    C(59)     Z  H(59)    C(60)    Y   R   1  6  11   2  NO   H(57)
H(60)    C(60)     Z  H(60)    C(61)    Y   R   1  6  11   2  NO   H(57)
H(61)    C(61)     Z  H(61)    C(62)    Y   R   1  6  11   2  NO   H(57)
H(62)    C(62)     Z  H(62)    C(57)    Y   R   1  6  11   2  NO   H(57)
DUM0      0.0000  0.0000  0.0000
!Fe(4)
DUM1      0.479  0.934  0.804
DUM2      0.565  0.901  0.740
!Fe(3)
DUM3      0.569  0.854  0.314
DUM4      0.653  0.820  0.468
END ATOM
!------------------------------------------------------------------------------
GROUP2   H(45) C(45) H(46) C(46) H(47) C(47) H(48) C(48) H(49) C(49) H(50) C(50)     
GROUP3   H(51) C(51) H(52) C(52) H(53) C(53) H(54) C(54) H(55) C(55) H(56) C(56) H(57) C(57) H(58) C(58) H(59) C(59) H(60) C(60) H(61) C(61) H(62) C(62)
KEEP     kappa  1  2  3  4  5  6  7  8  9  10  11
KEEP     charge group1 group2 group3
!KEEP     rigid group1
RESET    bond C(1) H(1) 1.080
RESET    bond C(2) H(2) 1.080
RESET    bond C(6) H(6) 1.080
RESET    bond C(7) H(7) 1.080
RESET    bond C(9) H(9) 1.083
RESET    bond C(10) H(10) 1.083
RESET    bond C(12) H(12) 1.083
RESET    bond C(13) H(13) 1.083
RESET    bond C(15) H(15) 1.083
RESET    bond C(16) H(16) 1.083
RESET    bond C(18) H(18) 1.083
RESET    bond C(19) H(19) 1.083
RESET    bond C(21) H(21) 1.073
RESET    bond C(22) H(22) 1.073
RESET    bond C(23) H(23) 1.073
RESET    bond C(24) H(24) 1.073
RESET    bond C(25) H(25) 1.073
RESET    bond C(26) H(26) 1.073
RESET    bond C(27) H(27) 1.073
RESET    bond C(28) H(28) 1.073
RESET    bond C(29) H(29) 1.073
RESET    bond C(31) H(31) 1.073
RESET    bond C(32) H(32) 1.073
RESET    bond C(33) H(33) 1.073
RESET    bond C(34) H(34) 1.073
RESET    bond C(35) H(35) 1.073
RESET    bond C(36) H(36) 1.073
RESET    bond C(37) H(37) 1.073
RESET    bond C(38) H(38) 1.073
RESET    bond C(39) H(39) 1.073
RESET    bond C(45) H(45) 1.083
RESET    bond C(46) H(46) 1.083
RESET    bond C(47) H(47) 1.083
RESET    bond C(48) H(48) 1.083
RESET    bond C(49) H(49) 1.083
RESET    bond C(50) H(50) 1.083
RESET    bond C(51) H(51) 1.083
RESET    bond C(52) H(52) 1.083
RESET    bond C(53) H(53) 1.083
RESET    bond C(54) H(54) 1.083
RESET    bond C(55) H(55) 1.083
RESET    bond C(56) H(56) 1.083
RESET    bond C(57) H(57) 1.083
RESET    bond C(58) H(58) 1.083
RESET    bond C(59) H(59) 1.083
RESET    bond C(60) H(60) 1.083
RESET    bond C(61) H(61) 1.083
RESET    bond C(62) H(62) 1.083
WEIGHT   0.01 0.1 .0 .0 .0 0.3333
!SWAT g 0.00 U 0.00
SKIP     obs 0. 1.d10 *sigobs 1.5 1.d06 sinthl 0. 1.0
PRINT    sinthl .0 2. obs 0. 15. delta 0. 10. *del% 80 100 extcn 80. 100. *abssc
!EXTCN    *iso aniso *type_1 type_2 type_3 distr_g *distr_l msc_0  msc_1
DMSDA    1.1  2.5
FOUR     fmod1 4 2 1 0  fmod2 -1 2 1 0
!CON      num1 par1/iat1 num2 par2/iat2 ... = num0
!------------------------------------------------------------------------------
KEY     XYZ --U2-- ----U3---- ------U4------- M- -D- --Q-- ---O--- ----H----
Fe(1)   111 111111 0000000000 000000000000000 10 111 11111 1111111 111111111
Fe(2)   111 111111 0000000000 000000000000000 10 111 11111 1111111 111111111
Fe(3)   111 111111 0000000000 000000000000000 10 111 11111 1111111 111111111
Fe(4)   111 111111 0000000000 000000000000000 10 111 11111 1111111 111111111
F(1)    111 111111 0000000000 000000000000000 10 111 11111 1111111 000000000
F(2)    111 111111 0000000000 000000000000000 10 111 11111 1111111 000000000
O(1)    111 111111 0000000000 000000000000000 10 111 11111 1111111 000000000
O(2)    111 111111 0000000000 000000000000000 10 111 11111 1111111 000000000
O(3)    111 111111 0000000000 000000000000000 10 111 11111 1111111 000000000
O(4)    111 111111 0000000000 000000000000000 10 111 11111 1111111 000000000
O(5)    111 111111 0000000000 000000000000000 10 111 11111 1111111 000000000
O(6)    111 111111 0000000000 000000000000000 10 111 11111 1111111 000000000
C(1)    111 111111 0000000000 000000000000000 10 111 11111 1111111 000000000
C(2)    111 111111 0000000000 000000000000000 10 111 11111 1111111 000000000
C(3)    111 111111 0000000000 000000000000000 10 111 11111 1111111 000000000
C(4)    111 111111 0000000000 000000000000000 10 111 11111 1111111 000000000
C(5)    111 111111 0000000000 000000000000000 10 111 11111 1111111 000000000
C(6)    111 111111 0000000000 000000000000000 10 111 11111 1111111 000000000
C(7)    111 111111 0000000000 000000000000000 10 111 11111 1111111 000000000
C(8)    111 111111 0000000000 000000000000000 10 111 11111 1111111 000000000
C(9)    111 111111 0000000000 000000000000000 10 111 11111 1111111 000000000
C(10)   111 111111 0000000000 000000000000000 10 111 11111 1111111 000000000
C(11)   111 111111 0000000000 000000000000000 10 111 11111 1111111 000000000
C(12)   111 111111 0000000000 000000000000000 10 111 11111 1111111 000000000
C(13)   111 111111 0000000000 000000000000000 10 111 11111 1111111 000000000
C(14)   111 111111 0000000000 000000000000000 10 111 11111 1111111 000000000
C(15)   111 111111 0000000000 000000000000000 10 111 11111 1111111 000000000
C(16)   111 111111 0000000000 000000000000000 10 111 11111 1111111 000000000
C(17)   111 111111 0000000000 000000000000000 10 111 11111 1111111 000000000
C(18)   111 111111 0000000000 000000000000000 10 111 11111 1111111 000000000
C(19)   111 111111 0000000000 000000000000000 10 111 11111 1111111 000000000
C(20)   111 111111 0000000000 000000000000000 10 111 11111 1111111 000000000
C(21)   111 111111 0000000000 000000000000000 10 111 11111 1111111 000000000
C(22)   111 111111 0000000000 000000000000000 10 111 11111 1111111 000000000
C(23)   111 111111 0000000000 000000000000000 10 111 11111 1111111 000000000
C(24)   111 111111 0000000000 000000000000000 10 111 11111 1111111 000000000
C(25)   111 111111 0000000000 000000000000000 10 111 11111 1111111 000000000
C(26)   111 111111 0000000000 000000000000000 10 111 11111 1111111 000000000
C(27)   111 111111 0000000000 000000000000000 10 111 11111 1111111 000000000
C(28)   111 111111 0000000000 000000000000000 10 111 11111 1111111 000000000
C(29)   111 111111 0000000000 000000000000000 10 111 11111 1111111 000000000
C(30)   111 111111 0000000000 000000000000000 10 111 11111 1111111 000000000
C(31)   111 111111 0000000000 000000000000000 10 111 11111 1111111 000000000
C(32)   111 111111 0000000000 000000000000000 10 111 11111 1111111 000000000
C(33)   111 111111 0000000000 000000000000000 10 111 11111 1111111 000000000
C(34)   111 111111 0000000000 000000000000000 10 111 11111 1111111 000000000
C(35)   111 111111 0000000000 000000000000000 10 111 11111 1111111 000000000
C(36)   111 111111 0000000000 000000000000000 10 111 11111 1111111 000000000
C(37)   111 111111 0000000000 000000000000000 10 111 11111 1111111 000000000
C(38)   111 111111 0000000000 000000000000000 10 111 11111 1111111 000000000
C(39)   111 111111 0000000000 000000000000000 10 111 11111 1111111 000000000
C(40)   111 111111 0000000000 000000000000000 10 111 11111 1111111 000000000
C(41)   111 111111 0000000000 000000000000000 10 111 11111 1111111 000000000
C(42)   111 111111 0000000000 000000000000000 10 111 11111 1111111 000000000
C(43)   111 111111 0000000000 000000000000000 10 111 11111 1111111 000000000
C(44)   111 111111 0000000000 000000000000000 10 111 11111 1111111 000000000
C(45)   111 111111 0000000000 000000000000000 10 111 11111 1111111 000000000
C(46)   111 111111 0000000000 000000000000000 10 111 11111 1111111 000000000
C(47)   111 111111 0000000000 000000000000000 10 111 11111 1111111 000000000
C(48)   111 111111 0000000000 000000000000000 10 111 11111 1111111 000000000
C(49)   111 111111 0000000000 000000000000000 10 111 11111 1111111 000000000
C(50)   111 111111 0000000000 000000000000000 10 111 11111 1111111 000000000
C(51)   000 000000 0000000000 000000000000000 00 000 00000 0000000 000000000
C(52)   000 000000 0000000000 000000000000000 00 000 00000 0000000 000000000
C(53)   000 000000 0000000000 000000000000000 00 000 00000 0000000 000000000
C(54)   000 000000 0000000000 000000000000000 00 000 00000 0000000 000000000
C(55)   000 000000 0000000000 000000000000000 00 000 00000 0000000 000000000
C(56)   000 000000 0000000000 000000000000000 00 000 00000 0000000 000000000
C(57)   000 000000 0000000000 000000000000000 00 000 00000 0000000 000000000
C(58)   000 000000 0000000000 000000000000000 00 000 00000 0000000 000000000
C(59)   000 000000 0000000000 000000000000000 00 000 00000 0000000 000000000
C(60)   000 000000 0000000000 000000000000000 00 000 00000 0000000 000000000
C(61)   000 000000 0000000000 000000000000000 00 000 00000 0000000 000000000
C(62)   000 000000 0000000000 000000000000000 00 000 00000 0000000 000000000
H(1)    000 100000 0000000000 000000000000000 10 001 00000 0000000 000000000
H(2)    000 100000 0000000000 000000000000000 10 001 00000 0000000 000000000
H(6)    000 100000 0000000000 000000000000000 10 001 00000 0000000 000000000
H(7)    000 100000 0000000000 000000000000000 10 001 00000 0000000 000000000
H(9)    000 100000 0000000000 000000000000000 10 001 00000 0000000 000000000
H(10)   000 100000 0000000000 000000000000000 10 001 00000 0000000 000000000
H(12)   000 100000 0000000000 000000000000000 00 000 00000 0000000 000000000
H(13)   000 100000 0000000000 000000000000000 00 000 00000 0000000 000000000
H(15)   000 100000 0000000000 000000000000000 10 001 00000 0000000 000000000
H(16)   000 100000 0000000000 000000000000000 10 001 00000 0000000 000000000
H(18)   000 100000 0000000000 000000000000000 00 000 00000 0000000 000000000
H(19)   000 100000 0000000000 000000000000000 00 000 00000 0000000 000000000
H(21)   000 100000 0000000000 000000000000000 10 001 00000 0000000 000000000
H(22)   000 100000 0000000000 000000000000000 10 001 00000 0000000 000000000
H(23)   000 100000 0000000000 000000000000000 00 000 00000 0000000 000000000
H(24)   000 100000 0000000000 000000000000000 00 000 00000 0000000 000000000
H(25)   000 100000 0000000000 000000000000000 10 001 00000 0000000 000000000
H(26)   000 100000 0000000000 000000000000000 00 000 00000 0000000 000000000
H(27)   000 100000 0000000000 000000000000000 00 000 00000 0000000 000000000
H(28)   000 100000 0000000000 000000000000000 00 000 00000 0000000 000000000
H(29)   000 100000 0000000000 000000000000000 00 000 00000 0000000 000000000
H(31)   000 100000 0000000000 000000000000000 10 001 00000 0000000 000000000
H(32)   000 100000 0000000000 000000000000000 10 001 00000 0000000 000000000
H(33)   000 100000 0000000000 000000000000000 00 000 00000 0000000 000000000
H(34)   000 100000 0000000000 000000000000000 00 000 00000 0000000 000000000
H(35)   000 100000 0000000000 000000000000000 10 001 00000 0000000 000000000
H(36)   000 100000 0000000000 000000000000000 00 000 00000 0000000 000000000
H(37)   000 100000 0000000000 000000000000000 00 000 00000 0000000 000000000
H(38)   000 100000 0000000000 000000000000000 00 000 00000 0000000 000000000
H(39)   000 100000 0000000000 000000000000000 00 000 00000 0000000 000000000
H(45)   000 100000 0000000000 000000000000000 10 001 00000 0000000 000000000
H(46)   000 100000 0000000000 000000000000000 00 000 00000 0000000 000000000
H(47)   000 100000 0000000000 000000000000000 00 000 00000 0000000 000000000
H(48)   000 100000 0000000000 000000000000000 00 000 00000 0000000 000000000
H(49)   000 100000 0000000000 000000000000000 00 000 00000 0000000 000000000
H(50)   000 100000 0000000000 000000000000000 00 000 00000 0000000 000000000
H(51)   000 000000 0000000000 000000000000000 00 000 00000 0000000 000000000
H(52)   000 000000 0000000000 000000000000000 00 000 00000 0000000 000000000
H(53)   000 000000 0000000000 000000000000000 00 000 00000 0000000 000000000
H(54)   000 000000 0000000000 000000000000000 00 000 00000 0000000 000000000
H(55)   000 000000 0000000000 000000000000000 00 000 00000 0000000 000000000
H(56)   000 000000 0000000000 000000000000000 00 000 00000 0000000 000000000
H(57)   000 000000 0000000000 000000000000000 00 000 00000 0000000 000000000
H(58)   000 000000 0000000000 000000000000000 00 000 00000 0000000 000000000
H(59)   000 000000 0000000000 000000000000000 00 000 00000 0000000 000000000
H(60)   000 000000 0000000000 000000000000000 00 000 00000 0000000 000000000
H(61)   000 000000 0000000000 000000000000000 00 000 00000 0000000 000000000
H(62)   000 000000 0000000000 000000000000000 00 000 00000 0000000 000000000
KAPPA   000000
KAPPA   000000
KAPPA   000000
KAPPA   000000
KAPPA   000000
KAPPA   000000
KAPPA   000000
KAPPA   000000
KAPPA   000000
KAPPA   000000
KAPPA   000000
EXTCN   0000000
OVTHP   0
SCALE   1
END KEY
!------------------------------------------------------------------------------
   END XDLSM
!!!!!!!!!!!!!!!!!!!!!!!!!!!!!!!!!!!!!!!!!!!!!!!!!!!!!!!!!!!!!!!!!!!!!!!!!!!!!!!
   MODULE XDFFT
SELECT   *fobs *fmod1 fmod2  snlmin 0. snlmax 2.  sig 3. phase 0.
SELECT   gridsize 0.2 scale 1. npeak 10  nhole 10  neutron  gridf  peakf
END XDFFT
!!!!!!!!!!!!!!!!!!!!!!!!!!!!!!!!!!!!!!!!!!!!!!!!!!!!!!!!!!!!!!!!!!!!!!!!!!!!!!!
   MODULE *XDFOUR
SELECT   *fobs *fmod1 fmod2 print snlmin 0. snlmax 2.
GRID     *3-points perp cryst
ATOM     label Fe(1) symm 1 trans 0 0 0 *mark on plot
ATOM     label Fe(2) symm 1 trans 0 0 0 *mark on plot
ATOM     label C(3) symm 1 trans 0 0 0 *mark on plot
LIMITS   xmin -4.0 xmax 4.0 nx 100
LIMITS   ymin -4.0 ymax 4.0 ny 100
LIMITS   zmin  0.0 zmax 0.0 nz  1
   END XDFOUR
!!!!!!!!!!!!!!!!!!!!!!!!!!!!!!!!!!!!!!!!!!!!!!!!!!!!!!!!!!!!!!!!!!!!!!!!!!!!!!!
   MODULE XDPROP
!
!-----General section-----
!
SIZE     napl 100
MODEL    iam *multipole
! *au will print results in a.u. but input is always given in Ang
SELECT   numdx  *esd  au  verbose 1
PROPERTY *rho d2rho defden gradrho valence core nucpot ef efg
PROPERTY  esp oep nci dori sedd ked ped ted srho eig2
!
! Define the cluster of atoms to be included:
!CRYSTAL alim [amin] [amax] blim [bmin] [bmax] clim [cmin] [cmax]
!APPLY    symm 1 translations 0 0 0 ato(1) ato(2) ...
!GROUP    ato(1) ato(2) ... (atom label)
!OMIT     57  -74  105  -122
!
! Parameters for topological analysis:
SELECT   cpcut 1.0d-6 lmax 4  nstep 20  rcut 4.0 
SELECT   scale 0.05  dx 0.001  ds 0.005 
SELECT   rEcrit 0.00001  rNcrit 0.00001
!
! Parameters for the integration routine:
ODESOLVE *rk bs eps 1.D-06 stepi 0.01
QUADINT  iqt 2  Nrad 50  Nang 194  Becke  *Stock
!
! Method for calculation of ESP/EF/EFG
EPFG  EP aMM mMM *EPMM  rCrit1 6.0 rCrit2 15.
! Origin of the coordinate system for molecular moments
ORIGIN  *mass charge geom ucell
!
! Export atomic moments to Orient/MIN16
!EXPORT  *orient *min16 lmax [4] nmol [k] natmol [i=1..k]
!
!------End of General section-----
!
! Atomic/Molecular moments from pseudoatoms :
MULTMOM
!
! Calculate d-orbital populations for transition metals
D-POP use *Pv *P00
!
! Atomic/Molecular from STOCKHOLDER partitioning:
STOCKMOM atoms *all select ato(1) ato(2) ...
!
! Evaluation of intermolecular interaction energy and lattice energy:
!
!ATATPOT  *EXREP spack  *wilcox lj
!ATATPOT  *DISPR spack  *wilcox lj
!HBONDS   atoH(1) ato(1) rHBOND(1) atoH(2) ato(2) rHBOND(2) ...
!HPOLAR   atoH(1) atoH(2) ....
!
!INTEREN  frag 1  nat1 -nat2 *neutral
!INTEREN  frag 2  nat3 -nat4 *neutral
!INTEREN  EP aMM  mMM *EPMM  rCrit1 4. rCrit2 15.
!
!LATEN    frag1 1 -10  *neutral
!LATEN    radii  0. 100. 
!LATEN    EP aMM  mMM *EPMM  rCrit1 4. rCrit2 15.
!
NUCPROP (*)all (*)selected [n1] [n2] [-n3] ...
!
! Atomic charges fitting electrostatic potential:
!QFIT     grid 11 length 7.0 width 1.0 constrain false
!CONSTRAIN ato(1) ato(2) ...
!
! Function plots:
!POINT    x y z
!LINE     ato(1) ato(2)  npts 50
!LINE     points x1 y1 z1 x2 y2 z2 npts 50
!VECPLOT  *labels *zcut 1.2 omitrad 0.2 *vcut 0.8  vscale 1. xytol 0.4
!MAP      atoms ato(1) ato(2) ato(3) npts 50 stepsize 0.1
!MAP      bvect1 x1 y1 z1 bvect2 x2 y2 z2 cen x0 y0 z0 npts 50 stepsize 0.1
!CUBE     centre x y z   npts 30  stepsize 0.1
!CUBE     Fe(1) Fe(2)  npts 200  stepsize 0.1
!
! Gradient field plots (only for rho and esp functions):
TRAJPLT  origin atom Fe(1)
TRAJPLT  xaxis  atom Fe(2) Xdim1 -4.0 Xdim2 4.0
TRAJPLT  yaxis  atom C(3) Ydim1 -4.0 Ydim2 4.0
TRAJPLT  mark *atoms *labels *bonds *cps *basins *hbonds
TRAJPLT  params Circle 0.1 ATrad 0.05 CPrad 0.08 CPgrid 0.3 CPlim 1.0d-4
TRAJPLT  *plot *plane npath 72 *zcut 0.3 *xytol 0.5 *all select ato(1)
!
! Local Source Function (only for rho and esp functions):
!SOURCE   refpoint x y z
!SOURCE   point x y z 
!SOURCE   line  ato(1) ato(2)  npts 50
!SOURCE   map atoms ato(1) ato(2) ato(3) npts 100 stepsize 0.1
!SOURCE   cube ato(1) ato(2) ato(3) npts 20 stepsize 0.1
!
! Topological analysis:
CPSEARCH bond C(40) O(2)
CPSEARCH bond C(41) O(3)
CPSEARCH bond C(42) O(5)
CPSEARCH bond C(43) O(6)
CPSEARCH bond C(44) O(4)
CPSEARCH bond Fe(1) Fe(2)
CPSEARCH bond rmin  1.2 rmax  2.4
!CPSEARCH ring ato(1) ato(2) ...
!CPSEARCH shell ato(1) rmin 0.3 rmax 0.5 nrad 5 nang 11 11 cutoff 16.0
!CPSEARCH bubble ato(1) rmin 0.3 rmax 0.5 curv -3 ncps 3
!CPSEARCH point x y z
!CPSEARCH start file.cps
!BPATH Fe(1) Fe(2) algrithm 2
!BPATH Fe(1) C(1) algrithm 2
!BPATH Fe(1) C(2) algrithm 2
!BPATH Fe(1) C(3) algrithm 2
!BPATH Fe(1) C(42) algrithm 2
!BPATH Fe(1) C(43) algrithm 2
!BPATH Fe(1) C(44) algrithm 2
!BPATH Fe(2) O(1) algrithm 2
!BPATH Fe(2) C(4) algrithm 2
!BPATH Fe(2) C(5) algrithm 2
!BPATH Fe(2) C(6) algrithm 2
!BPATH Fe(2) C(7) algrithm 2
!BPATH Fe(2) C(40) algrithm 2
!BPATH Fe(2) C(41) algrithm 2
!BPATH C(40) O(2) algrithm 2
!BPATH C(41) O(3) algrithm 2
!BPATH C(42) O(5) algrithm 2
!BPATH C(43) O(6) algrithm 2
!BPATH C(44) O(4) algrithm 2
!BPATH C(1) C(2) algrithm 2
!BPATH C(2) C(3) algrithm 2
!BPATH C(3) C(4) algrithm 2
!BPATH C(4) C(5) algrithm 2
!BPATH C(5) C(6) algrithm 2
!BPATH C(6) C(7) algrithm 2
!BPATH C(4) O(1) algrithm 2
!
! Atomic basin integration:
!TOPINT step 0.01 accur 0.001 rmax 8.0 nmax 20
!TOPINT spheres ato(1) r1 ato(2) r2 .....
!TOPINT atoms *all select ato(1) ato(2) ...
!
   END XDPROP
!!!!!!!!!!!!!!!!!!!!!!!!!!!!!!!!!!!!!!!!!!!!!!!!!!!!!!!!!!!!!!!!!!!!!!!!!!!!!!!
   MODULE XDGEOM
SELECT   rmin 0.8 rmax 1.8  tor *ato *bon *ang loc non
   END  XDGEOM
!!!!!!!!!!!!!!!!!!!!!!!!!!!!!!!!!!!!!!!!!!!!!!!!!!!!!!!!!!!!!!!!!!!!!!!!!!!!!!!
   MODULE XDVIB
SELECT   temp 100. scale 1. *nlinear linear
MODES    *all frqmin 0. frqmax 1500.
!MODES    include 1 2 3 ...
!MODES    exclude 1 2 3 ...
DATAFILE *gaussian g98.out orient *standard input
   END  XDVIB
!!!!!!!!!!!!!!!!!!!!!!!!!!!!!!!!!!!!!!!!!!!!!!!!!!!!!!!!!!!!!!!!!!!!!!!!!!!!!!!
   MODULE TOPXD
SIZE napl 2000
COMT just a comment for this run
DEBG symeqv deriv check
TRSH eigenvec 1.0d-10 nr 1.D-08
CGEN alim -0.5 1.5 blim -0.5 1.5  clim -0.5 1.5
MPAR  rcut 4.0d0  dstep 5.d-3  au iam esp
!DGRD *use *gen fra gstep 0.2 0.2 0.2 read *ascii fort.69
!
!TRHO *seed all ail debug nstep 12 nnb 15 rmax 3.0 th 2.7
!  fra  0. 0. 0.
!  car  0. 0. 0.
!TRHO *cluster all ail debug nstep 11 nnb 10 rmax 3.0 th 2.7
!TRHO *pairs nr ail debug nstep 11 nnb 9 rmax 5. th 2.2 pc 0.3
!TRHO *points nr ail debug nstep 20 nnb 9 rmax 5 fra
!  0.0  0.0  0.0
!  0.5  0.5  0.5
!TRHO *line nr ail debug nstep 10 nnb 20 rmx 5. pc 0.3
!  point fra  0. 0. 0.   0.5 0.5 0.5
!  point car  0. 0. 0.    2. 2. 2.
!TRHO *grid nr ail debug nstep 10 nnb 9 rmax 5 ncons 0
!  xmin 0.  xmax 1.  xstep  0.01
!  ymin 0.  ymax 1.  ystep  0.01
!  zmin 0.  zmax 1.  zstep  0.01
!TRHO *profile perstep 2.
!  *atom ato(1) toneighbor 1 2 3
!  *point fra  0. 0. 0.   1. 1. 1.
!  *point car  0. 0. 0.   2. 2. 2.
!
!TLAP *auto ef CCCP ail debug nstep 15 nnb 10 rmax 3.0 ntheta 8 nphi 16
!  atoms ato(1) ato(2) ... nmax 0 rstar 0.d0
!  atoms ato(3) ato(4) ... nmax 2 rstar 0.d0
!  nna x 1.  y 1.  z 1.  nmax 4 rstar 3.2
!  nna x 2.  y 2.  z 2.  nmax 4 rstar 3.2
!TLAP *auto nr ail debug nstep 20 nnb 12 rmax 3.0 ntheta 16  nphi 8
!  atoms ato(1) ato(2) ... nmax 0 rstar 0.d0
!TLAP *points nr ail debug nstep 23 nnb 11 rmax 4.0 nmax 14
!  car  1. 1. 1.
!  fra  0. 0. 0.
!TLAP *line nr ail debug nstep 12 nnb 12 rmax 3.0 nmax 0
!  atom ato(1) toneighbor 1 2 3
!  points fra 0. 0. 0.  1. 1. 1.
!  points car 0. 0. 0.  2. 2. 2.
!
!ATBP Params PhInSph 48 ThInSp 32  *SavSurf
!ATBP Spheres ato(1) 0.2 ato(2) 0.2 ...
!ATBP AltGuess BigStep 0.5 Accur 0.002 MaxRInt 10.00 Rmax 10.0 Step0 0.025 A 0.0 B 0.0
!ATBP *atoms ato(1) iZFS nvi 100 IRsur 0 *IRSav Rest Debug Phi 32 Th 24 Rad 120 Accur 1.D-3
!ATBP nna 0
! x 0. y 0. z 0. *integ sphere 0.2 iZFS nvi 5 irsur -1 irsav rest debug phi 8 th 4 rad 120 ncp 0
!
!VZ3D *plot
!  files rays.dat
!  basins ato(1) ato(2) ...
!  range *default xmi 0. ymi 0. zmi 0. xma 1. yma 1. zma 1.
!  grid *default dx 0.05 dy 0.05 dz 0.05 rvec *default 0.20
!END VZ3D
!
!PL2D general
!  point car 0. 0. 0.
!  atom  1   0 -1  0
!  atom  2  -1  0 -1
!  plotdim xmin -2. xmax 2.  xstep 0.5 ymin -2. ymax 2.  ystep 0.5
!  origin ishift 5  origin 0. 0. 0. vmod 0.5
!  misc size a4 scale 0.4 name 'test2d' title 'TOPXD rulez!'
!PL2D *rhoo nstar 10 rmax 3.0 test cut 0.5  0.2
!PL2D *lapp nstar 10 rmax 3.0 test cut 0.5  0.2
!PL2D *lapm nstar 10 rmax 3.0 test cut 0.5  0.2
!PL2D *grho nstar 10 rmax 3.0 test cut 0.5  0.2
!PL2D *trajgrad nstar 10 rmax 5.0 test cut 0.5 0.2  toler 0.5 0.5 *plane npath 36 nextr 0
!PL2D *molgraph nstar 10 rmax 5.0 test cut 0.5 0.2  toler 0.5 0.5 *plane thr 1.6 *tr1 *tr2 *tr3 
!PL2D *trajmolg nstar 10 rmax 5.0 test cut 0.5 0.2  toler 0.5 0.5 *plane thr 1.6 *tr1 *tr2 *tr3 npath 36 nextr 0
!
!PL3D general fra
! xmin 0.0  xmax 0.5  xstep 0.05
! ymin 0.0  ymax 0.5  ystep 0.05
! zmin 0.0  zmax 0.5  zstep 0.05
! name 'test3d'
!PL3D *plot rhoo lapp grho
!
!P2DCRY *diff rhoo file1 file2
!P2DCRY *diff lapm file3 file4
!P2DCRY  diff test2d rhoo
!P2DCRY  diff test2d trajmolg
!
   END  TOPXD
!!!!!!!!!!!!!!!!!!!!!!!!!!!!!!!!!!!!!!!!!!!!!!!!!!!!!!!!!!!!!!!!!!!!!!!!!!!!!!!
   MODULE XDPDF
SELECT   atom atom(1) scale 1.0 orth
CUMORD   second  third  fourth
GRID     3-points *cryst
!ATOM     label atom(2) symm 1 trans 0 0 0
!ATOM     xyz  0. 0. 0.
LIMITS   xmin -0.8  xmax 0.8  nx 51
LIMITS   ymin -0.8  ymax 0.8  ny 51
LIMITS   zmin -0.8  zmax 0.8  nz 51
   END  XDPDF
!!!!!!!!!!!!!!!!!!!!!!!!!!!!!!!!!!!!!!!!!!!!!!!!!!!!!!!!!!!!!!!!!!!!!!!!!!!!!!!
   MODULE XDHKL
SELECT   *merge  zero  remove  crypher
SELECT   export  stlmin 0.0 stlmax 1.1 nbatch -1
INPUT    xd.hkl
   END  XDHKL
!!!!!!!!!!!!!!!!!!!!!!!!!!!!!!!!!!!!!!!!!!!!!!!!!!!!!!!!!!!!!!!!!!!!!!!!!!!!!!!
   MODULE XDSFR
SELECT  *resol  hklim  hklist  print 100  Uiso 0.0
SELECT  title <title string>
UCELL   30.0 30.0 30.0 90.0 90.0 90.0
WFNFL   file <wfn filename>
INT3D   iqt  1  Nr 70  Nang 590
RESOL   stlmin  0  stlmax 1.1
HKLIM   hmin -10  hmax 10  kmin -10  kmax 10  lmin -10  lmax 10
HKLIST  file <hkl listfile>  maxref -1
EXPORT  *xd  *shelx  crystal  nbatch -1
   END  XDSFR
!!!!!!!!!!!!!!!!!!!!!!!!!!!!!!!!!!!!!!!!!!!!!!!!!!!!!!!!!!!!!!!!!!!!!!!!!!!!!!!
;
_xd_res_file
;
!!!!!!!!!!!!!!!!!!!!!!!!!!!!!!!!!!!!!!!!!!!!!!!!!!!!!!!!!!!!!!!!!!!!!!!!!!!!!!!
! <<< X D PARAMETER FILE >>> $Revision: 2016.01 (Jul 08 2016)$       26-Feb-21!
!!!!!!!!!!!!!!!!!!!!!!!!!!!!!!!!!!!!!!!!!!!!!!!!!!!!!!!!!!!!!!!!!!!!!!!!!!!!!!!
XDPARFILE VERSION  2
   FEDIMER  MODEL   4  2  1  0
LIMITS nat   122 ntx  31 lmx  4 nzz  11 nto  0 nsc  20 ntb   6 nov   1653
USAGE    122   2  4  11   0   1   0   2   6   2  1653   1  50  5
  0.027796  0.032067  0.027796  0.032067  0.030981  0.049126  1.635334 0.483E+05
  0.010000  0.100000  0.000000  0.000000  0.000000  0.333300
   0.0000000000   0.0000000000   0.0000000000
   0.4790000000   0.9340000000   0.8040000000
   0.5650000000   0.9010000000   0.7400000000
   0.5690000000   0.8540000000   0.3140000000
   0.6530000000   0.8200000000   0.4680000000
Fe(1)     3 1    2   1  13 2  1  1 4  1   0  0.351565  0.830212  0.500118 1.0000
  0.013503  0.016635  0.017907  0.000594  0.004921 -0.001724
  5.9076  0.0000  0.0207 -0.0298 -0.0502  0.0846 -0.0998  0.2013 -0.0078 -0.0608
  0.0198 -0.3975  0.2404  0.0630 -0.1281 -0.0408 -0.4725 -0.2118  0.0536 -0.0369
 -0.0164  0.0462 -0.0660  0.1697 -0.1663  0.1293
Fe(2)     3 1    1   2  52 2  1  2 4  1   0  0.456845  0.746385  0.543281 1.0000
  0.015479  0.015251  0.019226  0.000650  0.006421 -0.001231
  6.1203  0.0000  0.0872 -0.1366  0.0345  0.0099  0.1760  0.0199  0.0009 -0.0067
 -0.0200 -0.4421  0.2193  0.0360  0.1052  0.0853 -0.5594 -0.2321 -0.1219 -0.0479
  0.0365  0.0605 -0.1184 -0.1011 -0.1036 -0.0847
Fe(3)     3 1  126   3 127 2  1  3 4  1   0  0.661488  0.842391  0.369629 1.0000
  0.015919  0.022918  0.016324  0.003595  0.007332  0.002796
  6.1100  0.0000 -0.0541  0.0376  0.0018 -0.0218 -0.0025 -0.0551 -0.0533 -0.0581
 -0.0170  0.3300  0.2308  0.1371  0.1335 -0.0286 -0.5999  0.4657  0.1681  0.0086
  0.0522  0.0472 -0.0733 -0.0996 -0.0144 -0.1246
Fe(4)     3 1  124   4 125 2  1  3 4  1   0  0.572927  0.930537  0.834791 1.0000
  0.016873  0.017359  0.013719 -0.000621  0.004797 -0.000807
  5.8284  0.0000  0.0559 -0.0913 -0.0162 -0.0248  0.0020 -0.0345 -0.0343  0.1181
  0.0158 -0.2931  0.2301 -0.0663  0.0727 -0.2593 -0.5750  0.5990 -0.0072  0.0356
 -0.0112  0.1160 -0.0095 -0.0560  0.0566  0.0035
F(1)      3 2   23   5  24 2  2  4 4  1   0  0.605371  0.482939  0.590463 1.0000
  0.051733  0.020211  0.084077  0.008476 -0.000825 -0.006644
  7.0668  0.0000 -0.5791 -0.1890 -0.0920 -0.1874 -0.0215 -0.1109  0.0648 -0.1206
 -0.2980  0.2203  0.3103 -0.0165  0.1928  0.2329  0.1591  0.0000  0.0000  0.0000
  0.0000  0.0000  0.0000  0.0000  0.0000  0.0000
F(2)      3 2   29   6  30 2  2  4 4  1   0  0.234886  0.954788 -0.150755 1.0000
  0.045704  0.051729  0.026506  0.005344 -0.002982  0.016540
  7.3212  0.0000 -0.0445 -0.0021 -0.0094 -0.1352  0.0362  0.0985 -0.1435 -0.0242
 -0.1171  0.0266  0.0198  0.0847 -0.0475  0.2369 -0.1916  0.0000  0.0000  0.0000
  0.0000  0.0000  0.0000  0.0000  0.0000  0.0000
O(1)      3 2    2   7  16 2  3  5 4  1   0  0.504318  0.788998  0.712856 1.0000
  0.021092  0.016087  0.015507  0.001287  0.007664  0.001814
  6.2968  0.0000  0.0257 -0.1117 -0.0331 -0.0739  0.0001 -0.0278  0.0331  0.0198
 -0.0049  0.0202 -0.0670  0.0227  0.0105 -0.0172 -0.0039  0.0000  0.0000  0.0000
  0.0000  0.0000  0.0000  0.0000  0.0000  0.0000
O(2)      3 2   52   8   1 2  3  6 4  1   0  0.394572  0.712994  0.265395 1.0000
  0.029173  0.050616  0.029388  0.004562 -0.001394 -0.019803
  6.3855  0.0000 -0.1033 -0.1059  0.0609  0.1648 -0.0180  0.0153 -0.1622 -0.0530
  0.0425  0.0613  0.0851 -0.0180  0.0343 -0.0859 -0.0929  0.0000  0.0000  0.0000
  0.0000  0.0000  0.0000  0.0000  0.0000  0.0000
O(3)      3 2   53   9   1 2  3  6 4  1   0  0.379656  0.659019  0.645287 1.0000
  0.048342  0.027428  0.071524 -0.010885  0.037825 -0.000926
  6.1356  0.0000  0.0486  0.1293  0.0889  0.0449 -0.1886 -0.0144  0.0994  0.1084
  0.0037 -0.1348 -0.0349 -0.1184  0.1228 -0.1976  0.1231  0.0000  0.0000  0.0000
  0.0000  0.0000  0.0000  0.0000  0.0000  0.0000
O(4)      3 2   56  10   2 2  3  6 4  1   0  0.343306  0.785194  0.758987 1.0000
  0.028611  0.031991  0.029511  0.001527  0.017284  0.007775
  6.1727  0.0000  0.0023 -0.0270  0.1030  0.1400 -0.0275  0.0098 -0.0311  0.0356
  0.0048  0.0779  0.0501  0.0399 -0.0186 -0.0152 -0.0125  0.0000  0.0000  0.0000
  0.0000  0.0000  0.0000  0.0000  0.0000  0.0000
O(5)      3 2   54  11   2 2  3  6 4  1   0  0.240365  0.758227  0.320909 1.0000
  0.023353  0.043637  0.048860 -0.006440  0.003886 -0.024996
  5.9531  0.0000 -0.1415 -0.0010  0.1132  0.0770 -0.0101 -0.0225 -0.0251 -0.1138
 -0.0919  0.1180 -0.0131  0.1379  0.1717 -0.0677 -0.1736  0.0000  0.0000  0.0000
  0.0000  0.0000  0.0000  0.0000  0.0000  0.0000
O(6)      3 2   55  12  14 2  3  6 4  1   0  0.236828  0.910618  0.517558 1.0000
  0.024140  0.024997  0.054964  0.007716  0.016910 -0.002039
  5.9886  0.0000  0.0577 -0.0213 -0.0411  0.1569 -0.1605  0.0465  0.1000 -0.0185
  0.0494 -0.0443 -0.0374 -0.0015 -0.0520 -0.0865 -0.0796  0.0000  0.0000  0.0000
  0.0000  0.0000  0.0000  0.0000  0.0000  0.0000
C(1)      3 2    1  13  14 2  5  7 4  1   0  0.394754  0.861001  0.340514 1.0000
  0.015974  0.020592  0.015061  0.003317  0.003122 -0.001442
  3.7926  0.0000  0.0294  0.3771  0.1158 -0.2501  0.0649  0.1069  0.0949 -0.1058
 -0.0842 -0.1136 -0.0836 -0.2088 -0.0539  0.0207 -0.3036  0.0000  0.0000  0.0000
  0.0000  0.0000  0.0000  0.0000  0.0000  0.0000
C(2)      3 2    1  14  15 2  5  7 4  1   0  0.420440  0.890726  0.461205 1.0000
  0.015289  0.016864  0.014569  0.000792  0.003640 -0.000297
  3.9223  0.0000 -0.1180  0.1410 -0.0099 -0.0589  0.3680  0.0321 -0.0341 -0.0104
 -0.0251  0.0730 -0.1169 -0.2280 -0.1450 -0.0852 -0.4283  0.0000  0.0000  0.0000
  0.0000  0.0000  0.0000  0.0000  0.0000  0.0000
C(3)      3 2    1  15  16 2  5  7 4  1   0  0.459690  0.869093  0.588887 1.0000
  0.014880  0.015872  0.013106  0.001072  0.004362  0.000073
  4.0336  0.0000 -0.0151 -0.1001  0.0176  0.0638  0.1055 -0.1367 -0.0641 -0.1460
  0.2524  0.0668 -0.2635  0.0173 -0.3313  0.0139 -0.3715  0.0000  0.0000  0.0000
  0.0000  0.0000  0.0000  0.0000  0.0000  0.0000
C(4)      3 2    2  16   7 2  5  7 4  1   0  0.505232  0.819030  0.610038 1.0000
  0.015937  0.015468  0.013951  0.001116  0.005744 -0.000055
  4.2451  0.0000  0.0765  0.0047 -0.0048 -0.2203  0.0836  0.1503 -0.0298  0.0421
 -0.1793 -0.2597  0.0084 -0.1605 -0.0649  0.0860 -0.4146  0.0000  0.0000  0.0000
  0.0000  0.0000  0.0000  0.0000  0.0000  0.0000
C(5)      3 2    2  17  16 2  5  7 4  1   0  0.547249  0.797426  0.522980 1.0000
  0.015932  0.016395  0.014069  0.002244  0.006128  0.000732
  4.3807  0.0000  0.2461 -0.2469  0.0910 -0.0090  0.3007  0.1870 -0.0745 -0.0843
 -0.0344 -0.1717  0.2193 -0.1320 -0.0699 -0.1372 -0.2624  0.0000  0.0000  0.0000
  0.0000  0.0000  0.0000  0.0000  0.0000  0.0000
C(6)      3 2    2  18  17 2  5  7 4  1   0  0.571616  0.741964  0.537408 1.0000
  0.016831  0.018321  0.017429  0.003024  0.006554  0.000694
  4.3284  0.0000  0.0874 -0.2278  0.0994 -0.0388  0.0605 -0.0072  0.1137 -0.2276
 -0.1069 -0.2381  0.1140 -0.4303 -0.1317 -0.0767 -0.1048  0.0000  0.0000  0.0000
  0.0000  0.0000  0.0000  0.0000  0.0000  0.0000
C(7)      3 2    2  19  18 2  5  7 4  1   0  0.566135  0.704553  0.635617 1.0000
  0.020140  0.016364  0.019333  0.003364  0.006181  0.001267
  4.1286  0.0000  0.2407 -0.1370  0.1752 -0.0255  0.1302  0.2334  0.0646 -0.1649
  0.3362 -0.1989  0.0955 -0.1079 -0.0771 -0.0362 -0.3797  0.0000  0.0000  0.0000
  0.0000  0.0000  0.0000  0.0000  0.0000  0.0000
C(8)      3 2   19  20  21 2  4  8 4  1   0  0.576949  0.646608  0.620658 1.0000
  0.021612  0.016526  0.025917  0.003210  0.007022  0.000564
  3.8881  0.0000  0.0631 -0.1300 -0.1130  0.0384 -0.1213  0.0755 -0.2907 -0.0934
  0.2703 -0.0365  0.0459  0.3642 -0.0178  0.0461 -0.0509  0.0000  0.0000  0.0000
  0.0000  0.0000  0.0000  0.0000  0.0000  0.0000
C(9)      3 2   20  21  22 2  4  8 4  1   0  0.593946  0.614349  0.735120 1.0000
  0.031327  0.017387  0.033226  0.001775  0.006932  0.005685
  4.5638  0.0000 -0.1694 -0.2061 -0.0362  0.0840 -0.0529  0.0230 -0.3398 -0.0432
  0.4463 -0.1156 -0.0364  0.2559 -0.0687 -0.0370  0.0832  0.0000  0.0000  0.0000
  0.0000  0.0000  0.0000  0.0000  0.0000  0.0000
C(10)     3 2   21  22  23 2  4  8 4  1   0  0.603255  0.559128  0.727367 1.0000
  0.039325  0.018000  0.049399  0.000505  0.005439  0.007154
  4.3962  0.0000 -0.0488  0.0536 -0.1915  0.1359  0.1155 -0.1370 -0.3116  0.0264
  0.1313 -0.0825  0.0605  0.3436 -0.0461 -0.0272  0.1103  0.0000  0.0000  0.0000
  0.0000  0.0000  0.0000  0.0000  0.0000  0.0000
C(11)     3 2   22  23  24 2  4  8 4  1   0  0.594789  0.536531  0.602525 1.0000
  0.034640  0.016188  0.060204  0.005322  0.004242 -0.001693
  3.8320  0.0000 -0.0687  0.0869  0.0090 -0.0927 -0.0883 -0.0366 -0.1480 -0.1299
  0.4437 -0.0681  0.1062  0.3447  0.0801 -0.1167  0.1537  0.0000  0.0000  0.0000
  0.0000  0.0000  0.0000  0.0000  0.0000  0.0000
C(12)     3 2   23  24  25 2  4  8 4  1   0  0.577163  0.566783  0.485446 1.0000
  0.046684  0.022472  0.048134  0.009299  0.007498 -0.009717
  4.3604  0.0000 -0.1678  0.0878 -0.0035 -0.0325  0.0336 -0.0672 -0.0844 -0.0286
  0.5288  0.2693  0.0735  0.0069 -0.0499  0.0601 -0.0223  0.0000  0.0000  0.0000
  0.0000  0.0000  0.0000  0.0000  0.0000  0.0000
C(13)     3 2   24  25  20 2  4  8 4  1   0  0.568264  0.622032  0.495616 1.0000
  0.040851  0.020288  0.031828  0.007677  0.009771 -0.004202
  3.8689  0.0000  0.0855 -0.2489 -0.0127  0.1203  0.0430  0.1320 -0.1861  0.0421
  0.3476 -0.0559  0.0841  0.1700  0.2189 -0.0514 -0.0189  0.0000  0.0000  0.0000
  0.0000  0.0000  0.0000  0.0000  0.0000  0.0000
C(14)     3 2   13  26  27 2  4  8 4  1   0  0.348764  0.885770  0.214521 1.0000
  0.017958  0.022519  0.014455  0.003110  0.002169 -0.000346
  4.7809  0.0000  0.0197 -0.1065  0.0411  0.0645 -0.0041 -0.0269 -0.1899  0.0780
  0.4352 -0.1185 -0.0099  0.0922  0.0476 -0.0166  0.0440  0.0000  0.0000  0.0000
  0.0000  0.0000  0.0000  0.0000  0.0000  0.0000
C(15)     3 2   26  27  28 2  4  8 4  1   0  0.311112  0.935102  0.209570 1.0000
  0.026437  0.024311  0.020090  0.005355 -0.000879 -0.000854
  4.0964  0.0000 -0.1930  0.1259 -0.0272 -0.0346 -0.0508 -0.0084 -0.0823  0.0308
  0.1362 -0.0634  0.1222  0.2273 -0.1020  0.0298  0.0358  0.0000  0.0000  0.0000
  0.0000  0.0000  0.0000  0.0000  0.0000  0.0000
C(16)     3 2   27  28  29 2  4  8 4  1   0  0.273207  0.958735  0.087412 1.0000
  0.030224  0.028426  0.025053  0.004694 -0.003377  0.004090
  3.9861  0.0000 -0.0972  0.0333  0.0240  0.1023 -0.1325 -0.0809 -0.0841 -0.2225
  0.2961  0.0477 -0.1413  0.2018  0.2173  0.1823  0.0396  0.0000  0.0000  0.0000
  0.0000  0.0000  0.0000  0.0000  0.0000  0.0000
C(17)     3 2   28  29  30 2  4  8 4  1   0  0.272214  0.932001 -0.030257 1.0000
  0.029738  0.038565  0.019673  0.002088  0.000063  0.007786
  4.3373  0.0000  0.1280  0.2933 -0.1505  0.1894  0.0756 -0.1162 -0.2013 -0.0100
  0.2178  0.1043 -0.0092  0.3555  0.0458 -0.2605 -0.1515  0.0000  0.0000  0.0000
  0.0000  0.0000  0.0000  0.0000  0.0000  0.0000
C(18)     3 2   29  30  31 2  4  8 4  1   0  0.306792  0.882563 -0.030649 1.0000
  0.033447  0.048533  0.015086  0.008224  0.001253  0.000577
  4.0830  0.0000  0.0086  0.2684 -0.1343 -0.0936 -0.0682 -0.1787 -0.2080 -0.0443
  0.2262 -0.1181  0.0072  0.2813 -0.2276  0.2139 -0.0377  0.0000  0.0000  0.0000
  0.0000  0.0000  0.0000  0.0000  0.0000  0.0000
C(19)     3 2   30  31  26 2  4  8 4  1   0  0.345258  0.859669  0.092748 1.0000
  0.026486  0.035832  0.015854  0.008403  0.002791 -0.003452
  3.6289  0.0000  0.0496  0.2212  0.0064 -0.0145 -0.0113  0.0675  0.0037  0.0010
  0.2077  0.1079  0.0708  0.0924 -0.0446  0.0234 -0.0398  0.0000  0.0000  0.0000
  0.0000  0.0000  0.0000  0.0000  0.0000  0.0000
C(20)     3 2    4  32  33 2  5  9 4  1   0  0.470999  0.904295  0.708410 1.0000
  0.016875  0.014745  0.013242  0.000076  0.005507 -0.000809
  3.6478  0.0000  0.1537  0.0136  0.0231 -0.0520  0.1279  0.0698  0.1565 -0.0175
 -0.0044  0.0301 -0.1113 -0.1128 -0.1274 -0.0166 -0.2335  0.0000  0.0000  0.0000
  0.0000  0.0000  0.0000  0.0000  0.0000  0.0000
C(21)     3 2    4  33  34 2  5  9 4  1   0  0.478190  0.888286  0.844443 1.0000
  0.021348  0.018057  0.013801 -0.000732  0.007334 -0.000151
  4.1400  0.0000  0.1527 -0.0494  0.0470 -0.0512  0.2557  0.1760  0.1230 -0.0198
 -0.0532  0.0067 -0.1763 -0.1084 -0.1580 -0.1441 -0.2787  0.0000  0.0000  0.0000
  0.0000  0.0000  0.0000  0.0000  0.0000  0.0000
C(22)     3 2    4  34  35 2  5  9 4  1   0  0.485975  0.935422  0.925204 1.0000
  0.024699  0.019772  0.015916 -0.000612  0.009586 -0.002660
  4.1643  0.0000 -0.1928  0.0761  0.0545 -0.0915  0.1197  0.1675 -0.1665 -0.1460
  0.0528 -0.2277 -0.1150 -0.3670 -0.4378  0.0104 -0.4571  0.0000  0.0000  0.0000
  0.0000  0.0000  0.0000  0.0000  0.0000  0.0000
C(23)     3 2    4  35  36 2  5  9 4  1   0  0.484571  0.980943  0.840928 1.0000
  0.024109  0.017359  0.018392  0.000104  0.007779 -0.004172
  3.8905  0.0000 -0.1054  0.3826  0.0743 -0.0372  0.1880  0.2981 -0.1497  0.0403
 -0.0546 -0.1850  0.1915  0.0054 -0.1400  0.0739 -0.2417  0.0000  0.0000  0.0000
  0.0000  0.0000  0.0000  0.0000  0.0000  0.0000
C(24)     3 2    4  36  32 2  5  9 4  1   0  0.475381  0.961830  0.707238 1.0000
  0.020282  0.014654  0.016317  0.000122  0.005415 -0.000060
  4.0515  0.0000 -0.0325  0.0569 -0.0744  0.0362  0.0377  0.2395 -0.0507  0.1125
  0.0677 -0.0830 -0.0681 -0.3585 -0.1803 -0.1577 -0.1897  0.0000  0.0000  0.0000
  0.0000  0.0000  0.0000  0.0000  0.0000  0.0000
C(25)     3 2    4  37  38 2  5  9 4  1   0  0.660394  0.897119  0.774293 1.0000
  0.019399  0.029494  0.020785  0.001450  0.007113 -0.002674
  3.7858  0.0000  0.3181  0.3011 -0.1182  0.0267 -0.0722  0.0497 -0.1020 -0.0236
 -0.1209  0.1189 -0.1074 -0.2046  0.2897 -0.0132 -0.2297  0.0000  0.0000  0.0000
  0.0000  0.0000  0.0000  0.0000  0.0000  0.0000
C(26)     3 2    4  38  39 2  5  9 4  1   0  0.665688  0.880971  0.908924 1.0000
  0.021429  0.027173  0.023274  0.003417  0.004427  0.001735
  4.0165  0.0000  0.0516 -0.1506  0.0485  0.0430 -0.1984  0.0759  0.0281 -0.2391
  0.0919  0.0322 -0.0628  0.0177  0.1321 -0.1022 -0.1423  0.0000  0.0000  0.0000
  0.0000  0.0000  0.0000  0.0000  0.0000  0.0000
C(27)     3 2    4  39  40 2  5  9 4  1   0  0.673231  0.928159  0.989899 1.0000
  0.023175  0.031073  0.017032  0.000431  0.001389 -0.001451
  4.3131  0.0000 -0.1633 -0.0849 -0.0452 -0.1398 -0.2575 -0.0177 -0.0238  0.2981
 -0.0399  0.2097 -0.0786 -0.0889  0.3931  0.0423 -0.4019  0.0000  0.0000  0.0000
  0.0000  0.0000  0.0000  0.0000  0.0000  0.0000
C(28)     3 2    4  40  41 2  5  9 4  1   0  0.672624  0.973455  0.905293 1.0000
  0.023117  0.027840  0.024213 -0.004503  0.005449 -0.003209
  4.1423  0.0000 -0.0125  0.0704  0.1283 -0.0506 -0.2643  0.1067 -0.0353 -0.0546
 -0.0739  0.1656 -0.0901 -0.0383  0.2926 -0.0298 -0.2595  0.0000  0.0000  0.0000
  0.0000  0.0000  0.0000  0.0000  0.0000  0.0000
C(29)     3 2    4  41  37 2  5  9 4  1   0  0.664606  0.954209  0.772129 1.0000
  0.021775  0.029885  0.021902 -0.003545  0.008052  0.002816
  4.1165  0.0000  0.0925  0.2013  0.1524 -0.0838 -0.1645  0.2114 -0.0766 -0.1333
  0.0342  0.1139 -0.0470 -0.1336  0.0505 -0.1145 -0.5803  0.0000  0.0000  0.0000
  0.0000  0.0000  0.0000  0.0000  0.0000  0.0000
C(30)     3 2    3  42  43 2  5  9 4  1   0  0.559913  0.828018  0.409905 1.0000
  0.016922  0.016982  0.012939  0.002071  0.006006  0.000425
  4.3531  0.0000  0.1996 -0.0801  0.1194 -0.0772  0.2263  0.0637  0.0233 -0.0524
 -0.0618 -0.0972 -0.0885 -0.1747 -0.2720  0.0202 -0.2495  0.0000  0.0000  0.0000
  0.0000  0.0000  0.0000  0.0000  0.0000  0.0000
C(31)     3 2    3  43  44 2  5  9 4  1   0  0.574177  0.884690  0.407553 1.0000
  0.018549  0.018007  0.014424  0.002918  0.006831  0.000969
  4.0025  0.0000 -0.1230  0.0580  0.0104  0.0410  0.1777  0.0997 -0.0898 -0.0370
  0.1410 -0.1376 -0.0723 -0.2442 -0.2056  0.0834 -0.3321  0.0000  0.0000  0.0000
  0.0000  0.0000  0.0000  0.0000  0.0000  0.0000
C(32)     3 2    3  44  45 2  5  9 4  1   0  0.581182  0.898279  0.277753 1.0000
  0.022778  0.019764  0.015258  0.002979  0.007536  0.003626
  4.1016  0.0000  0.1361  0.1462  0.1800  0.0681  0.2298  0.1121  0.0799 -0.0516
  0.0021 -0.0755  0.0550 -0.1610 -0.2201  0.2085 -0.4003  0.0000  0.0000  0.0000
  0.0000  0.0000  0.0000  0.0000  0.0000  0.0000
C(33)     3 2    3  45  46 2  5  9 4  1   0  0.572059  0.850101  0.199661 1.0000
  0.025378  0.024227  0.012132  0.003309  0.006476  0.001193
  4.4513  0.0000 -0.0322  0.0751  0.2149  0.1696  0.1122  0.1886  0.0923 -0.0261
 -0.0799 -0.1049  0.0595 -0.2115 -0.1239  0.0035 -0.1634  0.0000  0.0000  0.0000
  0.0000  0.0000  0.0000  0.0000  0.0000  0.0000
C(34)     3 2    3  46  42 2  5  9 4  1   0  0.559210  0.806804  0.280335 1.0000
  0.022180  0.019849  0.014520  0.001219  0.006883 -0.001525
  4.4166  0.0000 -0.2245 -0.2021 -0.1671  0.0178  0.1938  0.2388  0.1227  0.0051
  0.1767 -0.2484 -0.0397 -0.1439 -0.1476  0.0045 -0.2496  0.0000  0.0000  0.0000
  0.0000  0.0000  0.0000  0.0000  0.0000  0.0000
C(35)     3 2    3  47  48 2  5  9 4  1   0  0.746157  0.812166  0.528323 1.0000
  0.021598  0.054001  0.026262  0.012273  0.007408  0.014625
  4.6212  0.0000 -0.3363 -0.4335 -0.0913  0.0135 -0.3521 -0.0362  0.1940  0.3040
  0.2265  0.3218  0.1283  0.1751  0.2686  0.2675 -0.2222  0.0000  0.0000  0.0000
  0.0000  0.0000  0.0000  0.0000  0.0000  0.0000
C(36)     3 2    3  48  49 2  5  9 4  1   0  0.760229  0.867402  0.508955 1.0000
  0.019350  0.050966  0.029681 -0.000201  0.003927  0.000787
  4.9068  0.0000 -0.2980 -0.0626  0.2454 -0.1603 -0.0425  0.0877 -0.1209  0.2644
 -0.1761  0.3360 -0.1969  0.1149  0.3426 -0.1293 -0.4591  0.0000  0.0000  0.0000
  0.0000  0.0000  0.0000  0.0000  0.0000  0.0000
C(37)     3 2    3  49  50 2  5  9 4  1   0  0.766375  0.873079  0.375246 1.0000
  0.019387  0.045415  0.039892 -0.001883  0.012104  0.010875
  3.9013  0.0000  0.0139  0.0948  0.1522  0.2163 -0.2600  0.0278  0.1044 -0.2484
  0.0731  0.0763 -0.1658 -0.1576  0.0567 -0.0739 -0.2625  0.0000  0.0000  0.0000
  0.0000  0.0000  0.0000  0.0000  0.0000  0.0000
C(38)     3 2    3  50  51 2  5  9 4  1   0  0.755672  0.821658  0.312380 1.0000
  0.024837  0.049455  0.034338  0.010698  0.018953  0.006253
  4.4407  0.0000 -0.1901 -0.2001  0.0892 -0.0201 -0.1056 -0.0545 -0.0501  0.1347
  0.0559  0.2237 -0.2387 -0.0426  0.1865  0.0151 -0.4894  0.0000  0.0000  0.0000
  0.0000  0.0000  0.0000  0.0000  0.0000  0.0000
C(39)     3 2    3  51  47 2  5  9 4  1   0  0.743175  0.783759  0.406673 1.0000
  0.026801  0.035539  0.044518  0.014658  0.016513  0.010496
  4.0867  0.0000 -0.1571 -0.1164  0.3449  0.1149 -0.4338  0.0017  0.2902 -0.0447
  0.1320  0.1591 -0.0861  0.1005  0.0996  0.2252 -0.2266  0.0000  0.0000  0.0000
  0.0000  0.0000  0.0000  0.0000  0.0000  0.0000
C(40)     3 2    2  52   8 2  4 10 4  1   0  0.417625  0.725990  0.375973 1.0000
  0.018525  0.026381  0.025546  0.002005  0.003216 -0.007861
  4.1830  0.0000  0.1452  0.0523  0.2198  0.3331  0.0362  0.0138  0.0610  0.0834
  0.0300  0.0731 -0.1432 -0.2467 -0.0112 -0.0186 -0.1846  0.0000  0.0000  0.0000
  0.0000  0.0000  0.0000  0.0000  0.0000  0.0000
C(41)     3 2    2  53   9 2  4 10 4  1   0  0.407982  0.694274  0.606596 1.0000
  0.027291  0.019393  0.040094 -0.002011  0.018982 -0.001685
  4.0283  0.0000 -0.2169 -0.0254  0.0696  0.4700  0.0721 -0.1691  0.0369 -0.0284
 -0.1528 -0.1987  0.0769 -0.0430  0.1151  0.0917 -0.0804  0.0000  0.0000  0.0000
  0.0000  0.0000  0.0000  0.0000  0.0000  0.0000
C(42)     3 2    1  54  11 2  4 10 4  1   0  0.285420  0.785969  0.389727 1.0000
  0.018205  0.027448  0.030184 -0.002233  0.005303 -0.010840
  3.8615  0.0000 -0.0568  0.0351 -0.0497  0.6911  0.0338  0.0071 -0.0706 -0.2004
 -0.1955 -0.0664  0.1675  0.1465 -0.0828  0.1361 -0.1603  0.0000  0.0000  0.0000
  0.0000  0.0000  0.0000  0.0000  0.0000  0.0000
C(43)     3 2    1  55  12 2  4 10 4  1   0  0.282112  0.880299  0.508719 1.0000
  0.018932  0.018743  0.030065  0.001701  0.009532 -0.001210
  3.5801  0.0000  0.0423 -0.0577 -0.0029  0.4626 -0.0796  0.1523  0.2550  0.0022
 -0.0942 -0.1410 -0.0767  0.1014 -0.1444 -0.1031  0.0407  0.0000  0.0000  0.0000
  0.0000  0.0000  0.0000  0.0000  0.0000  0.0000
C(44)     3 2    1  56  10 2  4 10 4  1   0  0.349130  0.801128  0.657647 1.0000
  0.019125  0.021234  0.026062 -0.000899  0.010360  0.001464
  3.5372  0.0000  0.1976 -0.0994 -0.0151  0.4647 -0.0032  0.0204 -0.1100  0.1206
 -0.0855 -0.0916 -0.0620 -0.1343 -0.0289 -0.0791 -0.0631  0.0000  0.0000  0.0000
  0.0000  0.0000  0.0000  0.0000  0.0000  0.0000
C(45)     3 2   58  57  62 2  4  8 4  1   0  0.502213  0.718207  0.972992 1.0000
  0.039514  0.038133  0.023798  0.007955  0.005133  0.002793
  4.2040  0.0000  0.0026  0.0108  0.1215  0.2301  0.1148  0.0818 -0.2957 -0.0763
  0.3520 -0.0060 -0.2068  0.3454 -0.1223 -0.0798  0.0814  0.0000  0.0000  0.0000
  0.0000  0.0000  0.0000  0.0000  0.0000  0.0000
C(46)     3 2   59  58  57 2  4  8 4  1   0  0.478430  0.674204  1.032565 1.0000
  0.031665  0.056917  0.037225 -0.008803  0.006722  0.002178
  3.7263  0.0000  0.1220  0.0397  0.1302  0.2217  0.2005 -0.1165 -0.3608 -0.1533
  0.3298 -0.3969  0.0985 -0.1348  0.2364  0.0619  0.0578  0.0000  0.0000  0.0000
  0.0000  0.0000  0.0000  0.0000  0.0000  0.0000
C(47)     3 2   60  59  58 2  4  8 4  1   0  0.531533  0.641346  1.120810 1.0000
  0.059983  0.044354  0.041289 -0.004675  0.012403  0.014024
  3.7059  0.0000  0.0338  0.1472  0.1100  0.1108  0.1057 -0.3665 -0.1173 -0.0623
  0.6980 -0.0723  0.0649 -0.1911  0.0765  0.1197  0.1985  0.0000  0.0000  0.0000
  0.0000  0.0000  0.0000  0.0000  0.0000  0.0000
C(48)     3 2   61  60  59 2  4  8 4  1   0  0.608271  0.653479  1.150791 1.0000
  0.044207  0.057545  0.039614  0.021408  0.003324  0.009122
  3.8198  0.0000 -0.1903  0.0961  0.1559  0.0458  0.1438 -0.0677 -0.3048 -0.1379
  0.5101 -0.0451 -0.2165  0.0106  0.0663 -0.0111  0.1345  0.0000  0.0000  0.0000
  0.0000  0.0000  0.0000  0.0000  0.0000  0.0000
C(49)     3 2   62  61  60 2  4  8 4  1   0  0.631601  0.698068  1.092241 1.0000
  0.027215  0.060639  0.040850  0.000267  0.012395 -0.015030
  4.4061  0.0000  0.0682 -0.0129 -0.0213  0.1619  0.0670 -0.1064 -0.1795  0.0065
  0.2920 -0.1967 -0.0420  0.2087  0.2773  0.0118 -0.0573  0.0000  0.0000  0.0000
  0.0000  0.0000  0.0000  0.0000  0.0000  0.0000
C(50)     3 2   57  62  61 2  4  8 4  1   0  0.578660  0.730234  1.002578 1.0000
  0.046042  0.033877  0.030731 -0.007164  0.019762 -0.005113
  4.3087  0.0000 -0.1233  0.0560  0.1581  0.3253 -0.1859 -0.1047 -0.2034 -0.0357
  0.5248  0.0354  0.0883  0.1897  0.0402  0.0000  0.1371  0.0000  0.0000  0.0000
  0.0000  0.0000  0.0000  0.0000  0.0000  0.0000
C(51)     3 2   64  63  68 2  4  8 4  1   0  0.422300  0.457500  0.325000 0.2610
  0.047000  0.053000  0.088000  0.005000  0.018000  0.015000
  1.0470  0.0000 -0.0067  0.1396  0.0506  0.0739 -0.0220 -0.0829 -0.0716  0.0583
  0.1162 -0.0540  0.0253 -0.0080  0.0412 -0.0654  0.0344  0.0000  0.0000  0.0000
  0.0000  0.0000  0.0000  0.0000  0.0000  0.0000
C(52)     3 2   65  64  63 2  4  8 4  1  63  0.416400  0.485300  0.207000 0.2610
  0.039000  0.057000  0.088000  0.006000  0.017000  0.015000
  1.0470  0.0000 -0.0067  0.1396  0.0506  0.0739 -0.0220 -0.0829 -0.0716  0.0583
  0.1162 -0.0540  0.0253 -0.0080  0.0412 -0.0654  0.0344  0.0000  0.0000  0.0000
  0.0000  0.0000  0.0000  0.0000  0.0000  0.0000
C(53)     3 2   66  65  64 2  4  8 4  1  63  0.389600  0.538200  0.196000 0.2610
  0.043000  0.054000  0.082000  0.004000  0.009000  0.015000
  1.0470  0.0000 -0.0067  0.1396  0.0506  0.0739 -0.0220 -0.0829 -0.0716  0.0583
  0.1162 -0.0540  0.0253 -0.0080  0.0412 -0.0654  0.0344  0.0000  0.0000  0.0000
  0.0000  0.0000  0.0000  0.0000  0.0000  0.0000
C(54)     3 2   67  66  65 2  4  8 4  1  63  0.369200  0.561700  0.302000 0.2610
  0.031000  0.056000  0.084000  0.007000  0.008000  0.016000
  1.0470  0.0000 -0.0067  0.1396  0.0506  0.0739 -0.0220 -0.0829 -0.0716  0.0583
  0.1162 -0.0540  0.0253 -0.0080  0.0412 -0.0654  0.0344  0.0000  0.0000  0.0000
  0.0000  0.0000  0.0000  0.0000  0.0000  0.0000
C(55)     3 2   68  67  66 2  4  8 4  1  63  0.375000  0.533900  0.420000 0.2610
  0.033000  0.052000  0.085000 -0.002000  0.010000  0.012000
  1.0470  0.0000 -0.0067  0.1396  0.0506  0.0739 -0.0220 -0.0829 -0.0716  0.0583
  0.1162 -0.0540  0.0253 -0.0080  0.0412 -0.0654  0.0344  0.0000  0.0000  0.0000
  0.0000  0.0000  0.0000  0.0000  0.0000  0.0000
C(56)     3 2   63  68  67 2  4  8 4  1  63  0.404400  0.481900  0.431000 0.2610
  0.037000  0.045000  0.086000 -0.006000  0.012000  0.012000
  1.0470  0.0000 -0.0067  0.1396  0.0506  0.0739 -0.0220 -0.0829 -0.0716  0.0583
  0.1162 -0.0540  0.0253 -0.0080  0.0412 -0.0654  0.0344  0.0000  0.0000  0.0000
  0.0000  0.0000  0.0000  0.0000  0.0000  0.0000
C(57)     3 2   70  69  74 2  4  8 4  1   0  0.429200  0.464600  0.398000 0.2390
  0.042000  0.042000  0.086000  0.000000  0.009000  0.008000
  0.9587  0.0000 -0.0067  0.1396  0.0506  0.0739 -0.0220 -0.0829 -0.0716  0.0583
  0.1162 -0.0540  0.0253 -0.0080  0.0412 -0.0654  0.0344  0.0000  0.0000  0.0000
  0.0000  0.0000  0.0000  0.0000  0.0000  0.0000
C(58)     3 2   71  70  69 2  4  8 4  1  69  0.418300  0.497800  0.287000 0.2390
  0.038000  0.058000  0.086000  0.005000  0.010000  0.012000
  0.9587  0.0000 -0.0067  0.1396  0.0506  0.0739 -0.0220 -0.0829 -0.0716  0.0583
  0.1162 -0.0540  0.0253 -0.0080  0.0412 -0.0654  0.0344  0.0000  0.0000  0.0000
  0.0000  0.0000  0.0000  0.0000  0.0000  0.0000
C(59)     3 2   72  71  70 2  4  8 4  1  69  0.388400  0.549400  0.283000 0.2390
  0.036000  0.057000  0.084000  0.011000  0.008000  0.014000
  0.9587  0.0000 -0.0067  0.1396  0.0506  0.0739 -0.0220 -0.0829 -0.0716  0.0583
  0.1162 -0.0540  0.0253 -0.0080  0.0412 -0.0654  0.0344  0.0000  0.0000  0.0000
  0.0000  0.0000  0.0000  0.0000  0.0000  0.0000
C(60)     3 2   73  72  71 2  4  8 4  1  69  0.367500  0.569700  0.393000 0.2390
  0.035000  0.054000  0.085000  0.008000  0.004000  0.011000
  0.9587  0.0000 -0.0067  0.1396  0.0506  0.0739 -0.0220 -0.0829 -0.0716  0.0583
  0.1162 -0.0540  0.0253 -0.0080  0.0412 -0.0654  0.0344  0.0000  0.0000  0.0000
  0.0000  0.0000  0.0000  0.0000  0.0000  0.0000
C(61)     3 2   74  73  72 2  4  8 4  1  69  0.378500  0.536200  0.504000 0.2390
  0.036000  0.053000  0.087000 -0.002000  0.019000  0.008000
  0.9587  0.0000 -0.0067  0.1396  0.0506  0.0739 -0.0220 -0.0829 -0.0716  0.0583
  0.1162 -0.0540  0.0253 -0.0080  0.0412 -0.0654  0.0344  0.0000  0.0000  0.0000
  0.0000  0.0000  0.0000  0.0000  0.0000  0.0000
C(62)     3 2   69  74  73 2  4  8 4  1  69  0.409200  0.484900  0.509000 0.2390
  0.039000  0.044000  0.087000 -0.004000  0.012000  0.006000
  0.9587  0.0000 -0.0067  0.1396  0.0506  0.0739 -0.0220 -0.0829 -0.0716  0.0583
  0.1162 -0.0540  0.0253 -0.0080  0.0412 -0.0654  0.0344  0.0000  0.0000  0.0000
  0.0000  0.0000  0.0000  0.0000  0.0000  0.0000
H(1)      3 2   13  75   1 1  6 11 2  1   0  0.426971  0.827706  0.318271 1.0000
  0.017783  0.000000  0.000000  0.000000  0.000000  0.000000
  0.8511  0.0000  0.0000  0.0000  0.2099  0.0000  0.0000  0.0000  0.0000  0.0000
  0.0000  0.0000  0.0000  0.0000  0.0000  0.0000  0.0000  0.0000  0.0000  0.0000
  0.0000  0.0000  0.0000  0.0000  0.0000  0.0000
H(2)      3 2   14  76   1 1  6 11 2  1   0  0.399056  0.931214  0.458474 1.0000
  0.015672  0.000000  0.000000  0.000000  0.000000  0.000000
  0.7386  0.0000  0.0000  0.0000  0.0372  0.0000  0.0000  0.0000  0.0000  0.0000
  0.0000  0.0000  0.0000  0.0000  0.0000  0.0000  0.0000  0.0000  0.0000  0.0000
  0.0000  0.0000  0.0000  0.0000  0.0000  0.0000
H(6)      3 2   18  77   2 1  6 11 2  1   0  0.577827  0.724209  0.446100 1.0000
  0.031672  0.000000  0.000000  0.000000  0.000000  0.000000
  0.9454  0.0000  0.0000  0.0000  0.2096  0.0000  0.0000  0.0000  0.0000  0.0000
  0.0000  0.0000  0.0000  0.0000  0.0000  0.0000  0.0000  0.0000  0.0000  0.0000
  0.0000  0.0000  0.0000  0.0000  0.0000  0.0000
H(7)      3 2   19  78   2 1  6 11 2  1   0  0.572075  0.716792  0.737974 1.0000
  0.006596  0.000000  0.000000  0.000000  0.000000  0.000000
  0.6658  0.0000  0.0000  0.0000  0.0826  0.0000  0.0000  0.0000  0.0000  0.0000
  0.0000  0.0000  0.0000  0.0000  0.0000  0.0000  0.0000  0.0000  0.0000  0.0000
  0.0000  0.0000  0.0000  0.0000  0.0000  0.0000
H(9)      3 2   21  79  22 1  6 11 2  1   0  0.599721  0.632775  0.832067 1.0000
  0.001471  0.000000  0.000000  0.000000  0.000000  0.000000
  0.4815  0.0000  0.0000  0.0000  0.0366  0.0000  0.0000  0.0000  0.0000  0.0000
  0.0000  0.0000  0.0000  0.0000  0.0000  0.0000  0.0000  0.0000  0.0000  0.0000
  0.0000  0.0000  0.0000  0.0000  0.0000  0.0000
H(10)     3 2   22  80  21 1  6 11 2  1   0  0.617018  0.534088  0.816337 1.0000
  0.042907  0.000000  0.000000  0.000000  0.000000  0.000000
  0.6908  0.0000  0.0000  0.0000  0.2095  0.0000  0.0000  0.0000  0.0000  0.0000
  0.0000  0.0000  0.0000  0.0000  0.0000  0.0000  0.0000  0.0000  0.0000  0.0000
  0.0000  0.0000  0.0000  0.0000  0.0000  0.0000
H(12)     3 2   24  81  25 1  6 11 2  1  80  0.570463  0.548121  0.388482 1.0000
  0.034215  0.000000  0.000000  0.000000  0.000000  0.000000
  0.6908  0.0000  0.0000  0.0000  0.2095  0.0000  0.0000  0.0000  0.0000  0.0000
  0.0000  0.0000  0.0000  0.0000  0.0000  0.0000  0.0000  0.0000  0.0000  0.0000
  0.0000  0.0000  0.0000  0.0000  0.0000  0.0000
H(13)     3 2   25  82  24 1  6 11 2  1  79  0.553997  0.646046  0.404884 1.0000
  0.013465  0.000000  0.000000  0.000000  0.000000  0.000000
  0.4815  0.0000  0.0000  0.0000  0.0366  0.0000  0.0000  0.0000  0.0000  0.0000
  0.0000  0.0000  0.0000  0.0000  0.0000  0.0000  0.0000  0.0000  0.0000  0.0000
  0.0000  0.0000  0.0000  0.0000  0.0000  0.0000
H(15)     3 2   27  83  28 1  6 11 2  1   0  0.311359  0.955332  0.302107 1.0000
  0.057192  0.000000  0.000000  0.000000  0.000000  0.000000
  1.0782  0.0000  0.0000  0.0000  0.4197  0.0000  0.0000  0.0000  0.0000  0.0000
  0.0000  0.0000  0.0000  0.0000  0.0000  0.0000  0.0000  0.0000  0.0000  0.0000
  0.0000  0.0000  0.0000  0.0000  0.0000  0.0000
H(16)     3 2   28  84  27 1  6 11 2  1   0  0.244700  0.997043  0.083149 1.0000
  0.033160  0.000000  0.000000  0.000000  0.000000  0.000000
  0.8454  0.0000  0.0000  0.0000  0.2428  0.0000  0.0000  0.0000  0.0000  0.0000
  0.0000  0.0000  0.0000  0.0000  0.0000  0.0000  0.0000  0.0000  0.0000  0.0000
  0.0000  0.0000  0.0000  0.0000  0.0000  0.0000
H(18)     3 2   30  85  31 1  6 11 2  1  84  0.303710  0.862493 -0.124658 1.0000
  0.045347  0.000000  0.000000  0.000000  0.000000  0.000000
  0.8454  0.0000  0.0000  0.0000  0.2428  0.0000  0.0000  0.0000  0.0000  0.0000
  0.0000  0.0000  0.0000  0.0000  0.0000  0.0000  0.0000  0.0000  0.0000  0.0000
  0.0000  0.0000  0.0000  0.0000  0.0000  0.0000
H(19)     3 2   31  86  30 1  6 11 2  1  83  0.372488  0.821049  0.093507 1.0000
  0.065486  0.000000  0.000000  0.000000  0.000000  0.000000
  1.0782  0.0000  0.0000  0.0000  0.4197  0.0000  0.0000  0.0000  0.0000  0.0000
  0.0000  0.0000  0.0000  0.0000  0.0000  0.0000  0.0000  0.0000  0.0000  0.0000
  0.0000  0.0000  0.0000  0.0000  0.0000  0.0000
H(21)     3 2   33  87   4 1  6 11 2  1   0  0.477263  0.847691  0.878308 1.0000
  0.011302  0.000000  0.000000  0.000000  0.000000  0.000000
  0.7402  0.0000  0.0000  0.0000  0.1452  0.0000  0.0000  0.0000  0.0000  0.0000
  0.0000  0.0000  0.0000  0.0000  0.0000  0.0000  0.0000  0.0000  0.0000  0.0000
  0.0000  0.0000  0.0000  0.0000  0.0000  0.0000
H(22)     3 2   34  88   4 1  6 11 2  1   0  0.492167  0.936457  1.031200 1.0000
  0.000352  0.000000  0.000000  0.000000  0.000000  0.000000
  0.6278  0.0000  0.0000  0.0000  0.0392  0.0000  0.0000  0.0000  0.0000  0.0000
  0.0000  0.0000  0.0000  0.0000  0.0000  0.0000  0.0000  0.0000  0.0000  0.0000
  0.0000  0.0000  0.0000  0.0000  0.0000  0.0000
H(23)     3 2   35  89   4 1  6 11 2  1  88  0.489276  1.022246  0.871252 1.0000
  0.004038  0.000000  0.000000  0.000000  0.000000  0.000000
  0.6278  0.0000  0.0000  0.0000  0.0392  0.0000  0.0000  0.0000  0.0000  0.0000
  0.0000  0.0000  0.0000  0.0000  0.0000  0.0000  0.0000  0.0000  0.0000  0.0000
  0.0000  0.0000  0.0000  0.0000  0.0000  0.0000
H(24)     3 2   36  90   4 1  6 11 2  1  87  0.472274  0.986111  0.620422 1.0000
  0.019026  0.000000  0.000000  0.000000  0.000000  0.000000
  0.7402  0.0000  0.0000  0.0000  0.1452  0.0000  0.0000  0.0000  0.0000  0.0000
  0.0000  0.0000  0.0000  0.0000  0.0000  0.0000  0.0000  0.0000  0.0000  0.0000
  0.0000  0.0000  0.0000  0.0000  0.0000  0.0000
H(25)     3 2   37  91   4 1  6 11 2  1   0  0.653568  0.870931  0.689594 1.0000
  0.023028  0.000000  0.000000  0.000000  0.000000  0.000000
  0.6911  0.0000  0.0000  0.0000  0.0805  0.0000  0.0000  0.0000  0.0000  0.0000
  0.0000  0.0000  0.0000  0.0000  0.0000  0.0000  0.0000  0.0000  0.0000  0.0000
  0.0000  0.0000  0.0000  0.0000  0.0000  0.0000
H(26)     3 2   38  92   4 1  6 11 2  1  91  0.663344  0.840414  0.942147 1.0000
  0.013270  0.000000  0.000000  0.000000  0.000000  0.000000
  0.6911  0.0000  0.0000  0.0000  0.0805  0.0000  0.0000  0.0000  0.0000  0.0000
  0.0000  0.0000  0.0000  0.0000  0.0000  0.0000  0.0000  0.0000  0.0000  0.0000
  0.0000  0.0000  0.0000  0.0000  0.0000  0.0000
H(27)     3 2   39  93   4 1  6 11 2  1  91  0.677569  0.929283  1.095234 1.0000
  0.011535  0.000000  0.000000  0.000000  0.000000  0.000000
  0.6911  0.0000  0.0000  0.0000  0.0805  0.0000  0.0000  0.0000  0.0000  0.0000
  0.0000  0.0000  0.0000  0.0000  0.0000  0.0000  0.0000  0.0000  0.0000  0.0000
  0.0000  0.0000  0.0000  0.0000  0.0000  0.0000
H(28)     3 2   40  94   4 1  6 11 2  1  91  0.676644  1.014770  0.935473 1.0000
  0.019891  0.000000  0.000000  0.000000  0.000000  0.000000
  0.6911  0.0000  0.0000  0.0000  0.0805  0.0000  0.0000  0.0000  0.0000  0.0000
  0.0000  0.0000  0.0000  0.0000  0.0000  0.0000  0.0000  0.0000  0.0000  0.0000
  0.0000  0.0000  0.0000  0.0000  0.0000  0.0000
H(29)     3 2   41  95   4 1  6 11 2  1  91  0.661766  0.978311  0.685127 1.0000
  0.051267  0.000000  0.000000  0.000000  0.000000  0.000000
  0.6911  0.0000  0.0000  0.0000  0.0805  0.0000  0.0000  0.0000  0.0000  0.0000
  0.0000  0.0000  0.0000  0.0000  0.0000  0.0000  0.0000  0.0000  0.0000  0.0000
  0.0000  0.0000  0.0000  0.0000  0.0000  0.0000
H(31)     3 2   43  96   3 1  6 11 2  1   0  0.578421  0.912267  0.488783 1.0000
  0.007395  0.000000  0.000000  0.000000  0.000000  0.000000
  0.6172  0.0000  0.0000  0.0000  0.0386  0.0000  0.0000  0.0000  0.0000  0.0000
  0.0000  0.0000  0.0000  0.0000  0.0000  0.0000  0.0000  0.0000  0.0000  0.0000
  0.0000  0.0000  0.0000  0.0000  0.0000  0.0000
H(32)     3 2   44  97   3 1  6 11 2  1   0  0.592211  0.937382  0.244263 1.0000
  0.041982  0.000000  0.000000  0.000000  0.000000  0.000000
  1.1414  0.0000  0.0000  0.0000  0.2446  0.0000  0.0000  0.0000  0.0000  0.0000
  0.0000  0.0000  0.0000  0.0000  0.0000  0.0000  0.0000  0.0000  0.0000  0.0000
  0.0000  0.0000  0.0000  0.0000  0.0000  0.0000
H(33)     3 2   45  98   3 1  6 11 2  1  97  0.575107  0.846996  0.098116 1.0000
  0.093013  0.000000  0.000000  0.000000  0.000000  0.000000
  1.1414  0.0000  0.0000  0.0000  0.2446  0.0000  0.0000  0.0000  0.0000  0.0000
  0.0000  0.0000  0.0000  0.0000  0.0000  0.0000  0.0000  0.0000  0.0000  0.0000
  0.0000  0.0000  0.0000  0.0000  0.0000  0.0000
H(34)     3 2   46  99   3 1  6 11 2  1  96  0.550223  0.765704  0.249169 1.0000
  0.009590  0.000000  0.000000  0.000000  0.000000  0.000000
  0.6172  0.0000  0.0000  0.0000  0.0386  0.0000  0.0000  0.0000  0.0000  0.0000
  0.0000  0.0000  0.0000  0.0000  0.0000  0.0000  0.0000  0.0000  0.0000  0.0000
  0.0000  0.0000  0.0000  0.0000  0.0000  0.0000
H(35)     3 2   47 100   3 1  6 11 2  1   0  0.737911  0.794481  0.617495 1.0000
  0.074886  0.000000  0.000000  0.000000  0.000000  0.000000
  0.8438  0.0000  0.0000  0.0000  0.2221  0.0000  0.0000  0.0000  0.0000  0.0000
  0.0000  0.0000  0.0000  0.0000  0.0000  0.0000  0.0000  0.0000  0.0000  0.0000
  0.0000  0.0000  0.0000  0.0000  0.0000  0.0000
H(36)     3 2   48 101   3 1  6 11 2  1 100  0.764318  0.899078  0.580699 1.0000
  0.037470  0.000000  0.000000  0.000000  0.000000  0.000000
  0.8438  0.0000  0.0000  0.0000  0.2221  0.0000  0.0000  0.0000  0.0000  0.0000
  0.0000  0.0000  0.0000  0.0000  0.0000  0.0000  0.0000  0.0000  0.0000  0.0000
  0.0000  0.0000  0.0000  0.0000  0.0000  0.0000
H(37)     3 2   49 102   3 1  6 11 2  1 100  0.775724  0.909885  0.328668 1.0000
  0.055098  0.000000  0.000000  0.000000  0.000000  0.000000
  0.8438  0.0000  0.0000  0.0000  0.2221  0.0000  0.0000  0.0000  0.0000  0.0000
  0.0000  0.0000  0.0000  0.0000  0.0000  0.0000  0.0000  0.0000  0.0000  0.0000
  0.0000  0.0000  0.0000  0.0000  0.0000  0.0000
H(38)     3 2   50 103   3 1  6 11 2  1 100  0.756210  0.813511  0.211058 1.0000
  0.043852  0.000000  0.000000  0.000000  0.000000  0.000000
  0.8438  0.0000  0.0000  0.0000  0.2221  0.0000  0.0000  0.0000  0.0000  0.0000
  0.0000  0.0000  0.0000  0.0000  0.0000  0.0000  0.0000  0.0000  0.0000  0.0000
  0.0000  0.0000  0.0000  0.0000  0.0000  0.0000
H(39)     3 2   51 104   3 1  6 11 2  1 100  0.732881  0.741689  0.388370 1.0000
  0.044955  0.000000  0.000000  0.000000  0.000000  0.000000
  0.8438  0.0000  0.0000  0.0000  0.2221  0.0000  0.0000  0.0000  0.0000  0.0000
  0.0000  0.0000  0.0000  0.0000  0.0000  0.0000  0.0000  0.0000  0.0000  0.0000
  0.0000  0.0000  0.0000  0.0000  0.0000  0.0000
H(45)     3 2   57 105  58 1  6 11 2  1   0  0.460751  0.742781  0.902313 1.0000
  0.173967  0.000000  0.000000  0.000000  0.000000  0.000000
  0.9715  0.0000  0.0000  0.0000  0.2827  0.0000  0.0000  0.0000  0.0000  0.0000
  0.0000  0.0000  0.0000  0.0000  0.0000  0.0000  0.0000  0.0000  0.0000  0.0000
  0.0000  0.0000  0.0000  0.0000  0.0000  0.0000
H(46)     3 2   58 106  59 1  6 11 2  1 105  0.418074  0.665614  1.010011 1.0000
  0.087560  0.000000  0.000000  0.000000  0.000000  0.000000
  0.9715  0.0000  0.0000  0.0000  0.2827  0.0000  0.0000  0.0000  0.0000  0.0000
  0.0000  0.0000  0.0000  0.0000  0.0000  0.0000  0.0000  0.0000  0.0000  0.0000
  0.0000  0.0000  0.0000  0.0000  0.0000  0.0000
H(47)     3 2   59 107  60 1  6 11 2  1 105  0.512581  0.606530  1.164945 1.0000
  0.077152  0.000000  0.000000  0.000000  0.000000  0.000000
  0.9715  0.0000  0.0000  0.0000  0.2827  0.0000  0.0000  0.0000  0.0000  0.0000
  0.0000  0.0000  0.0000  0.0000  0.0000  0.0000  0.0000  0.0000  0.0000  0.0000
  0.0000  0.0000  0.0000  0.0000  0.0000  0.0000
H(48)     3 2   60 108  61 1  6 11 2  1 105  0.650265  0.627899  1.217355 1.0000
  0.104449  0.000000  0.000000  0.000000  0.000000  0.000000
  0.9715  0.0000  0.0000  0.0000  0.2827  0.0000  0.0000  0.0000  0.0000  0.0000
  0.0000  0.0000  0.0000  0.0000  0.0000  0.0000  0.0000  0.0000  0.0000  0.0000
  0.0000  0.0000  0.0000  0.0000  0.0000  0.0000
H(49)     3 2   61 109  62 1  6 11 2  1 105  0.691623  0.707989  1.116719 1.0000
  0.077482  0.000000  0.000000  0.000000  0.000000  0.000000
  0.9715  0.0000  0.0000  0.0000  0.2827  0.0000  0.0000  0.0000  0.0000  0.0000
  0.0000  0.0000  0.0000  0.0000  0.0000  0.0000  0.0000  0.0000  0.0000  0.0000
  0.0000  0.0000  0.0000  0.0000  0.0000  0.0000
H(50)     3 2   62 110  57 1  6 11 2  1 105  0.597216  0.764343  0.955302 1.0000
  0.121508  0.000000  0.000000  0.000000  0.000000  0.000000
  0.9715  0.0000  0.0000  0.0000  0.2827  0.0000  0.0000  0.0000  0.0000  0.0000
  0.0000  0.0000  0.0000  0.0000  0.0000  0.0000  0.0000  0.0000  0.0000  0.0000
  0.0000  0.0000  0.0000  0.0000  0.0000  0.0000
H(51)     3 2   63 111  64 1  6 11 2  1   0  0.441154  0.416137  0.333604 0.2610
  0.076000  0.000000  0.000000  0.000000  0.000000  0.000000
  0.2580  0.0000  0.0000  0.0000  0.2554  0.0000  0.0000  0.0000  0.0000  0.0000
  0.0000  0.0000  0.0000  0.0000  0.0000  0.0000  0.0000  0.0000  0.0000  0.0000
  0.0000  0.0000  0.0000  0.0000  0.0000  0.0000
H(52)     3 2   64 112  65 1  6 11 2  1 111  0.432192  0.466478  0.124637 0.2610
  0.074000  0.000000  0.000000  0.000000  0.000000  0.000000
  0.2580  0.0000  0.0000  0.0000  0.2554  0.0000  0.0000  0.0000  0.0000  0.0000
  0.0000  0.0000  0.0000  0.0000  0.0000  0.0000  0.0000  0.0000  0.0000  0.0000
  0.0000  0.0000  0.0000  0.0000  0.0000  0.0000
H(53)     3 2   65 113  66 1  6 11 2  1 111  0.384763  0.560806  0.104785 0.2610
  0.074000  0.000000  0.000000  0.000000  0.000000  0.000000
  0.2580  0.0000  0.0000  0.0000  0.2554  0.0000  0.0000  0.0000  0.0000  0.0000
  0.0000  0.0000  0.0000  0.0000  0.0000  0.0000  0.0000  0.0000  0.0000  0.0000
  0.0000  0.0000  0.0000  0.0000  0.0000  0.0000
H(54)     3 2   66 114  67 1  6 11 2  1 111  0.348275  0.602565  0.292888 0.2610
  0.071000  0.000000  0.000000  0.000000  0.000000  0.000000
  0.2580  0.0000  0.0000  0.0000  0.2554  0.0000  0.0000  0.0000  0.0000  0.0000
  0.0000  0.0000  0.0000  0.0000  0.0000  0.0000  0.0000  0.0000  0.0000  0.0000
  0.0000  0.0000  0.0000  0.0000  0.0000  0.0000
H(55)     3 2   67 115  68 1  6 11 2  1 111  0.357254  0.551837  0.501391 0.2610
  0.070000  0.000000  0.000000  0.000000  0.000000  0.000000
  0.2580  0.0000  0.0000  0.0000  0.2554  0.0000  0.0000  0.0000  0.0000  0.0000
  0.0000  0.0000  0.0000  0.0000  0.0000  0.0000  0.0000  0.0000  0.0000  0.0000
  0.0000  0.0000  0.0000  0.0000  0.0000  0.0000
H(56)     3 2   68 116  63 1  6 11 2  1 111  0.413455  0.460364  0.524911 0.2610
  0.068000  0.000000  0.000000  0.000000  0.000000  0.000000
  0.2580  0.0000  0.0000  0.0000  0.2554  0.0000  0.0000  0.0000  0.0000  0.0000
  0.0000  0.0000  0.0000  0.0000  0.0000  0.0000  0.0000  0.0000  0.0000  0.0000
  0.0000  0.0000  0.0000  0.0000  0.0000  0.0000
H(57)     3 2   69 117  70 1  6 11 2  1   0  0.452427  0.424582  0.399260 0.2390
  0.070000  0.000000  0.000000  0.000000  0.000000  0.000000
  0.2363  0.0000  0.0000  0.0000  0.2554  0.0000  0.0000  0.0000  0.0000  0.0000
  0.0000  0.0000  0.0000  0.0000  0.0000  0.0000  0.0000  0.0000  0.0000  0.0000
  0.0000  0.0000  0.0000  0.0000  0.0000  0.0000
H(58)     3 2   70 118  71 1  6 11 2  1 117  0.433384  0.483181  0.199560 0.2390
  0.074000  0.000000  0.000000  0.000000  0.000000  0.000000
  0.2363  0.0000  0.0000  0.0000  0.2554  0.0000  0.0000  0.0000  0.0000  0.0000
  0.0000  0.0000  0.0000  0.0000  0.0000  0.0000  0.0000  0.0000  0.0000  0.0000
  0.0000  0.0000  0.0000  0.0000  0.0000  0.0000
H(59)     3 2   71 119  72 1  6 11 2  1 117  0.381417  0.574082  0.194393 0.2390
  0.073000  0.000000  0.000000  0.000000  0.000000  0.000000
  0.2363  0.0000  0.0000  0.0000  0.2554  0.0000  0.0000  0.0000  0.0000  0.0000
  0.0000  0.0000  0.0000  0.0000  0.0000  0.0000  0.0000  0.0000  0.0000  0.0000
  0.0000  0.0000  0.0000  0.0000  0.0000  0.0000
H(60)     3 2   72 120  73 1  6 11 2  1 117  0.343886  0.609601  0.391649 0.2390
  0.073000  0.000000  0.000000  0.000000  0.000000  0.000000
  0.2363  0.0000  0.0000  0.0000  0.2554  0.0000  0.0000  0.0000  0.0000  0.0000
  0.0000  0.0000  0.0000  0.0000  0.0000  0.0000  0.0000  0.0000  0.0000  0.0000
  0.0000  0.0000  0.0000  0.0000  0.0000  0.0000
H(61)     3 2   73 121  74 1  6 11 2  1 117  0.362440  0.550765  0.590541 0.2390
  0.070000  0.000000  0.000000  0.000000  0.000000  0.000000
  0.2363  0.0000  0.0000  0.0000  0.2554  0.0000  0.0000  0.0000  0.0000  0.0000
  0.0000  0.0000  0.0000  0.0000  0.0000  0.0000  0.0000  0.0000  0.0000  0.0000
  0.0000  0.0000  0.0000  0.0000  0.0000  0.0000
H(62)     3 2   74 122  69 1  6 11 2  1 117  0.417428  0.460771  0.598824 0.2390
  0.070000  0.000000  0.000000  0.000000  0.000000  0.000000
  0.2363  0.0000  0.0000  0.0000  0.2554  0.0000  0.0000  0.0000  0.0000  0.0000
  0.0000  0.0000  0.0000  0.0000  0.0000  0.0000  0.0000  0.0000  0.0000  0.0000
  0.0000  0.0000  0.0000  0.0000  0.0000  0.0000
  1  1.017233  1.017233  1.017233  1.017233  1.017233  1.017233
  1  0.998717  0.998717  0.998717  0.998717  0.998717  0.998717
  1  1.024652  1.024652  1.024652  1.024652  1.024652  1.024652
  2  0.963340  0.963340  0.963340  0.963340  0.963340  0.963340
  3  0.981614  0.981614  0.981614  0.981614  0.981614  0.981614
  3  0.992825  0.992825  0.992825  0.992825  0.992825  0.992825
  5  0.960803  0.825290  0.825290  0.825290  0.825290  0.825290
  4  0.955548  0.899036  0.899036  0.899036  0.899036  0.899036
  5  0.954416  0.817053  0.817053  0.817053  0.817053  0.817053
  4  1.022154  0.799560  0.799560  0.799560  0.799560  0.799560
  6  1.100000  1.100000  1.100000  1.100000  1.100000  1.100000
 0.0000E+00 0.0000E+00 0.0000E+00  0.0000E+00  0.0000E+00  0.0000E+00 0.0000E+00
 0.0000E+00
 0.988572E+00
;

loop_
_space_group_symop_operation_xyz
'x, y, z'
'x, -y, z+1/2'
'x+1/2, y+1/2, z'
'x+1/2, -y+1/2, z+1/2'

loop_
_atom_local_axes_atom_label
_atom_local_axes_atom0
_atom_local_axes_ax1
_atom_local_axes_atom1
_atom_local_axes_atom2
_atom_local_axes_ax2
FE(1) FE(2) Z FE(1) C(1) X
FE(2) FE(1) Z FE(2) C(40) X
FE(3) DUM3 Z FE(3) DUM4 X
FE(4) DUM1 Z FE(4) DUM2 X
F(1) C(11) Z F(1) C(12) Y
F(2) C(17) Z F(2) C(18) Y
O(1) FE(2) Z O(1) C(4) Y
O(2) C(40) Z O(2) FE(1) Y
O(3) C(41) Z O(3) FE(1) Y
O(4) C(44) Z O(4) FE(2) Y
O(5) C(42) Z O(5) FE(2) Y
O(6) C(43) Z O(6) C(2) Y
C(1) FE(1) Z C(1) C(2) Y
C(2) FE(1) Z C(2) C(3) Y
C(3) FE(1) Z C(3) C(4) Y
C(4) FE(2) Z C(4) O(1) Y
C(5) FE(2) Z C(5) C(4) Y
C(6) FE(2) Z C(6) C(5) Y
C(7) FE(2) Z C(7) C(6) Y
C(8) C(7) Z C(8) C(9) Y
C(9) C(8) Z C(9) C(10) Y
C(10) C(9) Z C(10) C(11) Y
C(11) C(10) Z C(11) C(12) Y
C(12) C(11) Z C(12) C(13) Y
C(13) C(12) Z C(13) C(8) Y
C(14) C(1) Z C(14) C(15) Y
C(15) C(14) Z C(15) C(16) Y
C(16) C(15) Z C(16) C(17) Y
C(17) C(16) Z C(17) C(18) Y
C(18) C(17) Z C(18) C(19) Y
C(19) C(18) Z C(19) C(14) Y
C(20) FE(4) Z C(20) C(21) Y
C(21) FE(4) Z C(21) C(22) Y
C(22) FE(4) Z C(22) C(23) Y
C(23) FE(4) Z C(23) C(24) Y
C(24) FE(4) Z C(24) C(20) Y
C(25) FE(4) Z C(25) C(26) Y
C(26) FE(4) Z C(26) C(27) Y
C(27) FE(4) Z C(27) C(28) Y
C(28) FE(4) Z C(28) C(29) Y
C(29) FE(4) Z C(29) C(25) Y
C(30) FE(3) Z C(30) C(31) Y
C(31) FE(3) Z C(31) C(32) Y
C(32) FE(3) Z C(32) C(33) Y
C(33) FE(3) Z C(33) C(34) Y
C(34) FE(3) Z C(34) C(30) Y
C(35) FE(3) Z C(35) C(36) Y
C(36) FE(3) Z C(36) C(37) Y
C(37) FE(3) Z C(37) C(38) Y
C(38) FE(3) Z C(38) C(39) Y
C(39) FE(3) Z C(39) C(35) Y
C(40) FE(2) Z C(40) O(2) Y
C(41) FE(2) Z C(41) O(3) Y
C(42) FE(1) Z C(42) O(5) Y
C(43) FE(1) Z C(43) O(6) Y
C(44) FE(1) Z C(44) O(4) Y
C(45) C(46) Z C(45) C(50) Y
C(46) C(47) Z C(46) C(45) Y
C(47) C(48) Z C(47) C(46) Y
C(48) C(49) Z C(48) C(47) Y
C(49) C(50) Z C(49) C(48) Y
C(50) C(45) Z C(50) C(49) Y
C(51) C(52) Z C(51) C(56) Y
C(52) C(53) Z C(52) C(51) Y
C(53) C(54) Z C(53) C(52) Y
C(54) C(55) Z C(54) C(53) Y
C(55) C(56) Z C(55) C(54) Y
C(56) C(51) Z C(56) C(55) Y
C(57) C(58) Z C(57) C(62) Y
C(58) C(59) Z C(58) C(57) Y
C(59) C(60) Z C(59) C(58) Y
C(60) C(61) Z C(60) C(59) Y
C(61) C(62) Z C(61) C(60) Y
C(62) C(57) Z C(62) C(61) Y
H(1) C(1) Z H(1) FE(1) Y
H(2) C(2) Z H(2) FE(1) Y
H(6) C(6) Z H(6) FE(2) Y
H(7) C(7) Z H(7) FE(2) Y
H(9) C(9) Z H(9) C(10) Y
H(10) C(10) Z H(10) C(9) Y
H(12) C(12) Z H(12) C(13) Y
H(13) C(13) Z H(13) C(12) Y
H(15) C(15) Z H(15) C(16) Y
H(16) C(16) Z H(16) C(15) Y
H(18) C(18) Z H(18) C(19) Y
H(19) C(19) Z H(19) C(18) Y
H(21) C(21) Z H(21) FE(4) Y
H(22) C(22) Z H(22) FE(4) Y
H(23) C(23) Z H(23) FE(4) Y
H(24) C(24) Z H(24) FE(4) Y
H(25) C(25) Z H(25) FE(4) Y
H(26) C(26) Z H(26) FE(4) Y
H(27) C(27) Z H(27) FE(4) Y
H(28) C(28) Z H(28) FE(4) Y
H(29) C(29) Z H(29) FE(4) Y
H(31) C(31) Z H(31) FE(3) Y
H(32) C(32) Z H(32) FE(3) Y
H(33) C(33) Z H(33) FE(3) Y
H(34) C(34) Z H(34) FE(3) Y
H(35) C(35) Z H(35) FE(3) Y
H(36) C(36) Z H(36) FE(3) Y
H(37) C(37) Z H(37) FE(3) Y
H(38) C(38) Z H(38) FE(3) Y
H(39) C(39) Z H(39) FE(3) Y
H(45) C(45) Z H(45) C(46) Y
H(46) C(46) Z H(46) C(47) Y
H(47) C(47) Z H(47) C(48) Y
H(48) C(48) Z H(48) C(49) Y
H(49) C(49) Z H(49) C(50) Y
H(50) C(50) Z H(50) C(45) Y
H(51) C(51) Z H(51) C(52) Y
H(52) C(52) Z H(52) C(53) Y
H(53) C(53) Z H(53) C(54) Y
H(54) C(54) Z H(54) C(55) Y
H(55) C(55) Z H(55) C(56) Y
H(56) C(56) Z H(56) C(51) Y
H(57) C(57) Z H(57) C(58) Y
H(58) C(58) Z H(58) C(59) Y
H(59) C(59) Z H(59) C(60) Y
H(60) C(60) Z H(60) C(61) Y
H(61) C(61) Z H(61) C(62) Y
H(62) C(62) Z H(62) C(57) Y

loop_
_atom_rho_multipole_atom_label
_atom_rho_multipole_coeff_Pv
_atom_rho_multipole_coeff_P00
_atom_rho_multipole_coeff_P11
_atom_rho_multipole_coeff_P1-1
_atom_rho_multipole_coeff_P10
_atom_rho_multipole_coeff_P20
_atom_rho_multipole_coeff_P21
_atom_rho_multipole_coeff_P2-1
_atom_rho_multipole_coeff_P22
_atom_rho_multipole_coeff_P2-2
_atom_rho_multipole_coeff_P30
_atom_rho_multipole_coeff_P31
_atom_rho_multipole_coeff_P3-1
_atom_rho_multipole_coeff_P32
_atom_rho_multipole_coeff_P3-2
_atom_rho_multipole_coeff_P33
_atom_rho_multipole_coeff_P3-3
_atom_rho_multipole_coeff_P40
_atom_rho_multipole_coeff_P41
_atom_rho_multipole_coeff_P4-1
_atom_rho_multipole_coeff_P42
_atom_rho_multipole_coeff_P4-2
_atom_rho_multipole_coeff_P43
_atom_rho_multipole_coeff_P4-3
_atom_rho_multipole_coeff_P44
_atom_rho_multipole_coeff_P4-4
_atom_rho_multipole_kappa
_atom_rho_multipole_kappa_prime0
_atom_rho_multipole_kappa_prime1
_atom_rho_multipole_kappa_prime2
_atom_rho_multipole_kappa_prime3
_atom_rho_multipole_kappa_prime4
Fe(1) 5.91(5) 0 0.02(6) -0.03(5) -0.05(4) 0.08(3) -0.10(3) 0.20(3) -0.01(3) -0.06(3) 0.02(3) -0.40(3) 0.24(3) 0.06(4) -0.13(3) -0.04(3) -0.47(3) -0.21(3) 0.05(3) -0.04(3) -0.02(3) 0.05(3) -0.07(3) 0.17(3) -0.17(3) 0.13(3) 1.017233 1.017233 1.017233 1.017233 1.017233 1.017233
Fe(2) 6.12(5) 0 0.09(6) -0.14(5) 0.03(4) 0.01(3) 0.18(3) 0.02(3) 0.00(3) -0.01(3) -0.02(3) -0.44(3) 0.22(3) 0.04(3) 0.11(3) 0.09(3) -0.56(3) -0.23(3) -0.12(3) -0.05(3) 0.04(3) 0.06(3) -0.12(3) -0.10(3) -0.10(3) -0.08(3) 0.998717 0.998717 0.998717 0.998717 0.998717 0.998717
Fe(3) 6.11(5) 0 -0.05(6) 0.04(4) 0.00(5) -0.02(3) 0.00(3) -0.06(3) -0.05(3) -0.06(3) -0.02(4) 0.33(3) 0.23(3) 0.14(3) 0.13(3) -0.03(2) -0.60(4) 0.47(3) 0.17(3) 0.01(3) 0.05(3) 0.05(3) -0.07(3) -0.10(3) -0.01(3) -0.12(3) 1.024652 1.024652 1.024652 1.024652 1.024652 1.024652
Fe(4) 5.83(5) 0 0.06(5) -0.09(4) -0.02(5) -0.02(3) 0.00(3) -0.03(3) -0.03(3) 0.12(3) 0.02(4) -0.29(3) 0.23(3) -0.07(2) 0.07(4) -0.26(2) -0.57(3) 0.60(3) -0.01(3) 0.04(3) -0.01(3) 0.12(3) -0.01(3) -0.06(3) 0.06(3) 0.00(3) 1.024652 1.024652 1.024652 1.024652 1.024652 1.024652
F(1) 7.07(8) 0 -0.58(9) -0.19(11) -0.09(6) -0.19(7) -0.02(7) -0.11(9) 0.06(13) -0.12(12) -0.30(5) 0.22(4) 0.31(5) -0.02(5) 0.19(5) 0.23(6) 0.16(6) 0 0 0 0 0 0 0 0 0 0.96334 0.96334 0.96334 0.96334 0.96334 0.96334
F(2) 7.32(7) 0 -0.04(8) 0.00(8) -0.01(6) -0.14(6) 0.04(7) 0.10(7) -0.14(10) -0.02(10) -0.12(4) 0.03(4) 0.02(4) 0.08(4) -0.05(4) 0.24(4) -0.19(4) 0 0 0 0 0 0 0 0 0 0.96334 0.96334 0.96334 0.96334 0.96334 0.96334
O(1) 6.30(6) 0 0.03(3) -0.11(4) -0.03(4) -0.07(3) 0.00(3) -0.03(3) 0.03(3) 0.02(3) 0.00(2) 0.02(2) -0.07(2) 0.02(2) 0.01(2) -0.02(2) 0.00(2) 0 0 0 0 0 0 0 0 0 0.981614 0.981614 0.981614 0.981614 0.981614 0.981614
O(2) 6.39(12) 0 -0.10(7) -0.11(6) 0.06(7) 0.16(6) -0.02(6) 0.02(6) -0.16(6) -0.05(7) 0.04(4) 0.06(4) 0.09(3) -0.02(4) 0.03(4) -0.09(4) -0.09(4) 0 0 0 0 0 0 0 0 0 0.992825 0.992825 0.992825 0.992825 0.992825 0.992825
O(3) 6.14(13) 0 0.05(8) 0.13(7) 0.09(7) 0.04(7) -0.19(7) -0.01(6) 0.10(8) 0.11(8) 0.00(4) -0.13(4) -0.03(4) -0.12(4) 0.12(4) -0.20(5) 0.12(4) 0 0 0 0 0 0 0 0 0 0.992825 0.992825 0.992825 0.992825 0.992825 0.992825
O(4) 6.17(9) 0 0.00(5) -0.03(5) 0.10(6) 0.14(5) -0.03(5) 0.01(5) -0.03(5) 0.04(5) 0.00(3) 0.08(3) 0.05(3) 0.04(3) -0.02(3) -0.02(3) -0.01(3) 0 0 0 0 0 0 0 0 0 0.992825 0.992825 0.992825 0.992825 0.992825 0.992825
O(5) 5.95(12) 0 -0.14(7) 0.00(6) 0.11(6) 0.08(7) -0.01(6) -0.02(5) -0.03(7) -0.11(7) -0.09(4) 0.12(4) -0.01(4) 0.14(4) 0.17(4) -0.07(4) -0.17(4) 0 0 0 0 0 0 0 0 0 0.992825 0.992825 0.992825 0.992825 0.992825 0.992825
O(6) 5.99(11) 0 0.06(6) -0.02(5) -0.04(5) 0.16(5) -0.16(6) 0.05(5) 0.10(6) -0.02(6) 0.05(3) -0.04(4) -0.04(3) 0.00(3) -0.05(3) -0.09(4) -0.08(3) 0 0 0 0 0 0 0 0 0 0.992825 0.992825 0.992825 0.992825 0.992825 0.992825
C(1) 3.79(14) 0 0.03(7) 0.38(7) 0.12(7) -0.25(5) 0.06(5) 0.11(5) 0.09(5) -0.11(6) -0.08(6) -0.11(5) -0.08(6) -0.21(6) -0.05(6) 0.02(5) -0.30(5) 0 0 0 0 0 0 0 0 0 0.960803 0.82529 0.82529 0.82529 0.82529 0.82529
C(2) 3.92(13) 0 -0.12(7) 0.14(8) -0.01(6) -0.06(5) 0.37(5) 0.03(5) -0.03(5) -0.01(6) -0.03(6) 0.07(5) -0.12(5) -0.23(5) -0.14(6) -0.09(6) -0.43(6) 0 0 0 0 0 0 0 0 0 0.960803 0.82529 0.82529 0.82529 0.82529 0.82529
C(3) 4.03(13) 0 -0.02(7) -0.10(7) 0.02(6) 0.06(5) 0.11(5) -0.14(5) -0.06(5) -0.15(5) 0.25(6) 0.07(5) -0.26(5) 0.02(6) -0.33(6) 0.01(6) -0.37(6) 0 0 0 0 0 0 0 0 0 0.960803 0.82529 0.82529 0.82529 0.82529 0.82529
C(4) 4.25(12) 0 0.08(7) 0.00(6) 0.00(6) -0.22(5) 0.08(5) 0.15(5) -0.03(5) 0.04(5) -0.18(5) -0.26(5) 0.01(5) -0.16(6) -0.06(6) 0.09(6) -0.41(6) 0 0 0 0 0 0 0 0 0 0.960803 0.82529 0.82529 0.82529 0.82529 0.82529
C(5) 4.38(13) 0 0.25(7) -0.25(7) 0.09(6) -0.01(5) 0.30(5) 0.19(5) -0.07(5) -0.08(5) -0.03(6) -0.17(5) 0.22(6) -0.13(6) -0.07(6) -0.14(6) -0.26(5) 0 0 0 0 0 0 0 0 0 0.960803 0.82529 0.82529 0.82529 0.82529 0.82529
C(6) 4.33(14) 0 0.09(8) -0.23(7) 0.10(6) -0.04(5) 0.06(5) -0.01(5) 0.11(6) -0.23(6) -0.11(6) -0.24(5) 0.11(5) -0.43(6) -0.13(5) -0.08(6) -0.10(6) 0 0 0 0 0 0 0 0 0 0.960803 0.82529 0.82529 0.82529 0.82529 0.82529
C(7) 4.13(14) 0 0.24(7) -0.14(8) 0.18(6) -0.03(5) 0.13(5) 0.23(5) 0.06(6) -0.16(6) 0.34(6) -0.20(5) 0.10(6) -0.11(6) -0.08(6) -0.04(6) -0.38(6) 0 0 0 0 0 0 0 0 0 0.960803 0.82529 0.82529 0.82529 0.82529 0.82529
C(8) 3.89(15) 0 0.06(5) -0.13(7) -0.11(6) 0.04(5) -0.12(4) 0.08(6) -0.29(5) -0.09(5) 0.27(6) -0.04(5) 0.05(6) 0.36(5) -0.02(5) 0.05(5) -0.05(5) 0 0 0 0 0 0 0 0 0 0.955548 0.899036 0.899036 0.899036 0.899036 0.899036
C(9) 4.56(16) 0 -0.17(6) -0.21(7) -0.04(7) 0.08(6) -0.05(5) 0.02(6) -0.34(6) -0.04(5) 0.45(6) -0.12(5) -0.04(6) 0.26(6) -0.07(5) -0.04(5) 0.08(5) 0 0 0 0 0 0 0 0 0 0.955548 0.899036 0.899036 0.899036 0.899036 0.899036
C(10) 4.40(19) 0 -0.05(7) 0.05(10) -0.19(8) 0.14(7) 0.12(6) -0.14(7) -0.31(7) 0.03(7) 0.13(7) -0.08(6) 0.06(7) 0.34(7) -0.05(6) -0.03(6) 0.11(6) 0 0 0 0 0 0 0 0 0 0.955548 0.899036 0.899036 0.899036 0.899036 0.899036
C(11) 3.83(18) 0 -0.07(7) 0.09(8) 0.01(11) -0.09(9) -0.09(7) -0.04(8) -0.15(7) -0.13(6) 0.44(8) -0.07(7) 0.11(10) 0.34(7) 0.08(7) -0.12(6) 0.15(6) 0 0 0 0 0 0 0 0 0 0.955548 0.899036 0.899036 0.899036 0.899036 0.899036
C(12) 4.36(19) 0 -0.17(7) 0.09(8) 0.00(10) -0.03(9) 0.03(7) -0.07(8) -0.08(6) -0.03(6) 0.53(8) 0.27(7) 0.07(7) 0.01(7) -0.05(6) 0.06(5) -0.02(6) 0 0 0 0 0 0 0 0 0 0.955548 0.899036 0.899036 0.899036 0.899036 0.899036
C(13) 3.87(15) 0 0.09(6) -0.25(8) -0.01(7) 0.12(6) 0.04(5) 0.13(6) -0.19(6) 0.04(5) 0.35(6) -0.06(5) 0.08(6) 0.17(6) 0.22(5) -0.05(5) -0.02(6) 0 0 0 0 0 0 0 0 0 0.955548 0.899036 0.899036 0.899036 0.899036 0.899036
C(14) 4.78(14) 0 0.02(5) -0.11(6) 0.04(6) 0.06(5) 0.00(4) -0.03(5) -0.19(5) 0.08(4) 0.44(5) -0.12(5) -0.01(6) 0.09(5) 0.05(5) -0.02(5) 0.04(5) 0 0 0 0 0 0 0 0 0 0.955548 0.899036 0.899036 0.899036 0.899036 0.899036
C(15) 4.10(16) 0 -0.19(5) 0.13(7) -0.03(7) -0.03(6) -0.05(5) -0.01(6) -0.08(5) 0.03(5) 0.14(6) -0.06(5) 0.12(6) 0.23(5) -0.10(5) 0.03(5) 0.04(5) 0 0 0 0 0 0 0 0 0 0.955548 0.899036 0.899036 0.899036 0.899036 0.899036
C(16) 3.99(17) 0 -0.10(6) 0.03(8) 0.02(8) 0.10(7) -0.13(5) -0.08(7) -0.08(6) -0.22(6) 0.30(6) 0.05(5) -0.14(6) 0.20(6) 0.22(6) 0.18(5) 0.04(5) 0 0 0 0 0 0 0 0 0 0.955548 0.899036 0.899036 0.899036 0.899036 0.899036
C(17) 4.34(17) 0 0.13(6) 0.29(7) -0.15(9) 0.19(8) 0.08(6) -0.12(7) -0.20(6) -0.01(5) 0.22(7) 0.10(6) -0.01(8) 0.36(6) 0.05(6) -0.26(5) -0.15(5) 0 0 0 0 0 0 0 0 0 0.955548 0.899036 0.899036 0.899036 0.899036 0.899036
C(18) 4.08(17) 0 0.01(6) 0.27(7) -0.13(9) -0.09(8) -0.07(6) -0.18(7) -0.21(6) -0.04(5) 0.23(7) -0.12(6) 0.01(7) 0.28(6) -0.23(6) 0.21(5) -0.04(5) 0 0 0 0 0 0 0 0 0 0.955548 0.899036 0.899036 0.899036 0.899036 0.899036
C(19) 3.63(16) 0 0.05(6) 0.22(7) 0.01(7) -0.01(6) -0.01(5) 0.07(6) 0.00(5) 0.00(5) 0.21(6) 0.11(5) 0.07(6) 0.09(6) -0.04(5) 0.02(5) -0.04(5) 0 0 0 0 0 0 0 0 0 0.955548 0.899036 0.899036 0.899036 0.899036 0.899036
C(20) 3.65(13) 0 0.15(7) 0.01(7) 0.02(6) -0.05(5) 0.13(5) 0.07(5) 0.16(5) -0.02(5) 0.00(6) 0.03(6) -0.11(6) -0.11(6) -0.13(6) -0.02(6) -0.23(5) 0 0 0 0 0 0 0 0 0 0.954416 0.817053 0.817053 0.817053 0.817053 0.817053
C(21) 4.14(14) 0 0.15(7) -0.05(8) 0.05(7) -0.05(5) 0.26(5) 0.18(5) 0.12(6) -0.02(6) -0.05(6) 0.01(5) -0.18(6) -0.11(6) -0.16(6) -0.14(6) -0.28(6) 0 0 0 0 0 0 0 0 0 0.954416 0.817053 0.817053 0.817053 0.817053 0.817053
C(22) 4.16(14) 0 -0.19(8) 0.08(8) 0.05(7) -0.09(6) 0.12(5) 0.17(6) -0.17(6) -0.15(6) 0.05(6) -0.23(5) -0.12(6) -0.37(6) -0.44(6) 0.01(6) -0.46(6) 0 0 0 0 0 0 0 0 0 0.954416 0.817053 0.817053 0.817053 0.817053 0.817053
C(23) 3.89(14) 0 -0.11(7) 0.38(8) 0.07(7) -0.04(6) 0.19(6) 0.30(6) -0.15(6) 0.04(6) -0.05(6) -0.19(5) 0.19(6) 0.01(6) -0.14(6) 0.07(6) -0.24(6) 0 0 0 0 0 0 0 0 0 0.954416 0.817053 0.817053 0.817053 0.817053 0.817053
C(24) 4.05(14) 0 -0.03(8) 0.06(7) -0.07(7) 0.04(5) 0.04(5) 0.24(5) -0.05(6) 0.11(6) 0.07(5) -0.08(5) -0.07(6) -0.36(6) -0.18(6) -0.16(6) -0.19(5) 0 0 0 0 0 0 0 0 0 0.954416 0.817053 0.817053 0.817053 0.817053 0.817053
C(25) 3.79(14) 0 0.32(8) 0.30(9) -0.12(7) 0.03(6) -0.07(6) 0.05(6) -0.10(7) -0.02(6) -0.12(6) 0.12(6) -0.11(6) -0.20(6) 0.29(6) -0.01(7) -0.23(6) 0 0 0 0 0 0 0 0 0 0.954416 0.817053 0.817053 0.817053 0.817053 0.817053
C(26) 4.02(15) 0 0.05(8) -0.15(9) 0.05(7) 0.04(6) -0.20(6) 0.08(6) 0.03(7) -0.24(7) 0.09(6) 0.03(6) -0.06(6) 0.02(6) 0.13(6) -0.10(7) -0.14(6) 0 0 0 0 0 0 0 0 0 0.954416 0.817053 0.817053 0.817053 0.817053 0.817053
C(27) 4.31(15) 0 -0.16(8) -0.08(9) -0.05(7) -0.14(6) -0.26(6) -0.02(6) -0.02(7) 0.30(7) -0.04(6) 0.21(6) -0.08(6) -0.09(7) 0.39(7) 0.04(7) -0.40(7) 0 0 0 0 0 0 0 0 0 0.954416 0.817053 0.817053 0.817053 0.817053 0.817053
C(28) 4.14(15) 0 -0.01(8) 0.07(9) 0.13(7) -0.05(6) -0.26(6) 0.11(6) -0.04(7) -0.05(7) -0.07(6) 0.17(6) -0.09(6) -0.04(7) 0.29(7) -0.03(7) -0.26(7) 0 0 0 0 0 0 0 0 0 0.954416 0.817053 0.817053 0.817053 0.817053 0.817053
C(29) 4.12(15) 0 0.09(8) 0.20(9) 0.15(7) -0.08(6) -0.16(6) 0.21(6) -0.08(7) -0.13(7) 0.03(6) 0.11(6) -0.05(6) -0.13(7) 0.05(6) -0.11(7) -0.58(7) 0 0 0 0 0 0 0 0 0 0.954416 0.817053 0.817053 0.817053 0.817053 0.817053
C(30) 4.35(13) 0 0.20(7) -0.08(7) 0.12(7) -0.08(5) 0.23(5) 0.06(5) 0.02(6) -0.05(6) -0.06(6) -0.10(6) -0.09(6) -0.17(6) -0.27(6) 0.02(6) -0.25(6) 0 0 0 0 0 0 0 0 0 0.954416 0.817053 0.817053 0.817053 0.817053 0.817053
C(31) 4.00(14) 0 -0.12(7) 0.06(8) 0.01(6) 0.04(5) 0.18(5) 0.10(5) -0.09(6) -0.04(6) 0.14(5) -0.14(5) -0.07(5) -0.24(6) -0.21(6) 0.08(6) -0.33(6) 0 0 0 0 0 0 0 0 0 0.954416 0.817053 0.817053 0.817053 0.817053 0.817053
C(32) 4.10(15) 0 0.14(8) 0.15(8) 0.18(7) 0.07(5) 0.23(5) 0.11(6) 0.08(6) -0.05(6) 0.00(6) -0.08(5) 0.06(6) -0.16(6) -0.22(6) 0.21(6) -0.40(6) 0 0 0 0 0 0 0 0 0 0.954416 0.817053 0.817053 0.817053 0.817053 0.817053
C(33) 4.45(15) 0 -0.03(8) 0.08(8) 0.21(7) 0.17(6) 0.11(6) 0.19(6) 0.09(6) -0.03(6) -0.08(6) -0.10(6) 0.06(6) -0.21(6) -0.12(6) 0.00(6) -0.16(6) 0 0 0 0 0 0 0 0 0 0.954416 0.817053 0.817053 0.817053 0.817053 0.817053
C(34) 4.42(14) 0 -0.22(7) -0.20(8) -0.17(7) 0.02(5) 0.19(6) 0.24(6) 0.12(6) 0.01(6) 0.18(6) -0.25(6) -0.04(6) -0.14(6) -0.15(6) 0.00(6) -0.25(6) 0 0 0 0 0 0 0 0 0 0.954416 0.817053 0.817053 0.817053 0.817053 0.817053
C(35) 4.62(18) 0 -0.34(10) -0.43(12) -0.09(8) 0.01(6) -0.35(7) -0.04(8) 0.19(9) 0.30(9) 0.23(7) 0.32(6) 0.13(7) 0.18(8) 0.27(8) 0.27(9) -0.22(8) 0 0 0 0 0 0 0 0 0 0.954416 0.817053 0.817053 0.817053 0.817053 0.817053
C(36) 4.91(18) 0 -0.30(10) -0.06(11) 0.25(8) -0.16(7) -0.04(8) 0.09(8) -0.12(10) 0.26(9) -0.18(7) 0.34(7) -0.20(7) 0.11(8) 0.34(8) -0.13(9) -0.46(8) 0 0 0 0 0 0 0 0 0 0.954416 0.817053 0.817053 0.817053 0.817053 0.817053
C(37) 3.90(17) 0 0.01(10) 0.09(12) 0.15(8) 0.22(6) -0.26(7) 0.03(8) 0.10(10) -0.25(9) 0.07(7) 0.08(6) -0.17(7) -0.16(8) 0.06(8) -0.07(9) -0.26(8) 0 0 0 0 0 0 0 0 0 0.954416 0.817053 0.817053 0.817053 0.817053 0.817053
C(38) 4.44(18) 0 -0.19(10) -0.20(11) 0.09(8) -0.02(6) -0.11(7) -0.05(8) -0.05(10) 0.13(9) 0.06(7) 0.22(7) -0.24(7) -0.04(8) 0.19(8) 0.02(9) -0.49(8) 0 0 0 0 0 0 0 0 0 0.954416 0.817053 0.817053 0.817053 0.817053 0.817053
C(39) 4.09(18) 0 -0.16(10) -0.12(12) 0.34(8) 0.11(6) -0.43(7) 0.00(8) 0.29(10) -0.04(9) 0.13(7) 0.16(6) -0.09(7) 0.10(8) 0.10(8) 0.23(9) -0.23(8) 0 0 0 0 0 0 0 0 0 0.954416 0.817053 0.817053 0.817053 0.817053 0.817053
C(40) 4.18(11) 0 0.15(6) 0.05(6) 0.22(9) 0.33(8) 0.04(6) 0.01(6) 0.06(5) 0.08(5) 0.03(8) 0.07(7) -0.14(7) -0.25(6) -0.01(6) -0.02(6) -0.18(5) 0 0 0 0 0 0 0 0 0 1.022154 0.79956 0.79956 0.79956 0.79956 0.79956
C(41) 4.03(12) 0 -0.22(7) -0.03(6) 0.07(10) 0.47(9) 0.07(6) -0.17(6) 0.04(5) -0.03(5) -0.15(9) -0.20(7) 0.08(7) -0.04(6) 0.12(6) 0.09(5) -0.08(6) 0 0 0 0 0 0 0 0 0 1.022154 0.79956 0.79956 0.79956 0.79956 0.79956
C(42) 3.86(11) 0 -0.06(7) 0.04(6) -0.05(9) 0.69(8) 0.03(6) 0.01(6) -0.07(5) -0.20(5) -0.20(8) -0.07(7) 0.17(7) 0.15(6) -0.08(6) 0.14(6) -0.16(6) 0 0 0 0 0 0 0 0 0 1.022154 0.79956 0.79956 0.79956 0.79956 0.79956
C(43) 3.58(11) 0 0.04(6) -0.06(6) 0.00(8) 0.46(8) -0.08(5) 0.15(6) 0.25(5) 0.00(5) -0.09(8) -0.14(7) -0.08(6) 0.10(6) -0.14(6) -0.10(5) 0.04(5) 0 0 0 0 0 0 0 0 0 1.022154 0.79956 0.79956 0.79956 0.79956 0.79956
C(44) 3.54(10) 0 0.20(6) -0.10(6) -0.02(8) 0.46(7) 0.00(5) 0.02(5) -0.11(5) 0.12(5) -0.09(8) -0.09(6) -0.06(6) -0.13(5) -0.03(5) -0.08(5) -0.06(5) 0 0 0 0 0 0 0 0 0 1.022154 0.79956 0.79956 0.79956 0.79956 0.79956
C(45) 4.20(18) 0 0.00(6) 0.01(9) 0.12(10) 0.23(9) 0.11(6) 0.08(8) -0.30(7) -0.08(6) 0.35(8) -0.01(6) -0.21(8) 0.35(7) -0.12(6) -0.08(5) 0.08(6) 0 0 0 0 0 0 0 0 0 0.955548 0.899036 0.899036 0.899036 0.899036 0.899036
C(46) 3.73(19) 0 0.12(8) 0.04(9) 0.13(11) 0.22(10) 0.20(8) -0.12(8) -0.36(7) -0.15(6) 0.33(8) -0.40(7) 0.10(9) -0.13(8) 0.24(7) 0.06(6) 0.06(6) 0 0 0 0 0 0 0 0 0 0.955548 0.899036 0.899036 0.899036 0.899036 0.899036
C(47) 3.7(2) 0 0.03(8) 0.15(9) 0.11(13) 0.11(11) 0.11(9) -0.37(10) -0.12(8) -0.06(7) 0.70(10) -0.07(9) 0.06(10) -0.19(8) 0.08(8) 0.12(6) 0.20(7) 0 0 0 0 0 0 0 0 0 0.955548 0.899036 0.899036 0.899036 0.899036 0.899036
C(48) 3.8(2) 0 -0.19(8) 0.10(10) 0.16(13) 0.05(11) 0.14(9) -0.07(10) -0.30(8) -0.14(7) 0.51(10) -0.05(9) -0.22(10) 0.01(9) 0.07(8) -0.01(6) 0.13(7) 0 0 0 0 0 0 0 0 0 0.955548 0.899036 0.899036 0.899036 0.899036 0.899036
C(49) 4.4(2) 0 0.07(7) -0.01(10) -0.02(12) 0.16(10) 0.07(8) -0.11(9) -0.18(7) 0.01(7) 0.29(9) -0.20(7) -0.04(10) 0.21(8) 0.28(7) 0.01(6) -0.06(6) 0 0 0 0 0 0 0 0 0 0.955548 0.899036 0.899036 0.899036 0.899036 0.899036
C(50) 4.31(18) 0 -0.12(6) 0.06(9) 0.16(10) 0.33(9) -0.19(6) -0.10(8) -0.20(7) -0.04(6) 0.52(8) 0.04(7) 0.09(8) 0.19(7) 0.04(6) 0.00(5) 0.14(6) 0 0 0 0 0 0 0 0 0 0.955548 0.899036 0.899036 0.899036 0.899036 0.899036
C(51) 1.047 0 -0.0067 0.1396 0.0506 0.0739 -0.022 -0.0829 -0.0716 0.0583 0.1162 -0.054 0.0253 -0.008 0.0412 -0.0654 0.0344 0 0 0 0 0 0 0 0 0 0.955548 0.899036 0.899036 0.899036 0.899036 0.899036
C(52) 1.047 0 -0.0067 0.1396 0.0506 0.0739 -0.022 -0.0829 -0.0716 0.0583 0.1162 -0.054 0.0253 -0.008 0.0412 -0.0654 0.0344 0 0 0 0 0 0 0 0 0 0.955548 0.899036 0.899036 0.899036 0.899036 0.899036
C(53) 1.047 0 -0.0067 0.1396 0.0506 0.0739 -0.022 -0.0829 -0.0716 0.0583 0.1162 -0.054 0.0253 -0.008 0.0412 -0.0654 0.0344 0 0 0 0 0 0 0 0 0 0.955548 0.899036 0.899036 0.899036 0.899036 0.899036
C(54) 1.047 0 -0.0067 0.1396 0.0506 0.0739 -0.022 -0.0829 -0.0716 0.0583 0.1162 -0.054 0.0253 -0.008 0.0412 -0.0654 0.0344 0 0 0 0 0 0 0 0 0 0.955548 0.899036 0.899036 0.899036 0.899036 0.899036
C(55) 1.047 0 -0.0067 0.1396 0.0506 0.0739 -0.022 -0.0829 -0.0716 0.0583 0.1162 -0.054 0.0253 -0.008 0.0412 -0.0654 0.0344 0 0 0 0 0 0 0 0 0 0.955548 0.899036 0.899036 0.899036 0.899036 0.899036
C(56) 1.047 0 -0.0067 0.1396 0.0506 0.0739 -0.022 -0.0829 -0.0716 0.0583 0.1162 -0.054 0.0253 -0.008 0.0412 -0.0654 0.0344 0 0 0 0 0 0 0 0 0 0.955548 0.899036 0.899036 0.899036 0.899036 0.899036
C(57) 0.9587 0 -0.0067 0.1396 0.0506 0.0739 -0.022 -0.0829 -0.0716 0.0583 0.1162 -0.054 0.0253 -0.008 0.0412 -0.0654 0.0344 0 0 0 0 0 0 0 0 0 0.955548 0.899036 0.899036 0.899036 0.899036 0.899036
C(58) 0.9587 0 -0.0067 0.1396 0.0506 0.0739 -0.022 -0.0829 -0.0716 0.0583 0.1162 -0.054 0.0253 -0.008 0.0412 -0.0654 0.0344 0 0 0 0 0 0 0 0 0 0.955548 0.899036 0.899036 0.899036 0.899036 0.899036
C(59) 0.9587 0 -0.0067 0.1396 0.0506 0.0739 -0.022 -0.0829 -0.0716 0.0583 0.1162 -0.054 0.0253 -0.008 0.0412 -0.0654 0.0344 0 0 0 0 0 0 0 0 0 0.955548 0.899036 0.899036 0.899036 0.899036 0.899036
C(60) 0.9587 0 -0.0067 0.1396 0.0506 0.0739 -0.022 -0.0829 -0.0716 0.0583 0.1162 -0.054 0.0253 -0.008 0.0412 -0.0654 0.0344 0 0 0 0 0 0 0 0 0 0.955548 0.899036 0.899036 0.899036 0.899036 0.899036
C(61) 0.9587 0 -0.0067 0.1396 0.0506 0.0739 -0.022 -0.0829 -0.0716 0.0583 0.1162 -0.054 0.0253 -0.008 0.0412 -0.0654 0.0344 0 0 0 0 0 0 0 0 0 0.955548 0.899036 0.899036 0.899036 0.899036 0.899036
C(62) 0.9587 0 -0.0067 0.1396 0.0506 0.0739 -0.022 -0.0829 -0.0716 0.0583 0.1162 -0.054 0.0253 -0.008 0.0412 -0.0654 0.0344 0 0 0 0 0 0 0 0 0 0.955548 0.899036 0.899036 0.899036 0.899036 0.899036
H(1) 0.85(13) 0 0 0 0.21(7) 0 0 0 0 0 0 0 0 0 0 0 0 0 0 0 0 0 0 0 0 0 1.1 1.1 1.1 1.1 1.1 1.1
H(2) 0.74(12) 0 0 0 0.04(5) 0 0 0 0 0 0 0 0 0 0 0 0 0 0 0 0 0 0 0 0 0 1.1 1.1 1.1 1.1 1.1 1.1
H(6) 0.95(14) 0 0 0 0.21(8) 0 0 0 0 0 0 0 0 0 0 0 0 0 0 0 0 0 0 0 0 0 1.1 1.1 1.1 1.1 1.1 1.1
H(7) 0.67(11) 0 0 0 0.08(5) 0 0 0 0 0 0 0 0 0 0 0 0 0 0 0 0 0 0 0 0 0 1.1 1.1 1.1 1.1 1.1 1.1
H(9) 0.48(8) 0 0 0 0.04(4) 0 0 0 0 0 0 0 0 0 0 0 0 0 0 0 0 0 0 0 0 0 1.1 1.1 1.1 1.1 1.1 1.1
H(10) 0.69(11) 0 0 0 0.21(7) 0 0 0 0 0 0 0 0 0 0 0 0 0 0 0 0 0 0 0 0 0 1.1 1.1 1.1 1.1 1.1 1.1
H(12) 0.69(11) 0 0 0 0.21(7) 0 0 0 0 0 0 0 0 0 0 0 0 0 0 0 0 0 0 0 0 0 1.1 1.1 1.1 1.1 1.1 1.1
H(13) 0.48(8) 0 0 0 0.04(4) 0 0 0 0 0 0 0 0 0 0 0 0 0 0 0 0 0 0 0 0 0 1.1 1.1 1.1 1.1 1.1 1.1
H(15) 1.08(11) 0 0 0 0.42(8) 0 0 0 0 0 0 0 0 0 0 0 0 0 0 0 0 0 0 0 0 0 1.1 1.1 1.1 1.1 1.1 1.1
H(16) 0.85(10) 0 0 0 0.24(7) 0 0 0 0 0 0 0 0 0 0 0 0 0 0 0 0 0 0 0 0 0 1.1 1.1 1.1 1.1 1.1 1.1
H(18) 0.85(10) 0 0 0 0.24(7) 0 0 0 0 0 0 0 0 0 0 0 0 0 0 0 0 0 0 0 0 0 1.1 1.1 1.1 1.1 1.1 1.1
H(19) 1.08(11) 0 0 0 0.42(8) 0 0 0 0 0 0 0 0 0 0 0 0 0 0 0 0 0 0 0 0 0 1.1 1.1 1.1 1.1 1.1 1.1
H(21) 0.74(9) 0 0 0 0.15(4) 0 0 0 0 0 0 0 0 0 0 0 0 0 0 0 0 0 0 0 0 0 1.1 1.1 1.1 1.1 1.1 1.1
H(22) 0.63(7) 0 0 0 0.04(3) 0 0 0 0 0 0 0 0 0 0 0 0 0 0 0 0 0 0 0 0 0 1.1 1.1 1.1 1.1 1.1 1.1
H(23) 0.63(7) 0 0 0 0.04(3) 0 0 0 0 0 0 0 0 0 0 0 0 0 0 0 0 0 0 0 0 0 1.1 1.1 1.1 1.1 1.1 1.1
H(24) 0.74(9) 0 0 0 0.15(4) 0 0 0 0 0 0 0 0 0 0 0 0 0 0 0 0 0 0 0 0 0 1.1 1.1 1.1 1.1 1.1 1.1
H(25) 0.69(6) 0 0 0 0.08(3) 0 0 0 0 0 0 0 0 0 0 0 0 0 0 0 0 0 0 0 0 0 1.1 1.1 1.1 1.1 1.1 1.1
H(26) 0.69(6) 0 0 0 0.08(3) 0 0 0 0 0 0 0 0 0 0 0 0 0 0 0 0 0 0 0 0 0 1.1 1.1 1.1 1.1 1.1 1.1
H(27) 0.69(6) 0 0 0 0.08(3) 0 0 0 0 0 0 0 0 0 0 0 0 0 0 0 0 0 0 0 0 0 1.1 1.1 1.1 1.1 1.1 1.1
H(28) 0.69(6) 0 0 0 0.08(3) 0 0 0 0 0 0 0 0 0 0 0 0 0 0 0 0 0 0 0 0 0 1.1 1.1 1.1 1.1 1.1 1.1
H(29) 0.69(6) 0 0 0 0.08(3) 0 0 0 0 0 0 0 0 0 0 0 0 0 0 0 0 0 0 0 0 0 1.1 1.1 1.1 1.1 1.1 1.1
H(31) 0.62(8) 0 0 0 0.04(4) 0 0 0 0 0 0 0 0 0 0 0 0 0 0 0 0 0 0 0 0 0 1.1 1.1 1.1 1.1 1.1 1.1
H(32) 1.14(13) 0 0 0 0.24(7) 0 0 0 0 0 0 0 0 0 0 0 0 0 0 0 0 0 0 0 0 0 1.1 1.1 1.1 1.1 1.1 1.1
H(33) 1.14(13) 0 0 0 0.24(7) 0 0 0 0 0 0 0 0 0 0 0 0 0 0 0 0 0 0 0 0 0 1.1 1.1 1.1 1.1 1.1 1.1
H(34) 0.62(8) 0 0 0 0.04(4) 0 0 0 0 0 0 0 0 0 0 0 0 0 0 0 0 0 0 0 0 0 1.1 1.1 1.1 1.1 1.1 1.1
H(35) 0.84(8) 0 0 0 0.22(4) 0 0 0 0 0 0 0 0 0 0 0 0 0 0 0 0 0 0 0 0 0 1.1 1.1 1.1 1.1 1.1 1.1
H(36) 0.84(8) 0 0 0 0.22(4) 0 0 0 0 0 0 0 0 0 0 0 0 0 0 0 0 0 0 0 0 0 1.1 1.1 1.1 1.1 1.1 1.1
H(37) 0.84(8) 0 0 0 0.22(4) 0 0 0 0 0 0 0 0 0 0 0 0 0 0 0 0 0 0 0 0 0 1.1 1.1 1.1 1.1 1.1 1.1
H(38) 0.84(8) 0 0 0 0.22(4) 0 0 0 0 0 0 0 0 0 0 0 0 0 0 0 0 0 0 0 0 0 1.1 1.1 1.1 1.1 1.1 1.1
H(39) 0.84(8) 0 0 0 0.22(4) 0 0 0 0 0 0 0 0 0 0 0 0 0 0 0 0 0 0 0 0 0 1.1 1.1 1.1 1.1 1.1 1.1
H(45) 0.97(7) 0 0 0 0.28(5) 0 0 0 0 0 0 0 0 0 0 0 0 0 0 0 0 0 0 0 0 0 1.1 1.1 1.1 1.1 1.1 1.1
H(46) 0.97(7) 0 0 0 0.28(5) 0 0 0 0 0 0 0 0 0 0 0 0 0 0 0 0 0 0 0 0 0 1.1 1.1 1.1 1.1 1.1 1.1
H(47) 0.97(7) 0 0 0 0.28(5) 0 0 0 0 0 0 0 0 0 0 0 0 0 0 0 0 0 0 0 0 0 1.1 1.1 1.1 1.1 1.1 1.1
H(48) 0.97(7) 0 0 0 0.28(5) 0 0 0 0 0 0 0 0 0 0 0 0 0 0 0 0 0 0 0 0 0 1.1 1.1 1.1 1.1 1.1 1.1
H(49) 0.97(7) 0 0 0 0.28(5) 0 0 0 0 0 0 0 0 0 0 0 0 0 0 0 0 0 0 0 0 0 1.1 1.1 1.1 1.1 1.1 1.1
H(50) 0.97(7) 0 0 0 0.28(5) 0 0 0 0 0 0 0 0 0 0 0 0 0 0 0 0 0 0 0 0 0 1.1 1.1 1.1 1.1 1.1 1.1
H(51) 0.258 0 0 0 0.2554 0 0 0 0 0 0 0 0 0 0 0 0 0 0 0 0 0 0 0 0 0 1.1 1.1 1.1 1.1 1.1 1.1
H(52) 0.258 0 0 0 0.2554 0 0 0 0 0 0 0 0 0 0 0 0 0 0 0 0 0 0 0 0 0 1.1 1.1 1.1 1.1 1.1 1.1
H(53) 0.258 0 0 0 0.2554 0 0 0 0 0 0 0 0 0 0 0 0 0 0 0 0 0 0 0 0 0 1.1 1.1 1.1 1.1 1.1 1.1
H(54) 0.258 0 0 0 0.2554 0 0 0 0 0 0 0 0 0 0 0 0 0 0 0 0 0 0 0 0 0 1.1 1.1 1.1 1.1 1.1 1.1
H(55) 0.258 0 0 0 0.2554 0 0 0 0 0 0 0 0 0 0 0 0 0 0 0 0 0 0 0 0 0 1.1 1.1 1.1 1.1 1.1 1.1
H(56) 0.258 0 0 0 0.2554 0 0 0 0 0 0 0 0 0 0 0 0 0 0 0 0 0 0 0 0 0 1.1 1.1 1.1 1.1 1.1 1.1
H(57) 0.2363 0 0 0 0.2554 0 0 0 0 0 0 0 0 0 0 0 0 0 0 0 0 0 0 0 0 0 1.1 1.1 1.1 1.1 1.1 1.1
H(58) 0.2363 0 0 0 0.2554 0 0 0 0 0 0 0 0 0 0 0 0 0 0 0 0 0 0 0 0 0 1.1 1.1 1.1 1.1 1.1 1.1
H(59) 0.2363 0 0 0 0.2554 0 0 0 0 0 0 0 0 0 0 0 0 0 0 0 0 0 0 0 0 0 1.1 1.1 1.1 1.1 1.1 1.1
H(60) 0.2363 0 0 0 0.2554 0 0 0 0 0 0 0 0 0 0 0 0 0 0 0 0 0 0 0 0 0 1.1 1.1 1.1 1.1 1.1 1.1
H(61) 0.2363 0 0 0 0.2554 0 0 0 0 0 0 0 0 0 0 0 0 0 0 0 0 0 0 0 0 0 1.1 1.1 1.1 1.1 1.1 1.1
H(62) 0.2363 0 0 0 0.2554 0 0 0 0 0 0 0 0 0 0 0 0 0 0 0 0 0 0 0 0 0 1.1 1.1 1.1 1.1 1.1 1.1

loop_
_atom_site_label
_atom_site_type_symbol
_atom_site_fract_x
_atom_site_fract_y
_atom_site_fract_z
_atom_site_U_iso_or_equiv
_atom_site_adp_type
_atom_site_occupancy
_atom_site_symmetry_multiplicity
Fe(1) Fe 0.35157(13) 0.830212(12) 0.5001(4) 0.016 Uani 1 4
Fe(2) Fe 0.45685(13) 0.746385(11) 0.5433(4) 0.016 Uani 1 4
Fe(3) Fe 0.66149(13) 0.842391(14) 0.3696(4) 0.018 Uani 1 4
Fe(4) Fe 0.57293(13) 0.930537(12) 0.8348(4) 0.016 Uani 1 4
F(1) F 0.6054(3) 0.48294(13) 0.5905(8) 0.056 Uani 1 4
F(2) F 0.2349(3) 0.95479(18) -0.1508(5) 0.044 Uani 1 4
O(1) O 0.50432(15) 0.78900(6) 0.7129(4) 0.017 Uani 1 4
O(2) O 0.3946(2) 0.71299(14) 0.2654(5) 0.038 Uani 1 4
O(3) O 0.3797(3) 0.65902(12) 0.6453(6) 0.045 Uani 1 4
O(4) O 0.34331(18) 0.78519(9) 0.7590(4) 0.028 Uani 1 4
O(5) O 0.2404(2) 0.75823(14) 0.3209(5) 0.04 Uani 1 4
O(6) O 0.23683(19) 0.91062(9) 0.5176(5) 0.034 Uani 1 4
C(1) C 0.39475(14) 0.86100(5) 0.3405(4) 0.017 Uani 1 4
C(2) C 0.42044(14) 0.89073(5) 0.4612(4) 0.016 Uani 1 4
C(3) C 0.45969(14) 0.86909(4) 0.5889(4) 0.015 Uani 1 4
C(4) C 0.50523(14) 0.81903(4) 0.6100(4) 0.015 Uani 1 4
C(5) C 0.54725(14) 0.79743(5) 0.5230(4) 0.015 Uani 1 4
C(6) C 0.57162(14) 0.74196(5) 0.5374(4) 0.017 Uani 1 4
C(7) C 0.56613(14) 0.70455(5) 0.6356(4) 0.018 Uani 1 4
C(8) C 0.57695(14) 0.64661(5) 0.6207(4) 0.021 Uani 1 4
C(9) C 0.59395(16) 0.61435(6) 0.7351(4) 0.028 Uani 1 4
C(10) C 0.60326(18) 0.55913(8) 0.7274(5) 0.037 Uani 1 4
C(11) C 0.59479(17) 0.53653(7) 0.6025(5) 0.039 Uani 1 4
C(12) C 0.57716(19) 0.56678(8) 0.4854(5) 0.04 Uani 1 4
C(13) C 0.56826(17) 0.62203(7) 0.4956(4) 0.031 Uani 1 4
C(14) C 0.34876(14) 0.88577(6) 0.2145(4) 0.019 Uani 1 4
C(15) C 0.31111(15) 0.93510(6) 0.2096(4) 0.025 Uani 1 4
C(16) C 0.27321(16) 0.95873(7) 0.0874(4) 0.03 Uani 1 4
C(17) C 0.27221(16) 0.93200(9) -0.0303(4) 0.031 Uani 1 4
C(18) C 0.30679(17) 0.88256(10) -0.0306(4) 0.034 Uani 1 4
C(19) C 0.34526(15) 0.85967(8) 0.0927(4) 0.027 Uani 1 4
C(20) C 0.47100(13) 0.90430(4) 0.7084(4) 0.015 Uani 1 4
C(21) C 0.47819(14) 0.88829(5) 0.8444(4) 0.017 Uani 1 4
C(22) C 0.48597(14) 0.93542(5) 0.9252(4) 0.019 Uani 1 4
C(23) C 0.48457(14) 0.98094(5) 0.8409(4) 0.02 Uani 1 4
C(24) C 0.47538(14) 0.96183(5) 0.7072(4) 0.017 Uani 1 4
C(25) C 0.66039(14) 0.89712(6) 0.7743(4) 0.023 Uani 1 4
C(26) C 0.66569(14) 0.88097(6) 0.9089(4) 0.024 Uani 1 4
C(27) C 0.67323(15) 0.92816(7) 0.9899(4) 0.025 Uani 1 4
C(28) C 0.67262(15) 0.97345(7) 0.9053(4) 0.025 Uani 1 4
C(29) C 0.66461(14) 0.95421(7) 0.7721(4) 0.024 Uani 1 4
C(30) C 0.55991(14) 0.82802(5) 0.4099(4) 0.015 Uani 1 4
C(31) C 0.57418(14) 0.88469(5) 0.4076(4) 0.017 Uani 1 4
C(32) C 0.58118(14) 0.89828(5) 0.2778(4) 0.019 Uani 1 4
C(33) C 0.57206(14) 0.85010(6) 0.1997(4) 0.02 Uani 1 4
C(34) C 0.55921(14) 0.80680(5) 0.2803(4) 0.019 Uani 1 4
C(35) C 0.74616(15) 0.81217(10) 0.5283(4) 0.034 Uani 1 4
C(36) C 0.76023(15) 0.86740(10) 0.5090(4) 0.034 Uani 1 4
C(37) C 0.76638(15) 0.87308(10) 0.3752(4) 0.034 Uani 1 4
C(38) C 0.75567(16) 0.82166(10) 0.3124(4) 0.034 Uani 1 4
C(39) C 0.74318(16) 0.78376(9) 0.4067(4) 0.034 Uani 1 4
C(40) C 0.41762(14) 0.72599(6) 0.3760(4) 0.024 Uani 1 4
C(41) C 0.40798(15) 0.69427(6) 0.6066(4) 0.027 Uani 1 4
C(42) C 0.28542(14) 0.78597(6) 0.3897(4) 0.026 Uani 1 4
C(43) C 0.28211(14) 0.88030(5) 0.5087(4) 0.022 Uani 1 4
C(44) C 0.34913(14) 0.80113(5) 0.6576(4) 0.021 Uani 1 4
C(45) C 0.50221(19) 0.71821(10) 0.9730(4) 0.035 Uani 1 4
C(46) C 0.47843(19) 0.67420(14) 1.0326(4) 0.043 Uani 1 4
C(47) C 0.5315(3) 0.64135(12) 1.1208(5) 0.049 Uani 1 4
C(48) C 0.6083(2) 0.65348(15) 1.1508(5) 0.049 Uani 1 4
C(49) C 0.63160(18) 0.69807(15) 1.0922(5) 0.042 Uani 1 4
C(50) C 0.5787(2) 0.73023(9) 1.0026(4) 0.035 Uani 1 4
C(51) C 0.4223 0.4575 0.325 0.063 Uani 0.261 4
C(52) C 0.4164 0.4853 0.207 0.062 Uani 0.261 4
C(53) C 0.3896 0.5382 0.196 0.061 Uani 0.261 4
C(54) C 0.3692 0.5617 0.302 0.059 Uani 0.261 4
C(55) C 0.375 0.5339 0.42 0.058 Uani 0.261 4
C(56) C 0.4044 0.4819 0.431 0.057 Uani 0.261 4
C(57) C 0.4292 0.4646 0.398 0.059 Uani 0.239 4
C(58) C 0.4183 0.4978 0.287 0.062 Uani 0.239 4
C(59) C 0.3884 0.5494 0.283 0.061 Uani 0.239 4
C(60) C 0.3675 0.5697 0.393 0.061 Uani 0.239 4
C(61) C 0.3785 0.5362 0.504 0.058 Uani 0.239 4
C(62) C 0.4092 0.4849 0.509 0.058 Uani 0.239 4
H(1) H 0.426971 0.827706 0.318271 0.018 Uiso 1 4
H(2) H 0.399056 0.931214 0.458474 0.016 Uiso 1 4
H(6) H 0.577827 0.724209 0.4461 0.032 Uiso 1 4
H(7) H 0.572075 0.716792 0.737974 0.007 Uiso 1 4
H(9) H 0.599721 0.632775 0.832067 0.001 Uiso 1 4
H(10) H 0.617018 0.534088 0.816337 0.043 Uiso 1 4
H(12) H 0.570463 0.548121 0.388482 0.034 Uiso 1 4
H(13) H 0.553997 0.646046 0.404884 0.013 Uiso 1 4
H(15) H 0.311359 0.955332 0.302107 0.057 Uiso 1 4
H(16) H 0.2447 0.997043 0.083149 0.033 Uiso 1 4
H(18) H 0.30371 0.862493 -0.124658 0.045 Uiso 1 4
H(19) H 0.372488 0.821049 0.093507 0.065 Uiso 1 4
H(21) H 0.477263 0.847691 0.878308 0.011 Uiso 1 4
H(22) H 0.492167 0.936457 1.0312 0.004 Uiso 1 4
H(23) H 0.489276 1.022246 0.871252 0.004 Uiso 1 4
H(24) H 0.472274 0.986111 0.620422 0.019 Uiso 1 4
H(25) H 0.653568 0.870931 0.689594 0.023 Uiso 1 4
H(26) H 0.663344 0.840414 0.942147 0.013 Uiso 1 4
H(27) H 0.677569 0.929283 1.095234 0.012 Uiso 1 4
H(28) H 0.676644 1.01477 0.935473 0.020 Uiso 1 4
H(29) H 0.661766 0.978311 0.685127 0.051 Uiso 1 4
H(31) H 0.578421 0.912267 0.488783 0.007 Uiso 1 4
H(32) H 0.592211 0.937382 0.244263 0.042 Uiso 1 4
H(33) H 0.575107 0.846996 0.098116 0.093 Uiso 1 4
H(34) H 0.550223 0.765704 0.249169 0.010 Uiso 1 4
H(35) H 0.737911 0.794481 0.617495 0.075 Uiso 1 4
H(36) H 0.764318 0.899078 0.580699 0.037 Uiso 1 4
H(37) H 0.775724 0.909885 0.328668 0.055 Uiso 1 4
H(38) H 0.75621 0.813511 0.211058 0.044 Uiso 1 4
H(39) H 0.732881 0.741689 0.38837 0.045 Uiso 1 4
H(45) H 0.460751 0.742781 0.902313 0.17 Uiso 1 4
H(46) H 0.418074 0.665614 1.010011 0.088 Uiso 1 4
H(47) H 0.512581 0.60653 1.164945 0.077 Uiso 1 4
H(48) H 0.650265 0.627899 1.217355 0.10 Uiso 1 4
H(49) H 0.691623 0.707989 1.116719 0.077 Uiso 1 4
H(50) H 0.597216 0.764343 0.955302 0.12 Uiso 1 4
H(51) H 0.441154 0.416137 0.333604 0.076 Uiso 0.261 4
H(52) H 0.432192 0.466478 0.124637 0.074 Uiso 0.261 4
H(53) H 0.384763 0.560806 0.104785 0.074 Uiso 0.261 4
H(54) H 0.348275 0.602565 0.292888 0.071 Uiso 0.261 4
H(55) H 0.357254 0.551837 0.501391 0.07 Uiso 0.261 4
H(56) H 0.413455 0.460364 0.524911 0.068 Uiso 0.261 4
H(57) H 0.452427 0.424582 0.39926 0.07 Uiso 0.239 4
H(58) H 0.433384 0.483181 0.19956 0.074 Uiso 0.239 4
H(59) H 0.381417 0.574082 0.194393 0.073 Uiso 0.239 4
H(60) H 0.343886 0.609601 0.391649 0.073 Uiso 0.239 4
H(61) H 0.36244 0.550765 0.590541 0.07 Uiso 0.239 4
H(62) H 0.417428 0.460771 0.598824 0.07 Uiso 0.239 4

loop_
_atom_site_aniso_label
_atom_site_aniso_U_11
_atom_site_aniso_U_22
_atom_site_aniso_U_33
_atom_site_aniso_U_23
_atom_site_aniso_U_13
_atom_site_aniso_U_12
Fe(1) 0.01350(10) 0.01664(10) 0.01791(11) -0.00172(10) 0.00492(9) 0.00059(9)
Fe(2) 0.01548(10) 0.01525(10) 0.01923(12) -0.00123(10) 0.00642(9) 0.00065(9)
Fe(3) 0.01592(11) 0.02292(13) 0.01632(12) 0.00280(11) 0.00733(10) 0.00359(11)
Fe(4) 0.01687(11) 0.01736(11) 0.01372(10) -0.00081(10) 0.00480(9) -0.00062(10)
F(1) 0.052(2) 0.0202(10) 0.084(3) -0.0066(13) -0.001(2) 0.0085(11)
F(2) 0.0457(15) 0.0517(17) 0.0265(11) 0.0165(11) -0.0030(11) 0.0053(14)
O(1) 0.0211(5) 0.0161(5) 0.0155(5) 0.0018(4) 0.0077(4) 0.0013(4)
O(2) 0.0292(10) 0.0506(13) 0.0294(10) -0.0198(10) -0.0014(9) 0.0046(10)
O(3) 0.0483(15) 0.0274(11) 0.0715(19) -0.0009(12) 0.0378(15) -0.0109(11)
O(4) 0.0286(8) 0.0320(9) 0.0295(9) 0.0078(8) 0.0173(8) 0.0015(7)
O(5) 0.0234(9) 0.0436(12) 0.0489(13) -0.0250(11) 0.0039(10) -0.0064(9)
O(6) 0.0241(8) 0.0250(8) 0.0550(13) -0.0020(9) 0.0169(9) 0.0077(7)
C(1) 0.0160(4) 0.0206(5) 0.0151(4) -0.0014(4) 0.0031(4) 0.0033(4)
C(2) 0.0153(4) 0.0169(4) 0.0146(4) -0.0003(3) 0.0036(3) 0.0008(3)
C(3) 0.0149(4) 0.0159(4) 0.0131(4) 0.0001(3) 0.0044(3) 0.0011(3)
C(4) 0.0159(4) 0.0155(4) 0.0140(4) -0.0001(3) 0.0057(3) 0.0011(3)
C(5) 0.0159(4) 0.0164(4) 0.0141(4) 0.0007(3) 0.0061(3) 0.0022(3)
C(6) 0.0168(4) 0.0183(4) 0.0174(5) 0.0007(4) 0.0066(4) 0.0030(3)
C(7) 0.0201(5) 0.0164(4) 0.0193(5) 0.0013(4) 0.0062(4) 0.0034(4)
C(8) 0.0216(5) 0.0165(5) 0.0259(6) 0.0006(5) 0.0070(5) 0.0032(4)
C(9) 0.0313(7) 0.0174(6) 0.0332(8) 0.0057(5) 0.0069(6) 0.0018(5)
C(10) 0.0393(10) 0.0180(6) 0.0494(11) 0.0072(7) 0.0054(9) 0.0005(6)
C(11) 0.0346(9) 0.0162(6) 0.0602(13) -0.0017(8) 0.0042(9) 0.0053(6)
C(12) 0.0467(12) 0.0225(7) 0.0481(12) -0.0097(8) 0.0075(10) 0.0093(7)
C(13) 0.0409(9) 0.0203(6) 0.0318(8) -0.0042(6) 0.0098(7) 0.0077(6)
C(14) 0.0180(5) 0.0225(5) 0.0145(5) -0.0003(4) 0.0022(4) 0.0031(4)
C(15) 0.0264(6) 0.0243(6) 0.0201(6) -0.0009(5) -0.0009(5) 0.0054(5)
C(16) 0.0302(7) 0.0284(7) 0.0251(7) 0.0041(6) -0.0034(6) 0.0047(6)
C(17) 0.0297(8) 0.0386(9) 0.0197(7) 0.0078(6) 0.0001(6) 0.0021(7)
C(18) 0.0334(8) 0.0485(10) 0.0151(6) 0.0006(6) 0.0013(6) 0.0082(8)
C(19) 0.0265(6) 0.0358(8) 0.0159(6) -0.0035(5) 0.0028(5) 0.0084(6)
C(20) 0.0169(4) 0.0147(4) 0.0132(4) -0.0008(3) 0.0055(3) 0.0001(3)
C(21) 0.0213(5) 0.0181(4) 0.0138(4) -0.0002(4) 0.0073(4) -0.0007(4)
C(22) 0.0247(5) 0.0198(5) 0.0159(5) -0.0027(4) 0.0096(4) -0.0006(4)
C(23) 0.0241(5) 0.0174(5) 0.0184(5) -0.0042(4) 0.0078(4) 0.0001(4)
C(24) 0.0203(5) 0.0147(4) 0.0163(4) -0.0001(3) 0.0054(4) 0.0001(3)
C(25) 0.0194(5) 0.0295(6) 0.0208(6) -0.0027(5) 0.0071(4) 0.0015(5)
C(26) 0.0214(5) 0.0272(6) 0.0233(6) 0.0017(5) 0.0044(5) 0.0034(5)
C(27) 0.0232(6) 0.0311(7) 0.0170(5) -0.0015(5) 0.0014(4) 0.0004(5)
C(28) 0.0231(6) 0.0278(6) 0.0242(6) -0.0032(5) 0.0054(5) -0.0045(5)
C(29) 0.0218(5) 0.0299(7) 0.0219(6) 0.0028(5) 0.0081(5) -0.0035(5)
C(30) 0.0169(4) 0.0170(4) 0.0129(4) 0.0004(3) 0.0060(3) 0.0021(3)
C(31) 0.0185(4) 0.0180(4) 0.0144(4) 0.0010(3) 0.0068(4) 0.0029(3)
C(32) 0.0228(5) 0.0198(5) 0.0153(4) 0.0036(4) 0.0075(4) 0.0030(4)
C(33) 0.0254(6) 0.0242(5) 0.0121(4) 0.0012(4) 0.0065(4) 0.0033(4)
C(34) 0.0222(5) 0.0198(5) 0.0145(4) -0.0015(4) 0.0069(4) 0.0012(4)
C(35) 0.0216(6) 0.0540(11) 0.0263(7) 0.0146(8) 0.0074(5) 0.0123(7)
C(36) 0.0194(6) 0.0510(11) 0.0297(8) 0.0008(8) 0.0039(6) -0.0002(6)
C(37) 0.0194(6) 0.0454(10) 0.0399(10) 0.0109(8) 0.0121(6) -0.0019(6)
C(38) 0.0248(7) 0.0495(10) 0.0343(8) 0.0063(8) 0.0190(6) 0.0107(7)
C(39) 0.0268(7) 0.0355(9) 0.0445(10) 0.0105(8) 0.0165(7) 0.0147(6)
C(40) 0.0185(5) 0.0264(6) 0.0255(6) -0.0079(5) 0.0032(4) 0.0020(4)
C(41) 0.0273(6) 0.0194(5) 0.0401(8) -0.0017(5) 0.0190(6) -0.0020(5)
C(42) 0.0182(5) 0.0274(6) 0.0302(7) -0.0108(5) 0.0053(5) -0.0022(5)
C(43) 0.0189(5) 0.0187(5) 0.0301(6) -0.0012(4) 0.0095(5) 0.0017(4)
C(44) 0.0191(5) 0.0212(5) 0.0261(6) 0.0015(4) 0.0104(4) -0.0009(4)
C(45) 0.0395(10) 0.0381(10) 0.0238(7) 0.0028(7) 0.0051(7) 0.0080(8)
C(46) 0.0317(10) 0.0569(14) 0.0372(11) 0.0022(10) 0.0067(8) -0.0088(10)
C(47) 0.0600(17) 0.0444(13) 0.0413(13) 0.0140(10) 0.0124(12) -0.0047(13)
C(48) 0.0442(14) 0.0575(15) 0.0396(12) 0.0091(11) 0.0033(10) 0.0214(12)
C(49) 0.0272(9) 0.0606(14) 0.0409(11) -0.0150(10) 0.0124(8) 0.0003(10)
C(50) 0.0460(11) 0.0339(9) 0.0307(8) -0.0051(7) 0.0198(8) -0.0072(8)
C(51) 0.047 0.053 0.088 0.015 0.018 0.005
C(52) 0.039 0.057 0.088 0.015 0.017 0.006
C(53) 0.043 0.054 0.082 0.015 0.009 0.004
C(54) 0.031 0.056 0.084 0.016 0.008 0.007
C(55) 0.033 0.052 0.085 0.012 0.01 -0.002
C(56) 0.037 0.045 0.086 0.012 0.012 -0.006
C(57) 0.042 0.042 0.086 0.008 0.009 0
C(58) 0.038 0.058 0.086 0.012 0.01 0.005
C(59) 0.036 0.057 0.084 0.014 0.008 0.011
C(60) 0.035 0.054 0.085 0.011 0.004 0.008
C(61) 0.036 0.053 0.087 0.008 0.019 -0.002
C(62) 0.039 0.044 0.087 0.006 0.012 -0.004

loop_
_atom_type_symbol
_atom_type_description
_atom_type_scat_dispersion_real
_atom_type_scat_dispersion_imag
_atom_type_scat_source
C C 0.0033 0.0016 'International Tables Vol C Tables 4.2.6.8 and 6.1.1.4'
H H 0.0000 0.0000 'International Tables Vol C Tables 4.2.6.8 and 6.1.1.4'
O O 0.0106 0.0060 'International Tables Vol C Tables 4.2.6.8 and 6.1.1.4'
F F 0.0171 0.0103 'International Tables Vol C Tables 4.2.6.8 and 6.1.1.4'
Fe Fe 0.3463 0.8444 'International Tables Vol C Tables 4.2.6.8 and 6.1.1.4'

loop_
_geom_angle_atom_site_label_1
_geom_angle_atom_site_label_2
_geom_angle_atom_site_label_3
_geom_angle
_geom_angle_site_symmetry_1
_geom_angle_site_symmetry_2
_geom_angle_site_symmetry_3
_geom_angle_publ_flag
FE(2) FE(1) C(1) 90.21(3) 1_555 1_555 1_555 yes
FE(2) FE(1) C(2) 98.41(3) 1_555 1_555 1_555 yes
FE(2) FE(1) C(3) 76.17(3) 1_555 1_555 1_555 yes
FE(2) FE(1) C(42) 87.24(5) 1_555 1_555 1_555 yes
FE(2) FE(1) C(43) 167.26(5) 1_555 1_555 1_555 yes
FE(2) FE(1) C(44) 75.28(4) 1_555 1_555 1_555 yes
C(1) FE(1) C(2) 38.90(4) 1_555 1_555 1_555 yes
C(1) FE(1) C(3) 71.26(4) 1_555 1_555 1_555 yes
C(1) FE(1) C(42) 93.23(7) 1_555 1_555 1_555 yes
C(1) FE(1) C(43) 101.94(6) 1_555 1_555 1_555 yes
C(1) FE(1) C(44) 160.83(6) 1_555 1_555 1_555 yes
C(2) FE(1) C(3) 39.15(4) 1_555 1_555 1_555 yes
C(2) FE(1) C(42) 131.33(7) 1_555 1_555 1_555 yes
C(2) FE(1) C(43) 88.91(5) 1_555 1_555 1_555 yes
C(2) FE(1) C(44) 129.90(6) 1_555 1_555 1_555 yes
C(3) FE(1) C(42) 156.93(6) 1_555 1_555 1_555 yes
C(3) FE(1) C(43) 103.95(5) 1_555 1_555 1_555 yes
C(3) FE(1) C(44) 92.80(5) 1_555 1_555 1_555 yes
C(42) FE(1) C(43) 95.76(7) 1_555 1_555 1_555 yes
C(42) FE(1) C(44) 98.41(7) 1_555 1_555 1_555 yes
C(43) FE(1) C(44) 92.02(7) 1_555 1_555 1_555 yes
FE(1) FE(2) O(1) 81.56(4) 1_555 1_555 1_555 yes
FE(1) FE(2) C(4) 66.70(3) 1_555 1_555 1_555 yes
FE(1) FE(2) C(5) 93.21(3) 1_555 1_555 1_555 yes
FE(1) FE(2) C(6) 132.70(4) 1_555 1_555 1_555 yes
FE(1) FE(2) C(7) 156.67(4) 1_555 1_555 1_555 yes
FE(1) FE(2) C(40) 89.32(5) 1_555 1_555 1_555 yes
FE(1) FE(2) C(41) 101.97(5) 1_555 1_555 1_555 yes
O(1) FE(2) C(4) 37.40(5) 1_555 1_555 1_555 yes
O(1) FE(2) C(5) 67.75(5) 1_555 1_555 1_555 yes
O(1) FE(2) C(6) 82.40(6) 1_555 1_555 1_555 yes
O(1) FE(2) C(7) 76.09(6) 1_555 1_555 1_555 yes
O(1) FE(2) C(40) 164.65(7) 1_555 1_555 1_555 yes
O(1) FE(2) C(41) 101.33(7) 1_555 1_555 1_555 yes
C(4) FE(2) C(5) 40.25(4) 1_555 1_555 1_555 yes
C(4) FE(2) C(6) 73.69(5) 1_555 1_555 1_555 yes
C(4) FE(2) C(7) 91.12(5) 1_555 1_555 1_555 yes
C(4) FE(2) C(40) 127.37(6) 1_555 1_555 1_555 yes
C(4) FE(2) C(41) 136.50(7) 1_555 1_555 1_555 yes
C(5) FE(2) C(6) 39.69(4) 1_555 1_555 1_555 yes
C(5) FE(2) C(7) 72.27(5) 1_555 1_555 1_555 yes
C(5) FE(2) C(40) 100.70(6) 1_555 1_555 1_555 yes
C(5) FE(2) C(41) 159.94(7) 1_555 1_555 1_555 yes
C(6) FE(2) C(7) 37.73(4) 1_555 1_555 1_555 yes
C(6) FE(2) C(40) 95.01(6) 1_555 1_555 1_555 yes
C(6) FE(2) C(41) 124.75(6) 1_555 1_555 1_555 yes
C(7) FE(2) C(40) 110.91(6) 1_555 1_555 1_555 yes
C(7) FE(2) C(41) 89.02(6) 1_555 1_555 1_555 yes
C(40) FE(2) C(41) 92.60(8) 1_555 1_555 1_555 yes
C(30) FE(3) C(31) 41.17(5) 1_555 1_555 1_555 yes
C(30) FE(3) C(32) 69.04(5) 1_555 1_555 1_555 yes
C(30) FE(3) C(33) 69.03(5) 1_555 1_555 1_555 yes
C(30) FE(3) C(34) 41.27(5) 1_555 1_555 1_555 yes
C(30) FE(3) C(35) 107.08(6) 1_555 1_555 1_555 yes
C(30) FE(3) C(36) 125.07(7) 1_555 1_555 1_555 yes
C(30) FE(3) C(37) 162.71(8) 1_555 1_555 1_555 yes
C(30) FE(3) C(38) 154.70(8) 1_555 1_555 1_555 yes
C(30) FE(3) C(39) 119.52(7) 1_555 1_555 1_555 yes
C(31) FE(3) C(32) 40.83(4) 1_555 1_555 1_555 yes
C(31) FE(3) C(33) 68.87(5) 1_555 1_555 1_555 yes
C(31) FE(3) C(34) 69.25(5) 1_555 1_555 1_555 yes
C(31) FE(3) C(35) 119.18(7) 1_555 1_555 1_555 yes
C(31) FE(3) C(36) 106.62(7) 1_555 1_555 1_555 yes
C(31) FE(3) C(37) 125.30(8) 1_555 1_555 1_555 yes
C(31) FE(3) C(38) 163.12(8) 1_555 1_555 1_555 yes
C(31) FE(3) C(39) 154.32(8) 1_555 1_555 1_555 yes
C(32) FE(3) C(33) 40.89(5) 1_555 1_555 1_555 yes
C(32) FE(3) C(34) 68.96(5) 1_555 1_555 1_555 yes
C(32) FE(3) C(35) 153.85(9) 1_555 1_555 1_555 yes
C(32) FE(3) C(36) 119.28(8) 1_555 1_555 1_555 yes
C(32) FE(3) C(37) 107.49(7) 1_555 1_555 1_555 yes
C(32) FE(3) C(38) 126.07(7) 1_555 1_555 1_555 yes
C(32) FE(3) C(39) 163.73(8) 1_555 1_555 1_555 yes
C(33) FE(3) C(34) 40.83(5) 1_555 1_555 1_555 yes
C(33) FE(3) C(35) 163.89(9) 1_555 1_555 1_555 yes
C(33) FE(3) C(36) 154.45(8) 1_555 1_555 1_555 yes
C(33) FE(3) C(37) 120.17(7) 1_555 1_555 1_555 yes
C(33) FE(3) C(38) 107.93(7) 1_555 1_555 1_555 yes
C(33) FE(3) C(39) 126.27(8) 1_555 1_555 1_555 yes
C(34) FE(3) C(35) 126.13(8) 1_555 1_555 1_555 yes
C(34) FE(3) C(36) 163.16(8) 1_555 1_555 1_555 yes
C(34) FE(3) C(37) 154.85(8) 1_555 1_555 1_555 yes
C(34) FE(3) C(38) 119.91(8) 1_555 1_555 1_555 yes
C(34) FE(3) C(39) 107.53(8) 1_555 1_555 1_555 yes
C(35) FE(3) C(36) 40.48(9) 1_555 1_555 1_555 yes
C(35) FE(3) C(37) 68.14(8) 1_555 1_555 1_555 yes
C(35) FE(3) C(38) 68.52(8) 1_555 1_555 1_555 yes
C(35) FE(3) C(39) 40.91(9) 1_555 1_555 1_555 yes
C(36) FE(3) C(37) 40.66(8) 1_555 1_555 1_555 yes
C(36) FE(3) C(38) 68.71(9) 1_555 1_555 1_555 yes
C(36) FE(3) C(39) 68.71(10) 1_555 1_555 1_555 yes
C(37) FE(3) C(38) 40.80(9) 1_555 1_555 1_555 yes
C(37) FE(3) C(39) 68.53(9) 1_555 1_555 1_555 yes
C(38) FE(3) C(39) 40.77(8) 1_555 1_555 1_555 yes
C(20) FE(4) C(21) 40.87(4) 1_555 1_555 1_555 yes
C(20) FE(4) C(22) 68.47(5) 1_555 1_555 1_555 yes
C(20) FE(4) C(23) 68.72(5) 1_555 1_555 1_555 yes
C(20) FE(4) C(24) 40.94(4) 1_555 1_555 1_555 yes
C(20) FE(4) C(25) 108.66(5) 1_555 1_555 1_555 yes
C(20) FE(4) C(26) 123.21(6) 1_555 1_555 1_555 yes
C(20) FE(4) C(27) 158.31(6) 1_555 1_555 1_555 yes
C(20) FE(4) C(28) 160.30(6) 1_555 1_555 1_555 yes
C(20) FE(4) C(29) 124.36(6) 1_555 1_555 1_555 yes
C(21) FE(4) C(22) 40.52(5) 1_555 1_555 1_555 yes
C(21) FE(4) C(23) 68.40(5) 1_555 1_555 1_555 yes
C(21) FE(4) C(24) 68.58(5) 1_555 1_555 1_555 yes
C(21) FE(4) C(25) 123.21(6) 1_555 1_555 1_555 yes
C(21) FE(4) C(26) 106.89(6) 1_555 1_555 1_555 yes
C(21) FE(4) C(27) 121.44(6) 1_555 1_555 1_555 yes
C(21) FE(4) C(28) 157.29(6) 1_555 1_555 1_555 yes
C(21) FE(4) C(29) 160.10(6) 1_555 1_555 1_555 yes
C(22) FE(4) C(23) 40.48(5) 1_555 1_555 1_555 yes
C(22) FE(4) C(24) 68.25(5) 1_555 1_555 1_555 yes
C(22) FE(4) C(25) 158.31(6) 1_555 1_555 1_555 yes
C(22) FE(4) C(26) 121.57(6) 1_555 1_555 1_555 yes
C(22) FE(4) C(27) 106.00(6) 1_555 1_555 1_555 yes
C(22) FE(4) C(28) 121.72(6) 1_555 1_555 1_555 yes
C(22) FE(4) C(29) 158.62(6) 1_555 1_555 1_555 yes
C(23) FE(4) C(24) 40.70(5) 1_555 1_555 1_555 yes
C(23) FE(4) C(25) 160.37(6) 1_555 1_555 1_555 yes
C(23) FE(4) C(26) 157.25(6) 1_555 1_555 1_555 yes
C(23) FE(4) C(27) 121.55(6) 1_555 1_555 1_555 yes
C(23) FE(4) C(28) 107.15(6) 1_555 1_555 1_555 yes
C(23) FE(4) C(29) 123.57(6) 1_555 1_555 1_555 yes
C(24) FE(4) C(25) 124.62(6) 1_555 1_555 1_555 yes
C(24) FE(4) C(26) 160.32(6) 1_555 1_555 1_555 yes
C(24) FE(4) C(27) 158.42(6) 1_555 1_555 1_555 yes
C(24) FE(4) C(28) 123.50(6) 1_555 1_555 1_555 yes
C(24) FE(4) C(29) 109.05(6) 1_555 1_555 1_555 yes
C(25) FE(4) C(26) 40.65(6) 1_555 1_555 1_555 yes
C(25) FE(4) C(27) 68.29(6) 1_555 1_555 1_555 yes
C(25) FE(4) C(28) 68.38(6) 1_555 1_555 1_555 yes
C(25) FE(4) C(29) 40.68(6) 1_555 1_555 1_555 yes
C(26) FE(4) C(27) 40.46(6) 1_555 1_555 1_555 yes
C(26) FE(4) C(28) 68.12(7) 1_555 1_555 1_555 yes
C(26) FE(4) C(29) 68.31(6) 1_555 1_555 1_555 yes
C(27) FE(4) C(28) 40.45(6) 1_555 1_555 1_555 yes
C(27) FE(4) C(29) 68.28(6) 1_555 1_555 1_555 yes
C(28) FE(4) C(29) 40.71(6) 1_555 1_555 1_555 yes
FE(2) O(1) C(4) 72.17(8) 1_555 1_555 1_555 yes
FE(1) C(1) C(2) 67.13(7) 1_555 1_555 1_555 yes
FE(1) C(1) C(14) 125.84(9) 1_555 1_555 1_555 yes
FE(1) C(1) H(1) 103.29 1_555 1_555 1_555 yes
C(2) C(1) C(14) 121.84(11) 1_555 1_555 1_555 yes
C(2) C(1) H(1) 121.78 1_555 1_555 1_555 yes
C(14) C(1) H(1) 110.0 1_555 1_555 1_555 yes
FE(1) C(2) C(1) 73.97(7) 1_555 1_555 1_555 yes
FE(1) C(2) C(3) 73.59(7) 1_555 1_555 1_555 yes
FE(1) C(2) C(4) 71.01(4) 1_555 1_555 1_555 yes
FE(1) C(2) C(14) 89.53(5) 1_555 1_555 1_555 yes
FE(1) C(2) C(20) 88.14(5) 1_555 1_555 1_555 yes
FE(1) C(2) C(43) 41.40(4) 1_555 1_555 1_555 yes
FE(1) C(2) H(2) 116.68 1_555 1_555 1_555 yes
C(1) C(2) C(3) 125.35(11) 1_555 1_555 1_555 yes
C(1) C(2) H(2) 116.0 1_555 1_555 1_555 yes
C(3) C(2) H(2) 117.6 1_555 1_555 1_555 yes
FE(1) C(3) C(2) 67.26(6) 1_555 1_555 1_555 yes
FE(1) C(3) C(4) 95.36(7) 1_555 1_555 1_555 yes
FE(1) C(3) C(20) 121.02(8) 1_555 1_555 1_555 yes
C(2) C(3) C(4) 124.87(10) 1_555 1_555 1_555 yes
C(2) C(3) C(20) 117.88(10) 1_555 1_555 1_555 yes
C(4) C(3) C(20) 115.76(10) 1_555 1_555 1_555 yes
FE(2) C(4) O(1) 70.43(8) 1_555 1_555 1_555 yes
FE(2) C(4) C(3) 121.58(8) 1_555 1_555 1_555 yes
FE(2) C(4) C(5) 73.42(7) 1_555 1_555 1_555 yes
O(1) C(4) C(3) 117.83(11) 1_555 1_555 1_555 yes
O(1) C(4) C(5) 115.35(11) 1_555 1_555 1_555 yes
C(3) C(4) C(5) 126.68(10) 1_555 1_555 1_555 yes
FE(2) C(5) C(4) 66.33(6) 1_555 1_555 1_555 yes
FE(2) C(5) C(6) 69.28(7) 1_555 1_555 1_555 yes
FE(2) C(5) C(30) 133.31(8) 1_555 1_555 1_555 yes
C(4) C(5) C(6) 119.61(10) 1_555 1_555 1_555 yes
C(4) C(5) C(30) 122.43(10) 1_555 1_555 1_555 yes
C(6) C(5) C(30) 117.66(10) 1_555 1_555 1_555 yes
FE(2) C(6) C(5) 71.03(7) 1_555 1_555 1_555 yes
FE(2) C(6) C(7) 74.89(7) 1_555 1_555 1_555 yes
FE(2) C(6) H(6) 113.41 1_555 1_555 1_555 yes
C(5) C(6) C(7) 128.74(11) 1_555 1_555 1_555 yes
C(5) C(6) H(6) 113.99 1_555 1_555 1_555 yes
C(7) C(6) H(6) 114.22 1_555 1_555 1_555 yes
FE(2) C(7) C(6) 67.38(7) 1_555 1_555 1_555 yes
FE(2) C(7) C(8) 123.20(9) 1_555 1_555 1_555 yes
FE(2) C(7) H(7) 96.84 1_555 1_555 1_555 yes
C(6) C(7) C(8) 122.38(12) 1_555 1_555 1_555 yes
C(6) C(7) H(7) 121.12 1_555 1_555 1_555 yes
C(8) C(7) H(7) 113.68 1_555 1_555 1_555 yes
C(7) C(8) C(9) 118.72(15) 1_555 1_555 1_555 yes
C(7) C(8) C(13) 122.88(14) 1_555 1_555 1_555 yes
C(9) C(8) C(13) 118.36(15) 1_555 1_555 1_555 yes
C(8) C(9) C(10) 121.5(2) 1_555 1_555 1_555 yes
C(8) C(9) H(9) 119.04 1_555 1_555 1_555 yes
C(10) C(9) H(9) 119.4 1_555 1_555 1_555 yes
C(9) C(10) C(11) 118.3(2) 1_555 1_555 1_555 yes
C(9) C(10) H(10) 121.6 1_555 1_555 1_555 yes
C(11) C(10) H(10) 120.1 1_555 1_555 1_555 yes
F(1) C(11) C(10) 120.4(4) 1_555 1_555 1_555 yes
F(1) C(11) C(12) 117.2(4) 1_555 1_555 1_555 yes
C(10) C(11) C(12) 122.39(17) 1_555 1_555 1_555 yes
C(11) C(12) C(13) 118.3(2) 1_555 1_555 1_555 yes
C(11) C(12) H(12) 121.1 1_555 1_555 1_555 yes
C(13) C(12) H(12) 120.6 1_555 1_555 1_555 yes
C(8) C(13) C(12) 121.1(2) 1_555 1_555 1_555 yes
C(8) C(13) H(13) 119.89 1_555 1_555 1_555 yes
C(12) C(13) H(13) 119.0 1_555 1_555 1_555 yes
C(1) C(14) C(15) 123.39(12) 1_555 1_555 1_555 yes
C(1) C(14) C(19) 118.14(13) 1_555 1_555 1_555 yes
C(15) C(14) C(19) 118.40(13) 1_555 1_555 1_555 yes
C(14) C(15) C(16) 121.15(15) 1_555 1_555 1_555 yes
C(14) C(15) H(15) 119.79 1_555 1_555 1_555 yes
C(16) C(15) H(15) 119.06 1_555 1_555 1_555 yes
C(15) C(16) C(17) 118.49(17) 1_555 1_555 1_555 yes
C(15) C(16) H(16) 121.4 1_555 1_555 1_555 yes
C(17) C(16) H(16) 120.1 1_555 1_555 1_555 yes
F(2) C(17) C(16) 118.9(3) 1_555 1_555 1_555 yes
F(2) C(17) C(18) 118.5(3) 1_555 1_555 1_555 yes
C(16) C(17) C(18) 122.55(16) 1_555 1_555 1_555 yes
C(17) C(18) C(19) 118.22(17) 1_555 1_555 1_555 yes
C(17) C(18) H(18) 120.4 1_555 1_555 1_555 yes
C(19) C(18) H(18) 121.4 1_555 1_555 1_555 yes
C(14) C(19) C(18) 121.14(16) 1_555 1_555 1_555 yes
C(14) C(19) H(19) 120.1 1_555 1_555 1_555 yes
C(18) C(19) H(19) 118.8 1_555 1_555 1_555 yes
C(3) C(20) C(21) 127.47(10) 1_555 1_555 1_555 yes
C(3) C(20) C(24) 125.31(10) 1_555 1_555 1_555 yes
C(21) C(20) C(24) 107.22(10) 1_555 1_555 1_555 yes
C(20) C(21) C(22) 108.30(11) 1_555 1_555 1_555 yes
C(20) C(21) H(21) 125.3 1_555 1_555 1_555 yes
C(22) C(21) H(21) 126.4 1_555 1_555 1_555 yes
C(21) C(22) C(23) 108.29(10) 1_555 1_555 1_555 yes
C(21) C(22) H(22) 125.82 1_555 1_555 1_555 yes
C(23) C(22) H(22) 125.89 1_555 1_555 1_555 yes
C(22) C(23) C(24) 107.78(10) 1_555 1_555 1_555 yes
C(22) C(23) H(23) 126.7 1_555 1_555 1_555 yes
C(24) C(23) H(23) 125.6 1_555 1_555 1_555 yes
C(20) C(24) C(23) 108.42(10) 1_555 1_555 1_555 yes
C(20) C(24) H(24) 125.48 1_555 1_555 1_555 yes
C(23) C(24) H(24) 126.10 1_555 1_555 1_555 yes
C(26) C(25) C(29) 107.90(13) 1_555 1_555 1_555 yes
C(26) C(25) H(25) 126.0 1_555 1_555 1_555 yes
C(29) C(25) H(25) 126.07 1_555 1_555 1_555 yes
C(25) C(26) C(27) 108.09(13) 1_555 1_555 1_555 yes
C(25) C(26) H(26) 125.5 1_555 1_555 1_555 yes
C(27) C(26) H(26) 126.4 1_555 1_555 1_555 yes
C(26) C(27) C(28) 107.89(13) 1_555 1_555 1_555 yes
C(26) C(27) H(27) 125.92 1_555 1_555 1_555 yes
C(28) C(27) H(27) 126.18 1_555 1_555 1_555 yes
C(27) C(28) C(29) 107.99(13) 1_555 1_555 1_555 yes
C(27) C(28) H(28) 126.3 1_555 1_555 1_555 yes
C(29) C(28) H(28) 125.7 1_555 1_555 1_555 yes
C(25) C(29) C(28) 108.12(13) 1_555 1_555 1_555 yes
C(25) C(29) H(29) 125.61 1_555 1_555 1_555 yes
C(28) C(29) H(29) 126.3 1_555 1_555 1_555 yes
C(5) C(30) C(31) 126.37(10) 1_555 1_555 1_555 yes
C(5) C(30) C(34) 126.25(11) 1_555 1_555 1_555 yes
C(31) C(30) C(34) 107.37(10) 1_555 1_555 1_555 yes
C(30) C(31) C(32) 108.30(10) 1_555 1_555 1_555 yes
C(30) C(31) H(31) 126.11 1_555 1_555 1_555 yes
C(32) C(31) H(31) 125.59 1_555 1_555 1_555 yes
C(31) C(32) C(33) 107.87(11) 1_555 1_555 1_555 yes
C(31) C(32) H(32) 126.6 1_555 1_555 1_555 yes
C(33) C(32) H(32) 125.6 1_555 1_555 1_555 yes
C(32) C(33) C(34) 108.39(10) 1_555 1_555 1_555 yes
C(32) C(33) H(33) 125.84 1_555 1_555 1_555 yes
C(34) C(33) H(33) 125.76 1_555 1_555 1_555 yes
C(30) C(34) C(33) 108.06(11) 1_555 1_555 1_555 yes
C(30) C(34) H(34) 126.3 1_555 1_555 1_555 yes
C(33) C(34) H(34) 125.7 1_555 1_555 1_555 yes
C(36) C(35) C(39) 108.45(17) 1_555 1_555 1_555 yes
C(36) C(35) H(35) 126.4 1_555 1_555 1_555 yes
C(39) C(35) H(35) 125.1 1_555 1_555 1_555 yes
C(35) C(36) C(37) 107.41(19) 1_555 1_555 1_555 yes
C(35) C(36) H(36) 126.4 1_555 1_555 1_555 yes
C(37) C(36) H(36) 126.2 1_555 1_555 1_555 yes
C(36) C(37) C(38) 108.42(18) 1_555 1_555 1_555 yes
C(36) C(37) H(37) 126.0 1_555 1_555 1_555 yes
C(38) C(37) H(37) 125.6 1_555 1_555 1_555 yes
C(37) C(38) C(39) 108.08(18) 1_555 1_555 1_555 yes
C(37) C(38) H(38) 125.4 1_555 1_555 1_555 yes
C(39) C(38) H(38) 126.5 1_555 1_555 1_555 yes
C(35) C(39) C(38) 107.63(19) 1_555 1_555 1_555 yes
C(35) C(39) H(39) 126.8 1_555 1_555 1_555 yes
C(38) C(39) H(39) 125.5 1_555 1_555 1_555 yes
FE(2) C(40) O(2) 177.4(2) 1_555 1_555 1_555 yes
FE(2) C(41) O(3) 176.1(2) 1_555 1_555 1_555 yes
FE(1) C(42) O(5) 177.05(19) 1_555 1_555 1_555 yes
FE(1) C(43) O(6) 177.04(19) 1_555 1_555 1_555 yes
FE(1) C(44) O(4) 174.84(16) 1_555 1_555 1_555 yes
C(46) C(45) C(50) 120.0(2) 1_555 1_555 1_555 yes
C(46) C(45) H(45) 120.0 1_555 1_555 1_555 yes
C(50) C(45) H(45) 120.0 1_555 1_555 1_555 yes
C(45) C(46) C(47) 120.5(2) 1_555 1_555 1_555 yes
C(45) C(46) H(46) 119.3 1_555 1_555 1_555 yes
C(47) C(46) H(46) 120.2 1_555 1_555 1_555 yes
C(46) C(47) C(48) 119.5(3) 1_555 1_555 1_555 yes
C(46) C(47) H(47) 120.1 1_555 1_555 1_555 yes
C(48) C(47) H(47) 120.4 1_555 1_555 1_555 yes
C(47) C(48) C(49) 119.6(2) 1_555 1_555 1_555 yes
C(47) C(48) H(48) 120.4 1_555 1_555 1_555 yes
C(49) C(48) H(48) 119.9 1_555 1_555 1_555 yes
C(48) C(49) C(50) 120.7(2) 1_555 1_555 1_555 yes
C(48) C(49) H(49) 119.8 1_555 1_555 1_555 yes
C(50) C(49) H(49) 119.5 1_555 1_555 1_555 yes
C(45) C(50) C(49) 119.6(2) 1_555 1_555 1_555 yes
C(45) C(50) H(50) 119.9 1_555 1_555 1_555 yes
C(49) C(50) H(50) 120.5 1_555 1_555 1_555 yes

loop_
_geom_bond_atom_site_label_1
_geom_bond_atom_site_label_2
_geom_bond_distance
_geom_bond_site_symmetry_1
_geom_bond_site_symmetry_2
_geom_bond_publ_flag
FE(1) FE(2) 2.7906(4) 1_555 1_555 yes
FE(1) C(1) 2.1664(13) 1_555 1_555 yes
FE(1) C(2) 2.0769(12) 1_555 1_555 yes
FE(1) C(3) 2.1603(12) 1_555 1_555 yes
FE(1) C(42) 1.7907(15) 1_555 1_555 yes
FE(1) C(43) 1.8014(14) 1_555 1_555 yes
FE(1) C(44) 1.7994(16) 1_555 1_555 yes
FE(2) O(1) 2.0275(15) 1_555 1_555 yes
FE(2) C(4) 2.0483(11) 1_555 1_555 yes
FE(2) C(5) 2.1435(12) 1_555 1_555 yes
FE(2) C(6) 2.1200(12) 1_555 1_555 yes
FE(2) C(40) 1.7547(16) 1_555 1_555 yes
FE(2) C(41) 1.8028(16) 1_555 1_555 yes
FE(3) C(30) 2.0478(12) 1_555 1_555 yes
FE(3) C(31) 2.0426(12) 1_555 1_555 yes
FE(3) C(32) 2.0528(13) 1_555 1_555 yes
FE(3) C(33) 2.0461(14) 1_555 1_555 yes
FE(3) C(34) 2.0403(14) 1_555 1_555 yes
FE(3) C(35) 2.0570(17) 1_555 1_555 yes
FE(3) C(36) 2.0640(19) 1_555 1_555 yes
FE(3) C(37) 2.0507(17) 1_555 1_555 yes
FE(3) C(38) 2.0411(16) 1_555 1_555 yes
FE(3) C(39) 2.0473(17) 1_555 1_555 yes
FE(4) C(20) 2.0585(12) 1_555 1_555 yes
FE(4) C(21) 2.0542(13) 1_555 1_555 yes
FE(4) C(22) 2.0658(13) 1_555 1_555 yes
FE(4) C(23) 2.0622(13) 1_555 1_555 yes
FE(4) C(24) 2.0506(13) 1_555 1_555 yes
FE(4) C(25) 2.0531(14) 1_555 1_555 yes
FE(4) C(26) 2.0634(15) 1_555 1_555 yes
FE(4) C(27) 2.0701(15) 1_555 1_555 yes
FE(4) C(28) 2.0614(15) 1_555 1_555 yes
FE(4) C(29) 2.0492(15) 1_555 1_555 yes
F(1) C(11) 1.361(3) 1_555 1_555 yes
F(2) C(17) 1.367(3) 1_555 1_555 yes
O(1) C(4) 1.3069(17) 1_555 1_555 yes
O(2) C(40) 1.151(3) 1_555 1_555 yes
O(3) C(41) 1.149(3) 1_555 1_555 yes
O(4) C(44) 1.156(2) 1_555 1_555 yes
O(5) C(42) 1.155(3) 1_555 1_555 yes
O(6) C(43) 1.144(2) 1_555 1_555 yes
C(1) C(2) 1.4155(16) 1_555 1_555 yes
C(1) C(14) 1.4744(17) 1_555 1_555 yes
C(1) H(1) 1.080 1_555 1_555 yes
C(2) C(3) 1.4217(15) 1_555 1_555 yes
C(2) H(2) 1.080 1_555 1_555 yes
C(3) C(4) 1.4820(15) 1_555 1_555 yes
C(3) C(20) 1.4847(15) 1_555 1_555 yes
C(4) C(5) 1.4452(15) 1_555 1_555 yes
C(5) C(6) 1.4475(16) 1_555 1_555 yes
C(5) C(30) 1.4711(15) 1_555 1_555 yes
C(6) C(7) 1.4054(17) 1_555 1_555 yes
C(6) H(6) 1.080 1_555 1_555 yes
C(7) C(8) 1.4723(17) 1_555 1_555 yes
C(7) H(7) 1.080 1_555 1_555 yes
C(8) C(9) 1.394(2) 1_555 1_555 yes
C(8) C(13) 1.402(2) 1_555 1_555 yes
C(9) C(10) 1.392(2) 1_555 1_555 yes
C(9) H(9) 1.083 1_555 1_555 yes
C(10) C(11) 1.380(4) 1_555 1_555 yes
C(10) H(10) 1.083 1_555 1_555 yes
C(11) C(12) 1.388(4) 1_555 1_555 yes
C(12) C(13) 1.394(2) 1_555 1_555 yes
C(12) H(12) 1.083 1_555 1_555 yes
C(13) H(13) 1.083 1_555 1_555 yes
C(14) C(15) 1.4034(19) 1_555 1_555 yes
C(14) C(19) 1.4059(19) 1_555 1_555 yes
C(15) C(16) 1.391(2) 1_555 1_555 yes
C(15) H(15) 1.083 1_555 1_555 yes
C(16) C(17) 1.386(3) 1_555 1_555 yes
C(16) H(16) 1.083 1_555 1_555 yes
C(17) C(18) 1.386(3) 1_555 1_555 yes
C(18) C(19) 1.396(2) 1_555 1_555 yes
C(18) H(18) 1.083 1_555 1_555 yes
C(19) H(19) 1.083 1_555 1_555 yes
C(20) C(21) 1.4359(15) 1_555 1_555 yes
C(20) C(24) 1.4369(15) 1_555 1_555 yes
C(21) C(22) 1.4266(16) 1_555 1_555 yes
C(21) H(21) 1.073 1_555 1_555 yes
C(22) C(23) 1.4282(18) 1_555 1_555 yes
C(22) H(22) 1.073 1_555 1_555 yes
C(23) C(24) 1.4302(16) 1_555 1_555 yes
C(23) H(23) 1.073 1_555 1_555 yes
C(24) H(24) 1.073 1_555 1_555 yes
C(25) C(26) 1.430(2) 1_555 1_555 yes
C(25) C(29) 1.426(2) 1_555 1_555 yes
C(25) H(25) 1.073 1_555 1_555 yes
C(26) C(27) 1.429(2) 1_555 1_555 yes
C(26) H(26) 1.073 1_555 1_555 yes
C(27) C(28) 1.428(2) 1_555 1_555 yes
C(27) H(27) 1.073 1_555 1_555 yes
C(28) C(29) 1.430(2) 1_555 1_555 yes
C(28) H(28) 1.073 1_555 1_555 yes
C(29) H(29) 1.073 1_555 1_555 yes
C(30) C(31) 1.4382(16) 1_555 1_555 yes
C(30) C(34) 1.4407(16) 1_555 1_555 yes
C(31) C(32) 1.4286(15) 1_555 1_555 yes
C(31) H(31) 1.073 1_555 1_555 yes
C(32) C(33) 1.4318(18) 1_555 1_555 yes
C(32) H(32) 1.073 1_555 1_555 yes
C(33) C(34) 1.4254(18) 1_555 1_555 yes
C(33) H(33) 1.073 1_555 1_555 yes
C(34) H(34) 1.073 1_555 1_555 yes
C(35) C(36) 1.426(3) 1_555 1_555 yes
C(35) C(39) 1.434(3) 1_555 1_555 yes
C(35) H(35) 1.073 1_555 1_555 yes
C(36) C(37) 1.430(3) 1_555 1_555 yes
C(36) H(36) 1.073 1_555 1_555 yes
C(37) C(38) 1.426(3) 1_555 1_555 yes
C(37) H(37) 1.073 1_555 1_555 yes
C(38) C(39) 1.424(3) 1_555 1_555 yes
C(38) H(38) 1.073 1_555 1_555 yes
C(39) H(39) 1.073 1_555 1_555 yes
C(45) C(46) 1.388(4) 1_555 1_555 yes
C(45) C(50) 1.377(3) 1_555 1_555 yes
C(45) H(45) 1.083 1_555 1_555 yes
C(46) C(47) 1.396(4) 1_555 1_555 yes
C(46) H(46) 1.083 1_555 1_555 yes
C(47) C(48) 1.382(5) 1_555 1_555 yes
C(47) H(47) 1.083 1_555 1_555 yes
C(48) C(49) 1.390(5) 1_555 1_555 yes
C(48) H(48) 1.083 1_555 1_555 yes
C(49) C(50) 1.391(4) 1_555 1_555 yes
C(49) H(49) 1.083 1_555 1_555 yes
C(50) H(50) 1.083 1_555 1_555 yes
